data_7227999
loop_
_publ_author_name
'Frampton, Christopher Stephen'
'MacNicol, David D.'
'Gall, James H.'
'Mohd Ali, Hapipah'
'Azizan, Ainnul'
'Ketuly, Kamal'

_publ_section_title
;
 An unprecedented Dianin clathrate structure with Z &#x2032; (host) = 16
;
_journal_name_full CrystEngComm
_journal_paper_doi 10.1039/C7CE00451F
_journal_year 2017
_chemical_formula_moiety '((C18 H20 O1 Se1), 0.33(C3 H8 O1))'
_chemical_formula_sum 'C19 H22.67 O1.33 Se'
_chemical_formula_weight 351.33
_chemical_name_common
;
SelenaDianin's Compound 0.33 IPA solvate, Type III cell
;
_chemical_name_systematic
; 
4-p-hydroxyphenyl-2,2,4-trimethylselenachroman 0.33 IPA solvate
;
_space_group_crystal_system trigonal
_space_group_IT_number 148
_space_group_name_Hall '-R 3'
_symmetry_space_group_name_Hall '-R 3'
_symmetry_space_group_name_H-M 'R -3 :H'
_atom_sites_solution_hydrogens mixed
_audit_creation_method SHELXL-2014/6
_audit_update_record
;
2017-04-01 deposited with the CCDC.
2017-04-05 downloaded from the CCDC.
;
_cell_angle_alpha 90
_cell_angle_beta 90
_cell_angle_gamma 120
_cell_formula_units_Z 288
_cell_length_a 113.983(5)
_cell_length_b 113.983(5)
_cell_length_c 10.7937(7)
_cell_measurement_reflns_used 1009
_cell_measurement_temperature 120(2)
_cell_measurement_theta_max 22.450
_cell_measurement_theta_min 2.577
_cell_volume 121445(11)
_computing_cell_refinement 'SMART V5.06/SAINT V6.02a (Bruker AXS, 1999)'
_computing_data_collection 'SMART V5.06 (Bruker AXS, 1999)'
_computing_data_reduction 'SAINT V6.02a (Bruker AXS, 1999)'
_computing_molecular_graphics
;
Bruker SHELXTL, <i>Mercury CSD 3.3</i> (Macrae <i>et al</i>., 2008) 
;
_computing_publication_material
;
Bruker SHELXTL, <i>Mercury CSD 3.3</i> (Macrae <i>et al</i>., 2008) 
;
_computing_structure_refinement
;
SHELXL-2013 (Sheldrick, 2013), SHELXL-2014/7 (Sheldrick, 2014) 
;
_computing_structure_solution
;
SHELXL-2013 (Sheldrick, 2013), SHELXL-2014/7 (Sheldrick, 2014) 
;
_diffrn_ambient_temperature 120(1)
_diffrn_detector_area_resol_mean 8.192
_diffrn_measured_fraction_theta_full 0.985
_diffrn_measured_fraction_theta_max 0.922
_diffrn_measurement_device_type 'Bruker AXS 1K CCD area detector'
_diffrn_measurement_method 'narrow frame \w scans'
_diffrn_radiation_monochromator graphite
_diffrn_radiation_source 'fine-focus sealed tube'
_diffrn_radiation_type MoK\a
_diffrn_radiation_wavelength 0.71073
_diffrn_reflns_av_R_equivalents 0.0860
_diffrn_reflns_av_unetI/netI 0.0999
_diffrn_reflns_Laue_measured_fraction_full 0.985
_diffrn_reflns_Laue_measured_fraction_max 0.922
_diffrn_reflns_limit_h_max 134
_diffrn_reflns_limit_h_min -139
_diffrn_reflns_limit_k_max 137
_diffrn_reflns_limit_k_min -139
_diffrn_reflns_limit_l_max 13
_diffrn_reflns_limit_l_min -12
_diffrn_reflns_number 412985
_diffrn_reflns_point_group_measured_fraction_full 0.985
_diffrn_reflns_point_group_measured_fraction_max 0.922
_diffrn_reflns_theta_full 25.242
_diffrn_reflns_theta_max 26.032
_diffrn_reflns_theta_min 0.619
_exptl_absorpt_coefficient_mu 2.226
_exptl_absorpt_correction_T_max 1.000000
_exptl_absorpt_correction_T_min 0.595496
_exptl_absorpt_correction_type multi-scan
_exptl_crystal_colour Colourless
_exptl_crystal_density_diffrn 1.383
_exptl_crystal_description Prism
_exptl_crystal_F_000 52224
_exptl_crystal_size_max 0.450
_exptl_crystal_size_mid 0.450
_exptl_crystal_size_min 0.400
_refine_diff_density_max 2.228
_refine_diff_density_min -2.908
_refine_diff_density_rms 0.112
_refine_ls_extinction_method none
_refine_ls_goodness_of_fit_ref 1.491
_refine_ls_hydrogen_treatment constr
_refine_ls_matrix_type full
_refine_ls_number_parameters 2996
_refine_ls_number_reflns 49107
_refine_ls_number_restraints 0
_refine_ls_restrained_S_all 1.491
_refine_ls_R_factor_all 0.1743
_refine_ls_R_factor_gt 0.1092
_refine_ls_shift/su_max 0.002
_refine_ls_shift/su_mean 0.000
_refine_ls_structure_factor_coef Fsqd
_refine_ls_weighting_details 'w=1/[\s^2^(Fo^2^)+(0.0850P)^2^+300.0000P] where P=(Fo^2^+2Fc^2^)/3'
_refine_ls_weighting_scheme calc
_refine_ls_wR_factor_gt 0.2502
_refine_ls_wR_factor_ref 0.2638
_reflns_Friedel_coverage 0.000
_reflns_number_gt 29966
_reflns_number_total 49107
_reflns_threshold_expression 'I > 2\s(I)'
_cod_data_source_file c7ce00451f2.cif
_cod_data_source_block csf178s
_cod_original_cell_volume 121445(14)
_cod_database_code 7227999
_shelx_space_group_comment
;
The symmetry employed for this shelxl refinement is uniquely defined
by the following loop, which should always be used as a source of
symmetry information in preference to the above space-group names.
They are only intended as comments.
;
_shelx_estimated_absorpt_t_min 0.434
_shelx_estimated_absorpt_t_max 0.470
_shelxl_version_number 2014/6

loop_
_space_group_symop_operation_xyz
'x, y, z'
'-y, x-y, z'
'-x+y, -x, z'
'x+2/3, y+1/3, z+1/3'
'-y+2/3, x-y+1/3, z+1/3'
'-x+y+2/3, -x+1/3, z+1/3'
'x+1/3, y+2/3, z+2/3'
'-y+1/3, x-y+2/3, z+2/3'
'-x+y+1/3, -x+2/3, z+2/3'
'-x, -y, -z'
'y, -x+y, -z'
'x-y, x, -z'
'-x+2/3, -y+1/3, -z+1/3'
'y+2/3, -x+y+1/3, -z+1/3'
'x-y+2/3, x+1/3, -z+1/3'
'-x+1/3, -y+2/3, -z+2/3'
'y+1/3, -x+y+2/3, -z+2/3'
'x-y+1/3, x+2/3, -z+2/3'

loop_
_atom_site_label
_atom_site_type_symbol
_atom_site_fract_x
_atom_site_fract_y
_atom_site_fract_z
_atom_site_U_iso_or_equiv
_atom_site_adp_type
_atom_site_occupancy
_atom_site_site_symmetry_order
_atom_site_calc_flag
_atom_site_refinement_flags_posn
_atom_site_refinement_flags_adp
_atom_site_refinement_flags_occupancy
Se1A Se 0.18179(2) 0.28164(2) -0.31799(9) 0.0541(3) Uani 1 1 d . . .
O1A O 0.17999(5) 0.30951(5) 0.3239(5) 0.0312(13) Uani 1 1 d . . .
H1A H 0.1804 0.3180 0.3153 0.037 Uiso 1 1 d . U .
C2A C 0.19306(8) 0.29995(9) -0.2536(7) 0.036(2) Uani 1 1 d . . .
C3A C 0.20453(7) 0.30025(8) -0.1796(7) 0.0274(19) Uani 1 1 d . . .
H2A H 0.2105 0.3097 -0.1532 0.033 Uiso 1 1 calc R U .
H3A H 0.2099 0.2980 -0.2378 0.033 Uiso 1 1 calc R U .
C4A C 0.20185(8) 0.29135(8) -0.0644(7) 0.0271(19) Uani 1 1 d . . .
C5A C 0.19250(8) 0.27629(8) -0.0902(7) 0.029(2) Uani 1 1 d . . .
C6A C 0.19235(9) 0.26674(9) -0.0084(8) 0.042(2) Uani 1 1 d . . .
H4A H 0.1983 0.2698 0.0604 0.050 Uiso 1 1 calc R U .
C7A C 0.18382(10) 0.25296(10) -0.0236(9) 0.043(2) Uani 1 1 d . . .
H5A H 0.1838 0.2468 0.0358 0.052 Uiso 1 1 calc R U .
C8A C 0.17527(10) 0.24809(10) -0.1251(9) 0.050(3) Uani 1 1 d . . .
H6A H 0.1695 0.2386 -0.1366 0.059 Uiso 1 1 calc R U .
C9A C 0.17527(9) 0.25718(9) -0.2091(9) 0.041(2) Uani 1 1 d . . .
H7A H 0.1696 0.2539 -0.2798 0.049 Uiso 1 1 calc R U .
C10A C 0.18339(8) 0.27087(9) -0.1921(8) 0.034(2) Uani 1 1 d . . .
C11A C 0.19552(8) 0.29589(9) 0.0426(7) 0.028(2) Uani 1 1 d . . .
C12A C 0.20245(8) 0.30931(8) 0.0819(7) 0.0271(19) Uani 1 1 d . . .
H8A H 0.2108 0.3154 0.0430 0.032 Uiso 1 1 calc R U .
C13A C 0.19762(8) 0.31402(8) 0.1759(7) 0.031(2) Uani 1 1 d . . .
H9A H 0.2027 0.3232 0.2019 0.037 Uiso 1 1 calc R U .
C14A C 0.18550(8) 0.30537(8) 0.2310(7) 0.0249(19) Uani 1 1 d . . .
C15A C 0.17822(8) 0.29168(8) 0.1942(7) 0.0253(19) Uani 1 1 d . . .
H10A H 0.1699 0.2855 0.2329 0.030 Uiso 1 1 calc R U .
C16A C 0.18350(8) 0.28731(8) 0.0996(7) 0.0277(19) Uani 1 1 d . . .
H11A H 0.1786 0.2781 0.0741 0.033 Uiso 1 1 calc R U .
C17A C 0.21572(8) 0.29403(9) -0.0190(8) 0.039(2) Uani 1 1 d . . .
H12A H 0.2216 0.3037 -0.0030 0.059 Uiso 1 1 calc R U .
H13A H 0.2146 0.2889 0.0575 0.059 Uiso 1 1 calc R U .
H14A H 0.2199 0.2911 -0.0825 0.059 Uiso 1 1 calc R U .
C18A C 0.18430(10) 0.30432(11) -0.1800(8) 0.056(3) Uani 1 1 d . . .
H15A H 0.1772 0.3039 -0.2337 0.085 Uiso 1 1 calc R U .
H16A H 0.1802 0.2982 -0.1091 0.085 Uiso 1 1 calc R U .
H17A H 0.1900 0.3136 -0.1503 0.085 Uiso 1 1 calc R U .
C19A C 0.19879(10) 0.30907(10) -0.3667(8) 0.053(3) Uani 1 1 d . . .
H18A H 0.1914 0.3089 -0.4143 0.079 Uiso 1 1 calc R U .
H19A H 0.2050 0.3184 -0.3399 0.079 Uiso 1 1 calc R U .
H20A H 0.2037 0.3059 -0.4187 0.079 Uiso 1 1 calc R U .
Se1B Se 0.11979(2) 0.27123(2) 0.99599(8) 0.0426(3) Uani 1 1 d . . .
O1B O 0.15288(6) 0.29916(6) 0.3530(5) 0.0347(14) Uani 1 1 d . . .
H1B H 0.1504 0.3050 0.3502 0.042 Uiso 1 1 d . U .
C2B C 0.13829(8) 0.27707(9) 0.9336(7) 0.033(2) Uani 1 1 d . . .
C3B C 0.13773(8) 0.26531(8) 0.8629(8) 0.032(2) Uani 1 1 d . . .
H2B H 0.1344 0.2576 0.9208 0.039 Uiso 1 1 calc R U .
H3B H 0.1471 0.2679 0.8403 0.039 Uiso 1 1 calc R U .
C4B C 0.12903(8) 0.26011(8) 0.7434(7) 0.032(2) Uani 1 1 d . . .
C5B C 0.11418(8) 0.25540(8) 0.7666(7) 0.028(2) Uani 1 1 d . . .
C6B C 0.10449(9) 0.24673(9) 0.6799(8) 0.039(2) Uani 1 1 d . . .
H4B H 0.1075 0.2442 0.6079 0.047 Uiso 1 1 calc R U .
C7B C 0.09073(10) 0.24177(9) 0.6961(8) 0.044(2) Uani 1 1 d . . .
H5B H 0.0845 0.2357 0.6369 0.053 Uiso 1 1 calc R U .
C8B C 0.08598(9) 0.24555(9) 0.7967(8) 0.041(2) Uani 1 1 d . . .
H6B H 0.0766 0.2422 0.8073 0.049 Uiso 1 1 calc R U .
C9B C 0.09517(8) 0.25429(8) 0.8815(8) 0.036(2) Uani 1 1 d . . .
H7B H 0.0920 0.2569 0.9518 0.044 Uiso 1 1 calc R U .
C10B C 0.10925(8) 0.25945(9) 0.8663(8) 0.035(2) Uani 1 1 d . . .
C11B C 0.13506(8) 0.27033(8) 0.6373(7) 0.029(2) Uani 1 1 d . . .
C12B C 0.12791(8) 0.27567(8) 0.5762(7) 0.031(2) Uani 1 1 d . . .
H8B H 0.1188 0.2727 0.6002 0.037 Uiso 1 1 calc R U .
C13B C 0.13375(8) 0.28524(8) 0.4803(7) 0.029(2) Uani 1 1 d . . .
H9B H 0.1287 0.2888 0.4406 0.035 Uiso 1 1 calc R U .
C14B C 0.14682(9) 0.28943(8) 0.4448(7) 0.031(2) Uani 1 1 d . . .
C15B C 0.15424(9) 0.28451(8) 0.5032(7) 0.033(2) Uani 1 1 d . . .
H10B H 0.1633 0.2875 0.4790 0.040 Uiso 1 1 calc R U .
C16B C 0.14824(8) 0.27506(9) 0.5978(7) 0.034(2) Uani 1 1 d . . .
H11B H 0.1534 0.2717 0.6371 0.041 Uiso 1 1 calc R U .
C17B C 0.13045(9) 0.24764(8) 0.7048(8) 0.040(2) Uani 1 1 d . . .
H12B H 0.1400 0.2506 0.6896 0.059 Uiso 1 1 calc R U .
H13B H 0.1270 0.2409 0.7715 0.059 Uiso 1 1 calc R U .
H14B H 0.1252 0.2436 0.6291 0.059 Uiso 1 1 calc R U .
C18B C 0.14688(9) 0.27970(10) 1.0513(8) 0.047(3) Uani 1 1 d . . .
H15B H 0.1473 0.2873 1.0973 0.071 Uiso 1 1 calc R U .
H16B H 0.1428 0.2716 1.1035 0.071 Uiso 1 1 calc R U .
H17B H 0.1561 0.2819 1.0282 0.071 Uiso 1 1 calc R U .
C19B C 0.14348(10) 0.29032(9) 0.8612(9) 0.055(3) Uani 1 1 d . . .
H18B H 0.1434 0.2972 0.9152 0.083 Uiso 1 1 calc R U .
H19B H 0.1527 0.2934 0.8325 0.083 Uiso 1 1 calc R U .
H20B H 0.1376 0.2888 0.7897 0.083 Uiso 1 1 calc R U .
Se1C Se 0.11053(2) 0.32247(2) -0.29161(9) 0.0503(3) Uani 1 1 d . . .
O1C O 0.13917(5) 0.33001(5) 0.3364(5) 0.0351(14) Uani 1 1 d . . .
H1C H 0.1440 0.3232 0.3855 0.042 Uiso 1 1 d . U .
C2C C 0.11706(8) 0.31057(8) -0.2360(7) 0.033(2) Uani 1 1 d . . .
C3C C 0.10626(8) 0.29914(8) -0.1615(7) 0.033(2) Uani 1 1 d . . .
H2C H 0.1100 0.2934 -0.1344 0.039 Uiso 1 1 calc R U .
H3C H 0.0987 0.2936 -0.2190 0.039 Uiso 1 1 calc R U .
C4C C 0.09992(8) 0.30187(8) -0.0452(7) 0.030(2) Uani 1 1 d . . .
C5C C 0.09262(7) 0.30972(8) -0.0769(7) 0.0268(19) Uani 1 1 d . . .
C6C C 0.08234(8) 0.30875(9) -0.0022(8) 0.036(2) Uani 1 1 d . . .
H4C H 0.0795 0.3026 0.0657 0.043 Uiso 1 1 calc R U .
C7C C 0.07598(9) 0.31630(9) -0.0215(9) 0.043(2) Uani 1 1 d . . .
H5C H 0.0692 0.3156 0.0336 0.051 Uiso 1 1 calc R U .
C8C C 0.07971(9) 0.32470(10) -0.1206(9) 0.047(3) Uani 1 1 d . . .
H6C H 0.0753 0.3297 -0.1370 0.056 Uiso 1 1 calc R U .
C9C C 0.08984(9) 0.32599(9) -0.1970(8) 0.038(2) Uani 1 1 d . . .
H7C H 0.0925 0.3321 -0.2647 0.046 Uiso 1 1 calc R U .
C10C C 0.09634(8) 0.31853(9) -0.1782(7) 0.035(2) Uani 1 1 d . . .
C11C C 0.11057(7) 0.30934(8) 0.0599(7) 0.0257(19) Uani 1 1 d . . .
C12C C 0.11816(8) 0.30391(8) 0.1064(7) 0.0278(19) Uani 1 1 d . . .
H8C H 0.1168 0.2956 0.0744 0.033 Uiso 1 1 calc R U .
C13C C 0.12775(8) 0.31045(8) 0.1992(7) 0.031(2) Uani 1 1 d . . .
H9C H 0.1330 0.3067 0.2302 0.037 Uiso 1 1 calc R U .
C14C C 0.12953(8) 0.32265(8) 0.2453(7) 0.0279(19) Uani 1 1 d . . .
C15C C 0.12199(8) 0.32800(8) 0.2013(7) 0.0278(19) Uani 1 1 d . . .
H10C H 0.1232 0.3362 0.2349 0.033 Uiso 1 1 calc R U .
C16C C 0.11270(8) 0.32153(9) 0.1085(7) 0.032(2) Uani 1 1 d . . .
H11C H 0.1077 0.3255 0.0772 0.039 Uiso 1 1 calc R U .
C17C C 0.08934(8) 0.28739(8) 0.0040(8) 0.041(2) Uani 1 1 d . . .
H12C H 0.0940 0.2824 0.0242 0.062 Uiso 1 1 calc R U .
H13C H 0.0849 0.2883 0.0785 0.062 Uiso 1 1 calc R U .
H14C H 0.0825 0.2825 -0.0600 0.062 Uiso 1 1 calc R U .
C18C C 0.13061(8) 0.31898(9) -0.1676(8) 0.047(3) Uani 1 1 d . . .
H15C H 0.1371 0.3262 -0.2223 0.070 Uiso 1 1 calc R U .
H16C H 0.1292 0.3230 -0.0931 0.070 Uiso 1 1 calc R U .
H17C H 0.1342 0.3131 -0.1440 0.070 Uiso 1 1 calc R U .
C19C C 0.11992(9) 0.30498(10) -0.3538(8) 0.052(3) Uani 1 1 d . . .
H18C H 0.1270 0.3125 -0.4021 0.078 Uiso 1 1 calc R U .
H19C H 0.1230 0.2986 -0.3314 0.078 Uiso 1 1 calc R U .
H20C H 0.1116 0.3003 -0.4033 0.078 Uiso 1 1 calc R U .
Se1D Se 0.06614(2) 0.22073(2) 0.34262(8) 0.0436(3) Uani 1 1 d . . .
O1D O 0.06938(5) 0.19050(5) -0.2924(5) 0.0330(14) Uani 1 1 d . . .
H1D H 0.0649 0.1800 -0.3084 0.040 Uiso 1 1 d . U .
C2D C 0.05733(8) 0.20188(9) 0.2836(7) 0.034(2) Uani 1 1 d . . .
C3D C 0.04461(8) 0.19936(8) 0.2111(7) 0.031(2) Uani 1 1 d . . .
H2D H 0.0395 0.1896 0.1905 0.037 Uiso 1 1 calc R U .
H3D H 0.0389 0.2011 0.2689 0.037 Uiso 1 1 calc R U .
C4D C 0.04583(8) 0.20722(9) 0.0903(7) 0.031(2) Uani 1 1 d . . .
C5D C 0.05380(8) 0.22258(8) 0.1083(7) 0.027(2) Uani 1 1 d . . .
C6D C 0.05230(10) 0.23103(9) 0.0219(8) 0.043(2) Uani 1 1 d . . .
H4D H 0.0459 0.2268 -0.0433 0.051 Uiso 1 1 calc R U .
C7D C 0.05937(11) 0.24477(11) 0.0264(9) 0.053(3) Uani 1 1 d . . .
H5D H 0.0581 0.2500 -0.0352 0.063 Uiso 1 1 calc R U .
C8D C 0.06848(10) 0.25112(10) 0.1211(9) 0.048(3) Uani 1 1 d . . .
H6D H 0.0736 0.2607 0.1239 0.058 Uiso 1 1 calc R U .
C9D C 0.07009(9) 0.24362(9) 0.2108(8) 0.041(2) Uani 1 1 d . . .
H7D H 0.0761 0.2481 0.2779 0.049 Uiso 1 1 calc R U .
C10D C 0.06301(8) 0.22937(9) 0.2058(7) 0.033(2) Uani 1 1 d . . .
C11D C 0.05261(8) 0.20306(9) -0.0136(7) 0.030(2) Uani 1 1 d . . .
C12D C 0.06403(7) 0.21211(8) -0.0758(6) 0.0246(19) Uani 1 1 d . . .
H8D H 0.0683 0.2215 -0.0553 0.030 Uiso 1 1 calc R U .
C13D C 0.06967(8) 0.20785(8) -0.1701(7) 0.030(2) Uani 1 1 d . . .
H9D H 0.0776 0.2143 -0.2124 0.036 Uiso 1 1 calc R U .
C14D C 0.06370(8) 0.19446(9) -0.2000(7) 0.031(2) Uani 1 1 d . . .
C15D C 0.05201(8) 0.18519(9) -0.1393(7) 0.035(2) Uani 1 1 d . . .
H10D H 0.0478 0.1759 -0.1601 0.042 Uiso 1 1 calc R U .
C16D C 0.04641(8) 0.18951(9) -0.0477(7) 0.035(2) Uani 1 1 d . . .
H11D H 0.0383 0.1831 -0.0081 0.041 Uiso 1 1 calc R U .
C17D C 0.03103(8) 0.20242(9) 0.0518(8) 0.040(2) Uani 1 1 d . . .
H12D H 0.0261 0.1926 0.0408 0.060 Uiso 1 1 calc R U .
H13D H 0.0266 0.2049 0.1164 0.060 Uiso 1 1 calc R U .
H14D H 0.0310 0.2068 -0.0263 0.060 Uiso 1 1 calc R U .
C18D C 0.06744(8) 0.19957(9) 0.2122(7) 0.037(2) Uani 1 1 d . . .
H15D H 0.0702 0.2052 0.1374 0.055 Uiso 1 1 calc R U .
H16D H 0.0754 0.2020 0.2643 0.055 Uiso 1 1 calc R U .
H17D H 0.0632 0.1900 0.1888 0.055 Uiso 1 1 calc R U .
C19D C 0.05296(9) 0.19326(9) 0.3990(8) 0.043(2) Uani 1 1 d . . .
H18D H 0.0464 0.1948 0.4448 0.065 Uiso 1 1 calc R U .
H19D H 0.0487 0.1837 0.3758 0.065 Uiso 1 1 calc R U .
H20D H 0.0609 0.1957 0.4512 0.065 Uiso 1 1 calc R U .
Se1E Se 0.02712(2) 0.15307(2) -0.97535(10) 0.0545(3) Uani 1 1 d . . .
O1E O 0.05713(5) 0.16327(5) -0.3147(5) 0.0358(14) Uani 1 1 d . . .
H1E H 0.0602 0.1569 -0.2952 0.043 Uiso 1 1 d . U .
C2E C 0.03664(9) 0.14438(9) -0.9068(8) 0.042(2) Uani 1 1 d . . .
C3E C 0.02706(9) 0.13272(9) -0.8252(7) 0.038(2) Uani 1 1 d . . .
H2E H 0.0322 0.1284 -0.7951 0.046 Uiso 1 1 calc R U .
H3E H 0.0198 0.1261 -0.8799 0.046 Uiso 1 1 calc R U .
C4E C 0.01996(8) 0.13452(8) -0.7113(7) 0.032(2) Uani 1 1 d . . .
C5E C 0.01196(8) 0.14166(9) -0.7448(7) 0.032(2) Uani 1 1 d . . .
C6E C 0.00160(9) 0.14035(10) -0.6646(8) 0.045(2) Uani 1 1 d . . .
H4E H -0.0004 0.1347 -0.5937 0.054 Uiso 1 1 calc R U .
C7E C -0.00581(9) 0.14671(10) -0.6826(9) 0.048(3) Uani 1 1 d . . .
H5E H -0.0125 0.1456 -0.6245 0.057 Uiso 1 1 calc R U .
C8E C -0.00331(9) 0.15465(10) -0.7862(9) 0.049(3) Uani 1 1 d . . .
H6E H -0.0084 0.1591 -0.8005 0.059 Uiso 1 1 calc R U .
C9E C 0.00672(8) 0.15623(9) -0.8705(8) 0.042(2) Uani 1 1 d . . .
H7E H 0.0083 0.1616 -0.9426 0.050 Uiso 1 1 calc R U .
C10E C 0.01436(8) 0.14998(9) -0.8495(8) 0.040(2) Uani 1 1 d . . .
C11E C 0.03041(8) 0.14285(9) -0.6066(7) 0.033(2) Uani 1 1 d . . .
C12E C 0.03836(8) 0.13787(9) -0.5562(7) 0.037(2) Uani 1 1 d . . .
H8E H 0.0376 0.1297 -0.5881 0.044 Uiso 1 1 calc R U .
C13E C 0.04734(8) 0.14453(9) -0.4613(8) 0.041(2) Uani 1 1 d . . .
H9E H 0.0528 0.1411 -0.4301 0.049 Uiso 1 1 calc R U .
C14E C 0.04849(8) 0.15624(9) -0.4108(7) 0.035(2) Uani 1 1 d . . .
C15E C 0.04055(8) 0.16109(8) -0.4582(7) 0.033(2) Uani 1 1 d . . .
H10E H 0.0410 0.1690 -0.4250 0.039 Uiso 1 1 calc R U .
C16E C 0.03173(8) 0.15415(9) -0.5559(7) 0.034(2) Uani 1 1 d . . .
H11E H 0.0264 0.1577 -0.5882 0.040 Uiso 1 1 calc R U .
C17E C 0.01046(9) 0.12010(9) -0.6651(8) 0.043(2) Uani 1 1 d . . .
H12E H 0.0158 0.1158 -0.6444 0.064 Uiso 1 1 calc R U .
H13E H 0.0056 0.1204 -0.5913 0.064 Uiso 1 1 calc R U .
H14E H 0.0039 0.1149 -0.7302 0.064 Uiso 1 1 calc R U .
C18E C 0.04955(9) 0.15501(10) -0.8405(9) 0.060(3) Uani 1 1 d . . .
H15E H 0.0552 0.1622 -0.8989 0.090 Uiso 1 1 calc R U .
H16E H 0.0471 0.1589 -0.7710 0.090 Uiso 1 1 calc R U .
H17E H 0.0546 0.1507 -0.8094 0.090 Uiso 1 1 calc R U .
C19E C 0.04083(9) 0.13895(11) -1.0192(9) 0.062(3) Uani 1 1 d . . .
H18E H 0.0470 0.1465 -1.0719 0.093 Uiso 1 1 calc R U .
H19E H 0.0454 0.1341 -0.9902 0.093 Uiso 1 1 calc R U .
H20E H 0.0327 0.1328 -1.0669 0.093 Uiso 1 1 calc R U .
Se1F Se 0.12918(2) 0.22838(2) -0.98454(8) 0.0383(2) Uani 1 1 d . . .
O1F O 0.09631(5) 0.19951(5) -0.3353(5) 0.0335(14) Uani 1 1 d . . .
H1F H 0.0866 0.1977 -0.3254 0.040 Uiso 1 1 d . U .
C2F C 0.11085(8) 0.22110(9) -0.9231(7) 0.038(2) Uani 1 1 d . . .
C3F C 0.10966(8) 0.23222(9) -0.8525(7) 0.033(2) Uani 1 1 d . . .
H2F H 0.1000 0.2285 -0.8301 0.040 Uiso 1 1 calc R U .
H3F H 0.1121 0.2398 -0.9107 0.040 Uiso 1 1 calc R U .
C4F C 0.11821(8) 0.23826(9) -0.7327(7) 0.034(2) Uani 1 1 d . . .
C5F C 0.13340(8) 0.24354(8) -0.7517(7) 0.030(2) Uani 1 1 d . . .
C6F C 0.14233(8) 0.25224(8) -0.6625(7) 0.034(2) Uani 1 1 d . . .
H4F H 0.1387 0.2543 -0.5922 0.041 Uiso 1 1 calc R U .
C7F C 0.15619(9) 0.25796(8) -0.6712(8) 0.035(2) Uani 1 1 d . . .
H5F H 0.1620 0.2642 -0.6104 0.043 Uiso 1 1 calc R U .
C8F C 0.16139(8) 0.25439(8) -0.7717(8) 0.036(2) Uani 1 1 d . . .
H6F H 0.1709 0.2581 -0.7797 0.044 Uiso 1 1 calc R U .
C9F C 0.15284(9) 0.24550(8) -0.8596(8) 0.033(2) Uani 1 1 d . . .
H7F H 0.1565 0.2430 -0.9274 0.040 Uiso 1 1 calc R U .
C10F C 0.13879(8) 0.24001(8) -0.8501(7) 0.0258(19) Uani 1 1 d . . .
C11F C 0.11254(8) 0.22792(8) -0.6248(7) 0.0260(19) Uani 1 1 d . . .
C12F C 0.09965(8) 0.22374(9) -0.5803(7) 0.032(2) Uani 1 1 d . . .
H8F H 0.0945 0.2274 -0.6158 0.038 Uiso 1 1 calc R U .
C13F C 0.09393(8) 0.21421(9) -0.4839(7) 0.035(2) Uani 1 1 d . . .
H9F H 0.0850 0.2113 -0.4563 0.042 Uiso 1 1 calc R U .
C14F C 0.10156(8) 0.20916(8) -0.4298(7) 0.029(2) Uani 1 1 d . . .
C15F C 0.11431(8) 0.21313(8) -0.4728(7) 0.032(2) Uani 1 1 d . . .
H10F H 0.1194 0.2095 -0.4364 0.038 Uiso 1 1 calc R U .
C16F C 0.11979(8) 0.22237(8) -0.5696(7) 0.030(2) Uani 1 1 d . . .
H11F H 0.1286 0.2250 -0.5989 0.036 Uiso 1 1 calc R U .
C17F C 0.11633(9) 0.25043(9) -0.6997(8) 0.037(2) Uani 1 1 d . . .
H12F H 0.1067 0.2473 -0.6872 0.056 Uiso 1 1 calc R U .
H13F H 0.1213 0.2547 -0.6236 0.056 Uiso 1 1 calc R U .
H14F H 0.1198 0.2570 -0.7675 0.056 Uiso 1 1 calc R U .
C18F C 0.10640(9) 0.20794(9) -0.8517(8) 0.046(2) Uani 1 1 d . . .
H15F H 0.1075 0.2016 -0.9042 0.070 Uiso 1 1 calc R U .
H16F H 0.1120 0.2099 -0.7770 0.070 Uiso 1 1 calc R U .
H17F H 0.0969 0.2039 -0.8281 0.070 Uiso 1 1 calc R U .
C19F C 0.10194(9) 0.21778(10) -1.0407(8) 0.046(2) Uani 1 1 d . . .
H18F H 0.1047 0.2261 -1.0875 0.068 Uiso 1 1 calc R U .
H19F H 0.1031 0.2114 -1.0925 0.068 Uiso 1 1 calc R U .
H20F H 0.0924 0.2137 -1.0164 0.068 Uiso 1 1 calc R U .
Se1G Se 0.10533(2) 0.11426(2) -1.00557(9) 0.0496(3) Uani 1 1 d . . .
O1G O 0.10052(6) 0.14320(6) -0.3632(5) 0.0403(15) Uani 1 1 d . . .
H1G H 0.1037 0.1538 -0.3576 0.048 Uiso 1 1 d . U .
C2G C 0.11369(9) 0.13277(10) -0.9414(8) 0.048(3) Uani 1 1 d . . .
C3G C 0.12590(9) 0.13529(9) -0.8672(8) 0.041(2) Uani 1 1 d . . .
H2G H 0.1307 0.1450 -0.8440 0.050 Uiso 1 1 calc R U .
H3G H 0.1320 0.1339 -0.9238 0.050 Uiso 1 1 calc R U .
C4G C 0.12450(9) 0.12713(11) -0.7473(8) 0.044(3) Uani 1 1 d . . .
C5G C 0.11649(11) 0.11190(10) -0.7671(8) 0.047(3) Uani 1 1 d . . .
C6G C 0.11726(14) 0.10314(14) -0.6805(9) 0.079(4) Uani 1 1 d . . .
H4G H 0.1232 0.1071 -0.6119 0.095 Uiso 1 1 calc R U .
C7G C 0.11015(17) 0.08933(15) -0.6871(10) 0.094(5) Uani 1 1 d . . .
H5G H 0.1113 0.0840 -0.6255 0.113 Uiso 1 1 calc R U .
C8G C 0.10144(13) 0.08323(12) -0.7822(11) 0.071(4) Uani 1 1 d . . .
H6G H 0.0962 0.0736 -0.7869 0.085 Uiso 1 1 calc R U .
C9G C 0.10035(11) 0.09131(11) -0.8734(10) 0.056(3) Uani 1 1 d . . .
H7G H 0.0943 0.0872 -0.9408 0.068 Uiso 1 1 calc R U .
C10G C 0.10789(10) 0.10521(10) -0.8671(9) 0.044(2) Uani 1 1 d . . .
C11G C 0.11758(9) 0.13091(10) -0.6406(8) 0.040(2) Uani 1 1 d . . .
C12G C 0.12388(9) 0.14443(10) -0.6038(9) 0.048(3) Uani 1 1 d . . .
H8G H 0.1322 0.1508 -0.6418 0.057 Uiso 1 1 calc R U .
C13G C 0.11831(9) 0.14874(10) -0.5127(8) 0.047(3) Uani 1 1 d . . .
H9G H 0.1227 0.1580 -0.4899 0.056 Uiso 1 1 calc R U .
C14G C 0.10635(8) 0.13942(9) -0.4551(8) 0.034(2) Uani 1 1 d . . .
C15G C 0.09996(9) 0.12586(10) -0.4897(8) 0.039(2) Uani 1 1 d . . .
H10G H 0.0918 0.1194 -0.4504 0.047 Uiso 1 1 calc R U .
C16G C 0.10578(9) 0.12185(10) -0.5844(7) 0.038(2) Uani 1 1 d . . .
H11G H 0.1014 0.1126 -0.6093 0.046 Uiso 1 1 calc R U .
C17G C 0.13936(11) 0.13181(12) -0.7074(9) 0.068(4) Uani 1 1 d . . .
H12G H 0.1443 0.1416 -0.6953 0.103 Uiso 1 1 calc R U .
H13G H 0.1393 0.1273 -0.6298 0.103 Uiso 1 1 calc R U .
H14G H 0.1438 0.1294 -0.7721 0.103 Uiso 1 1 calc R U .
C18G C 0.10306(9) 0.13473(11) -0.8698(8) 0.051(3) Uani 1 1 d . . .
H15G H 0.0955 0.1329 -0.9250 0.076 Uiso 1 1 calc R U .
H16G H 0.0997 0.1285 -0.7994 0.076 Uiso 1 1 calc R U .
H17G H 0.1072 0.1441 -0.8395 0.076 Uiso 1 1 calc R U .
C19G C 0.11814(10) 0.14175(10) -1.0560(9) 0.054(3) Uani 1 1 d . . .
H18G H 0.1101 0.1401 -1.1040 0.081 Uiso 1 1 calc R U .
H19G H 0.1231 0.1513 -1.0308 0.081 Uiso 1 1 calc R U .
H20G H 0.1240 0.1397 -1.1071 0.081 Uiso 1 1 calc R U .
Se1H Se 0.14310(2) 0.17982(2) 0.30875(10) 0.0604(3) Uani 1 1 d . . .
O1H O 0.11273(5) 0.17025(6) -0.3415(5) 0.0374(15) Uani 1 1 d . . .
H1H H 0.1080 0.1740 -0.3783 0.045 Uiso 1 1 d . U .
C2H C 0.13349(8) 0.18851(9) 0.2467(8) 0.038(2) Uani 1 1 d . . .
C3H C 0.14319(8) 0.20068(8) 0.1695(7) 0.031(2) Uani 1 1 d . . .
H2H H 0.1506 0.2070 0.2252 0.037 Uiso 1 1 calc R U .
H3H H 0.1382 0.2053 0.1431 0.037 Uiso 1 1 calc R U .
C4H C 0.14998(8) 0.19878(8) 0.0519(7) 0.029(2) Uani 1 1 d . . .
C5H C 0.15875(8) 0.19249(8) 0.0828(7) 0.032(2) Uani 1 1 d . . .
C6H C 0.16914(9) 0.19417(9) 0.0020(8) 0.039(2) Uani 1 1 d . . .
H4H H 0.1710 0.1998 -0.0684 0.047 Uiso 1 1 calc R U .
C7H C 0.17683(9) 0.18806(10) 0.0192(8) 0.042(2) Uani 1 1 d . . .
H5H H 0.1838 0.1896 -0.0374 0.050 Uiso 1 1 calc R U .
C8H C 0.17411(9) 0.17969(9) 0.1208(9) 0.046(3) Uani 1 1 d . . .
H6H H 0.1793 0.1754 0.1338 0.055 Uiso 1 1 calc R U .
C9H C 0.16402(9) 0.17755(9) 0.2033(8) 0.040(2) Uani 1 1 d . . .
H7H H 0.1624 0.1719 0.2734 0.048 Uiso 1 1 calc R U .
C10H C 0.15626(8) 0.18368(9) 0.1840(8) 0.035(2) Uani 1 1 d . . .
C11H C 0.13988(8) 0.19112(8) -0.0529(7) 0.031(2) Uani 1 1 d . . .
C12H C 0.13868(8) 0.17939(8) -0.1069(7) 0.032(2) Uani 1 1 d . . .
H8H H 0.1441 0.1759 -0.0765 0.038 Uiso 1 1 calc R U .
C13H C 0.12984(8) 0.17285(8) -0.2026(7) 0.031(2) Uani 1 1 d . . .
H9H H 0.1296 0.1651 -0.2393 0.038 Uiso 1 1 calc R U .
C14H C 0.12136(8) 0.17732(9) -0.2464(8) 0.033(2) Uani 1 1 d . . .
C15H C 0.12204(8) 0.18867(8) -0.1942(7) 0.032(2) Uani 1 1 d . . .
H10H H 0.1163 0.1919 -0.2245 0.038 Uiso 1 1 calc R U .
C16H C 0.13100(8) 0.19547(9) -0.0975(7) 0.032(2) Uani 1 1 d . . .
H11H H 0.1311 0.2031 -0.0609 0.038 Uiso 1 1 calc R U .
C17H C 0.15944(8) 0.21353(8) 0.0046(8) 0.036(2) Uani 1 1 d . . .
H12H H 0.1540 0.2177 -0.0156 0.054 Uiso 1 1 calc R U .
H13H H 0.1660 0.2188 0.0693 0.054 Uiso 1 1 calc R U .
H14H H 0.1643 0.2133 -0.0696 0.054 Uiso 1 1 calc R U .
C18H C 0.12050(9) 0.17829(10) 0.1808(8) 0.055(3) Uani 1 1 d . . .
H15H H 0.1149 0.1708 0.2374 0.083 Uiso 1 1 calc R U .
H16H H 0.1155 0.1828 0.1547 0.083 Uiso 1 1 calc R U .
H17H H 0.1228 0.1747 0.1079 0.083 Uiso 1 1 calc R U .
C19H C 0.12971(10) 0.19382(10) 0.3629(8) 0.051(3) Uani 1 1 d . . .
H18H H 0.1234 0.1862 0.4145 0.076 Uiso 1 1 calc R U .
H19H H 0.1379 0.1997 0.4104 0.076 Uiso 1 1 calc R U .
H20H H 0.1254 0.1990 0.3376 0.076 Uiso 1 1 calc R U .
Se1I Se 0.04005(2) 0.10465(2) 0.32306(10) 0.0705(4) Uani 1 1 d . . .
O1I O 0.07338(6) 0.13373(8) -0.3163(6) 0.064(2) Uani 1 1 d . . .
H1I H 0.0802 0.1346 -0.3332 0.077 Uiso 1 1 d . U .
C2I C 0.05896(10) 0.11240(12) 0.2698(9) 0.057(3) Uani 1 1 d . . .
C3I C 0.06034(10) 0.10142(12) 0.2017(9) 0.066(3) Uani 1 1 d . . .
H2I H 0.0578 0.0939 0.2609 0.079 Uiso 1 1 calc R U .
H3I H 0.0701 0.1052 0.1823 0.079 Uiso 1 1 calc R U .
C4I C 0.05228(10) 0.09511(14) 0.0800(10) 0.074(4) Uani 1 1 d . . .
C5I C 0.03687(11) 0.08897(13) 0.0964(10) 0.075(4) Uani 1 1 d . . .
C6I C 0.02797(11) 0.07951(14) 0.0074(10) 0.091(5) Uani 1 1 d . . .
H4I H 0.0318 0.0775 -0.0620 0.109 Uiso 1 1 calc R U .
C7I C 0.01428(12) 0.07325(15) 0.0168(11) 0.110(6) Uani 1 1 d . . .
H5I H 0.0087 0.0664 -0.0409 0.132 Uiso 1 1 calc R U .
C8I C 0.00865(12) 0.07693(15) 0.1117(11) 0.094(5) Uani 1 1 d . . .
H6I H -0.0009 0.0730 0.1160 0.113 Uiso 1 1 calc R U .
C9I C 0.01653(11) 0.08597(14) 0.1985(10) 0.079(4) Uani 1 1 d . . .
H7I H 0.0124 0.0881 0.2649 0.094 Uiso 1 1 calc R U .
C10I C 0.03067(11) 0.09233(13) 0.1926(9) 0.071(4) Uani 1 1 d . . .
C11I C 0.05762(11) 0.10533(13) -0.0275(10) 0.070(4) Uani 1 1 d . . .
C12I C 0.05007(11) 0.11007(13) -0.0882(10) 0.074(4) Uani 1 1 d . . .
H8I H 0.0410 0.1068 -0.0635 0.088 Uiso 1 1 calc R U .
C13I C 0.05538(9) 0.11943(12) -0.1836(9) 0.060(3) Uani 1 1 d . . .
H9I H 0.0501 0.1228 -0.2213 0.072 Uiso 1 1 calc R U .
C14I C 0.06833(10) 0.12383(14) -0.2233(11) 0.071(4) Uani 1 1 d . . .
C15I C 0.07620(10) 0.11949(12) -0.1645(10) 0.066(4) Uani 1 1 d . . .
H10I H 0.0853 0.1229 -0.1896 0.079 Uiso 1 1 calc R U .
C16I C 0.07094(10) 0.11011(12) -0.0689(10) 0.067(3) Uani 1 1 d . . .
H11I H 0.0764 0.1069 -0.0313 0.080 Uiso 1 1 calc R U .
C17I C 0.05488(12) 0.08315(12) 0.0493(10) 0.086(4) Uani 1 1 d . . .
H12I H 0.0515 0.0766 0.1174 0.129 Uiso 1 1 calc R U .
H13I H 0.0501 0.0787 -0.0274 0.129 Uiso 1 1 calc R U .
H14I H 0.0646 0.0867 0.0388 0.129 Uiso 1 1 calc R U .
C18I C 0.06326(12) 0.12522(12) 0.1959(10) 0.077(4) Uani 1 1 d . . .
H15I H 0.0620 0.1317 0.2464 0.116 Uiso 1 1 calc R U .
H16I H 0.0728 0.1292 0.1726 0.116 Uiso 1 1 calc R U .
H17I H 0.0577 0.1230 0.1210 0.116 Uiso 1 1 calc R U .
C19I C 0.06727(12) 0.11559(14) 0.3909(9) 0.086(4) Uani 1 1 d . . .
H18I H 0.0644 0.1072 0.4373 0.129 Uiso 1 1 calc R U .
H19I H 0.0769 0.1197 0.3707 0.129 Uiso 1 1 calc R U .
H20I H 0.0658 0.1219 0.4413 0.129 Uiso 1 1 calc R U .
Se1J Se 0.04827(2) -0.17911(2) -0.66310(8) 0.0411(3) Uani 1 1 d . . .
O1J O 0.01915(5) -0.21347(5) -0.0338(5) 0.0301(13) Uani 1 1 d . . .
H1J H 0.0105 -0.2164 -0.0215 0.036 Uiso 1 1 d . U .
C2J C 0.02939(8) -0.18959(8) -0.6051(7) 0.032(2) Uani 1 1 d . . .
C3J C 0.02622(8) -0.17994(8) -0.5332(7) 0.033(2) Uani 1 1 d . . .
H2J H 0.0165 -0.1850 -0.5124 0.039 Uiso 1 1 calc R U .
H3J H 0.0276 -0.1726 -0.5906 0.039 Uiso 1 1 calc R U .
C4J C 0.03411(8) -0.17312(8) -0.4110(7) 0.0273(19) Uani 1 1 d . . .
C5J C 0.04953(8) -0.16487(8) -0.4310(7) 0.029(2) Uani 1 1 d . . .
C6J C 0.05751(8) -0.15547(8) -0.3430(7) 0.033(2) Uani 1 1 d . . .
H4J H 0.0531 -0.1538 -0.2763 0.039 Uiso 1 1 calc R U .
C7J C 0.07143(8) -0.14842(8) -0.3462(8) 0.038(2) Uani 1 1 d . . .
H5J H 0.0764 -0.1416 -0.2859 0.046 Uiso 1 1 calc R U .
C8J C 0.07817(9) -0.15121(9) -0.4370(9) 0.044(2) Uani 1 1 d . . .
H6J H 0.0878 -0.1469 -0.4366 0.053 Uiso 1 1 calc R U .
C9J C 0.07069(8) -0.16039(8) -0.5284(8) 0.036(2) Uani 1 1 d . . .
H7J H 0.0752 -0.1620 -0.5949 0.044 Uiso 1 1 calc R U .
C10J C 0.05667(9) -0.16731(8) -0.5239(8) 0.033(2) Uani 1 1 d . . .
C11J C 0.03057(8) -0.18367(8) -0.3075(7) 0.028(2) Uani 1 1 d . . .
C12J C 0.03972(8) -0.18625(8) -0.2483(7) 0.0265(19) Uani 1 1 d . . .
H8J H 0.0490 -0.1811 -0.2713 0.032 Uiso 1 1 calc R U .
C13J C 0.03612(7) -0.19599(8) -0.1572(7) 0.029(2) Uani 1 1 d . . .
H9J H 0.0428 -0.1974 -0.1181 0.035 Uiso 1 1 calc R U .
C14J C 0.02254(8) -0.20369(8) -0.1237(7) 0.0254(19) Uani 1 1 d . . .
C15J C 0.01300(8) -0.20174(8) -0.1817(7) 0.034(2) Uani 1 1 d . . .
H10J H 0.0037 -0.2072 -0.1615 0.041 Uiso 1 1 calc R U .
C16J C 0.01712(8) -0.19154(8) -0.2712(7) 0.032(2) Uani 1 1 d . . .
H11J H 0.0105 -0.1899 -0.3084 0.038 Uiso 1 1 calc R U .
C17J C 0.02918(8) -0.16329(8) -0.3741(7) 0.031(2) Uani 1 1 d . . .
H12J H 0.0194 -0.1684 -0.3610 0.046 Uiso 1 1 calc R U .
H13J H 0.0337 -0.1586 -0.2975 0.046 Uiso 1 1 calc R U .
H14J H 0.0313 -0.1566 -0.4403 0.046 Uiso 1 1 calc R U .
C18J C 0.02732(9) -0.20194(8) -0.5335(8) 0.040(2) Uani 1 1 d . . .
H15J H 0.0329 -0.1990 -0.4582 0.061 Uiso 1 1 calc R U .
H16J H 0.0177 -0.2075 -0.5109 0.061 Uiso 1 1 calc R U .
H17J H 0.0300 -0.2073 -0.5852 0.061 Uiso 1 1 calc R U .
C19J C 0.02073(10) -0.19412(10) -0.7230(8) 0.049(3) Uani 1 1 d . . .
H18J H 0.0221 -0.1861 -0.7692 0.074 Uiso 1 1 calc R U .
H19J H 0.0234 -0.1994 -0.7748 0.074 Uiso 1 1 calc R U .
H20J H 0.0112 -0.1997 -0.7005 0.074 Uiso 1 1 calc R U .
Se1K Se -0.01792(2) -0.20944(2) 0.63178(9) 0.0504(3) Uani 1 1 d . . .
O1K O -0.00785(5) -0.22917(5) -0.0180(5) 0.0320(14) Uani 1 1 d . . .
H1K H -0.0109 -0.2368 -0.0558 0.038 Uiso 1 1 d . U .
C2K C -0.02718(8) -0.22812(8) 0.5675(7) 0.030(2) Uani 1 1 d . . .
C3K C -0.03915(8) -0.22996(8) 0.4900(7) 0.031(2) Uani 1 1 d . . .
H2K H -0.0453 -0.2288 0.5463 0.037 Uiso 1 1 calc R U .
H3K H -0.0441 -0.2395 0.4619 0.037 Uiso 1 1 calc R U .
C4K C -0.03697(8) -0.22101(7) 0.3747(7) 0.0260(19) Uani 1 1 d . . .
C5K C -0.03043(8) -0.20593(8) 0.4068(7) 0.028(2) Uani 1 1 d . . .
C6K C -0.03199(9) -0.19710(9) 0.3271(7) 0.034(2) Uani 1 1 d . . .
H4K H -0.0377 -0.2008 0.2570 0.041 Uiso 1 1 calc R U .
C7K C -0.02567(9) -0.18341(10) 0.3450(9) 0.045(2) Uani 1 1 d . . .
H5K H -0.0271 -0.1779 0.2880 0.054 Uiso 1 1 calc R U .
C8K C -0.01713(9) -0.17752(9) 0.4474(9) 0.045(2) Uani 1 1 d . . .
H6K H -0.0126 -0.1680 0.4609 0.054 Uiso 1 1 calc R U .
C9K C -0.01562(8) -0.18618(9) 0.5286(9) 0.041(2) Uani 1 1 d . . .
H7K H -0.0102 -0.1824 0.6003 0.049 Uiso 1 1 calc R U .
C10K C -0.02167(8) -0.19984(9) 0.5094(7) 0.032(2) Uani 1 1 d . . .
C11K C -0.02922(7) -0.22344(8) 0.2710(7) 0.0270(19) Uani 1 1 d . . .
C12K C -0.01721(7) -0.21268(8) 0.2205(7) 0.0255(19) Uani 1 1 d . . .
H8K H -0.0137 -0.2038 0.2520 0.031 Uiso 1 1 calc R U .
C13K C -0.01041(8) -0.21506(8) 0.1244(7) 0.029(2) Uani 1 1 d . . .
H9K H -0.0023 -0.2077 0.0920 0.034 Uiso 1 1 calc R U .
C14K C -0.01532(7) -0.22777(8) 0.0767(7) 0.0258(19) Uani 1 1 d . . .
C15K C -0.02706(7) -0.23857(8) 0.1249(7) 0.0253(19) Uani 1 1 d . . .
H10K H -0.0305 -0.2475 0.0928 0.030 Uiso 1 1 calc R U .
C16K C -0.03363(8) -0.23608(8) 0.2212(7) 0.030(2) Uani 1 1 d . . .
H11K H -0.0416 -0.2435 0.2544 0.036 Uiso 1 1 calc R U .
C17K C -0.05151(8) -0.22580(9) 0.3268(7) 0.036(2) Uani 1 1 d . . .
H12K H -0.0567 -0.2244 0.3913 0.054 Uiso 1 1 calc R U .
H13K H -0.0510 -0.2206 0.2527 0.054 Uiso 1 1 calc R U .
H14K H -0.0560 -0.2355 0.3060 0.054 Uiso 1 1 calc R U .
C18K C -0.01710(8) -0.23074(10) 0.5011(8) 0.042(2) Uani 1 1 d . . .
H15K H -0.0138 -0.2250 0.4272 0.063 Uiso 1 1 calc R U .
H16K H -0.0095 -0.2287 0.5565 0.063 Uiso 1 1 calc R U .
H17K H -0.0215 -0.2403 0.4765 0.063 Uiso 1 1 calc R U .
C19K C -0.03243(9) -0.23698(9) 0.6823(8) 0.041(2) Uani 1 1 d . . .
H18K H -0.0390 -0.2352 0.7249 0.061 Uiso 1 1 calc R U .
H19K H -0.0368 -0.2465 0.6580 0.061 Uiso 1 1 calc R U .
H20K H -0.0248 -0.2349 0.7380 0.061 Uiso 1 1 calc R U .
Se1L Se 0.05963(2) -0.23270(2) 0.65947(8) 0.0370(2) Uani 1 1 d . . .
O1L O 0.02999(5) -0.22965(5) 0.0141(5) 0.0314(14) Uani 1 1 d . . .
H1L H 0.0278 -0.2223 -0.0058 0.038 Uiso 1 1 d . U .
C2L C 0.05126(8) -0.22195(8) 0.6039(7) 0.032(2) Uani 1 1 d . . .
C3L C 0.06212(8) -0.20966(8) 0.5338(7) 0.031(2) Uani 1 1 d . . .
H2L H 0.0696 -0.2044 0.5927 0.037 Uiso 1 1 calc R U .
H3L H 0.0582 -0.2039 0.5130 0.037 Uiso 1 1 calc R U .
C4L C 0.06858(8) -0.21133(8) 0.4132(7) 0.030(2) Uani 1 1 d . . .
C5L C 0.07493(8) -0.22017(8) 0.4308(7) 0.0279(19) Uani 1 1 d . . .
C6L C 0.08453(8) -0.21934(8) 0.3447(8) 0.035(2) Uani 1 1 d . . .
H4L H 0.0865 -0.2135 0.2759 0.042 Uiso 1 1 calc R U .
C7L C 0.09142(8) -0.22660(9) 0.3535(8) 0.037(2) Uani 1 1 d . . .
H5L H 0.0980 -0.2255 0.2932 0.044 Uiso 1 1 calc R U .
C8L C 0.08845(8) -0.23540(9) 0.4523(8) 0.034(2) Uani 1 1 d . . .
H6L H 0.0930 -0.2405 0.4610 0.041 Uiso 1 1 calc R U .
C9L C 0.07879(8) -0.23675(8) 0.5389(8) 0.034(2) Uani 1 1 d . . .
H7L H 0.0767 -0.2428 0.6065 0.041 Uiso 1 1 calc R U .
C10L C 0.07219(8) -0.22931(8) 0.5277(7) 0.032(2) Uani 1 1 d . . .
C11L C 0.05812(8) -0.21658(8) 0.3057(7) 0.031(2) Uani 1 1 d . . .
C12L C 0.05278(8) -0.20853(9) 0.2645(7) 0.034(2) Uani 1 1 d . . .
H8L H 0.0555 -0.2001 0.3035 0.040 Uiso 1 1 calc R U .
C13L C 0.04354(8) -0.21277(8) 0.1672(7) 0.031(2) Uani 1 1 d . . .
H9L H 0.0400 -0.2072 0.1402 0.038 Uiso 1 1 calc R U .
C14L C 0.03949(8) -0.22496(8) 0.1102(7) 0.030(2) Uani 1 1 d . . .
C15L C 0.04438(8) -0.23322(8) 0.1493(7) 0.028(2) Uani 1 1 d . . .
H10L H 0.0414 -0.2418 0.1111 0.034 Uiso 1 1 calc R U .
C16L C 0.05382(8) -0.22885(8) 0.2459(7) 0.030(2) Uani 1 1 d . . .
H11L H 0.0574 -0.2344 0.2713 0.036 Uiso 1 1 calc R U .
C17L C 0.07994(8) -0.19675(8) 0.3792(8) 0.037(2) Uani 1 1 d . . .
H12L H 0.0760 -0.1909 0.3676 0.056 Uiso 1 1 calc R U .
H13L H 0.0866 -0.1931 0.4463 0.056 Uiso 1 1 calc R U .
H14L H 0.0844 -0.1970 0.3024 0.056 Uiso 1 1 calc R U .
C18L C 0.03841(8) -0.23122(8) 0.5295(8) 0.038(2) Uani 1 1 d . . .
H15L H 0.0409 -0.2341 0.4530 0.057 Uiso 1 1 calc R U .
H16L H 0.0324 -0.2392 0.5791 0.057 Uiso 1 1 calc R U .
H17L H 0.0337 -0.2263 0.5087 0.057 Uiso 1 1 calc R U .
C19L C 0.04758(9) -0.21740(9) 0.7231(8) 0.044(2) Uani 1 1 d . . .
H18L H 0.0406 -0.2253 0.7675 0.066 Uiso 1 1 calc R U .
H19L H 0.0557 -0.2126 0.7753 0.066 Uiso 1 1 calc R U .
H20L H 0.0441 -0.2113 0.7031 0.066 Uiso 1 1 calc R U .
Se1M Se -0.05248(2) -0.32441(2) 0.66792(8) 0.0367(2) Uani 1 1 d . . .
O1M O -0.02554(5) -0.29069(5) 0.0165(5) 0.0294(13) Uani 1 1 d . . .
H1M H -0.0143 -0.2841 0.0063 0.035 Uiso 1 1 d . U .
C2M C -0.03414(8) -0.31317(8) 0.5999(7) 0.034(2) Uani 1 1 d . . .
C3M C -0.03097(8) -0.32290(8) 0.5234(7) 0.029(2) Uani 1 1 d . . .
H2M H -0.0213 -0.3177 0.4985 0.035 Uiso 1 1 calc R U .
H3M H -0.0319 -0.3301 0.5803 0.035 Uiso 1 1 calc R U .
C4M C -0.03932(8) -0.32992(8) 0.4057(7) 0.031(2) Uani 1 1 d . . .
C5M C -0.05465(9) -0.33786(8) 0.4287(7) 0.032(2) Uani 1 1 d . . .
C6M C -0.06262(10) -0.34724(9) 0.3412(8) 0.050(3) Uani 1 1 d . . .
H4M H -0.0583 -0.3489 0.2740 0.060 Uiso 1 1 calc R U .
C7M C -0.07648(10) -0.35424(10) 0.3461(9) 0.060(3) Uani 1 1 d . . .
H5M H -0.0816 -0.3606 0.2834 0.072 Uiso 1 1 calc R U .
C8M C -0.08290(10) -0.35191(10) 0.4428(9) 0.052(3) Uani 1 1 d . . .
H6M H -0.0925 -0.3564 0.4456 0.062 Uiso 1 1 calc R U .
C9M C -0.07535(9) -0.34297(9) 0.5361(9) 0.041(2) Uani 1 1 d . . .
H7M H -0.0797 -0.3416 0.6049 0.049 Uiso 1 1 calc R U .
C10M C -0.06122(9) -0.33595(9) 0.5284(7) 0.035(2) Uani 1 1 d . . .
C11M C -0.03598(8) -0.31923(8) 0.3008(7) 0.031(2) Uani 1 1 d . . .
C12M C -0.04564(8) -0.31739(8) 0.2419(7) 0.029(2) Uani 1 1 d . . .
H8M H -0.0549 -0.3228 0.2653 0.035 Uiso 1 1 calc R U .
C13M C -0.04207(7) -0.30767(8) 0.1474(7) 0.0262(19) Uani 1 1 d . . .
H9M H -0.0489 -0.3065 0.1080 0.031 Uiso 1 1 calc R U .
C14M C -0.02862(8) -0.29983(8) 0.1119(7) 0.0254(19) Uani 1 1 d . . .
C15M C -0.01898(8) -0.30177(8) 0.1689(7) 0.031(2) Uani 1 1 d . . .
H10M H -0.0098 -0.2965 0.1450 0.038 Uiso 1 1 calc R U .
C16M C -0.02263(8) -0.31142(8) 0.2614(7) 0.033(2) Uani 1 1 d . . .
H11M H -0.0158 -0.3127 0.2988 0.039 Uiso 1 1 calc R U .
C17M C -0.03415(9) -0.33946(9) 0.3654(8) 0.043(2) Uani 1 1 d . . .
H12M H -0.0243 -0.3342 0.3513 0.065 Uiso 1 1 calc R U .
H13M H -0.0361 -0.3462 0.4306 0.065 Uiso 1 1 calc R U .
H14M H -0.0387 -0.3441 0.2888 0.065 Uiso 1 1 calc R U .
C18M C -0.03329(9) -0.30134(9) 0.5280(8) 0.044(2) Uani 1 1 d . . .
H15M H -0.0395 -0.3048 0.4569 0.066 Uiso 1 1 calc R U .
H16M H -0.0359 -0.2961 0.5821 0.066 Uiso 1 1 calc R U .
H17M H -0.0240 -0.2955 0.4987 0.066 Uiso 1 1 calc R U .
C19M C -0.02468(9) -0.30812(9) 0.7105(8) 0.044(2) Uani 1 1 d . . .
H18M H -0.0253 -0.3159 0.7559 0.066 Uiso 1 1 calc R U .
H19M H -0.0153 -0.3023 0.6818 0.066 Uiso 1 1 calc R U .
H20M H -0.0272 -0.3029 0.7651 0.066 Uiso 1 1 calc R U .
Se1N Se 0.01348(2) -0.29430(2) -0.64670(9) 0.0490(3) Uani 1 1 d . . .
O1N O 0.00165(5) -0.27512(5) 0.0027(5) 0.0323(14) Uani 1 1 d . . .
H1N H 0.0061 -0.2651 0.0324 0.039 Uiso 1 1 d . U .
C2N C 0.02136(8) -0.27596(8) -0.5807(7) 0.033(2) Uani 1 1 d . . .
C3N C 0.03364(8) -0.27303(8) -0.5017(7) 0.030(2) Uani 1 1 d . . .
H2N H 0.0377 -0.2635 -0.4729 0.036 Uiso 1 1 calc R U .
H3N H 0.0403 -0.2734 -0.5573 0.036 Uiso 1 1 calc R U .
C4N C 0.03214(8) -0.28177(8) -0.3870(7) 0.0273(19) Uani 1 1 d . . .
C5N C 0.02607(8) -0.29700(8) -0.4169(7) 0.0270(19) Uani 1 1 d . . .
C6N C 0.02799(9) -0.30549(9) -0.3361(8) 0.039(2) Uani 1 1 d . . .
H4N H 0.0337 -0.3016 -0.2658 0.047 Uiso 1 1 calc R U .
C7N C 0.02205(10) -0.31908(10) -0.3543(9) 0.051(3) Uani 1 1 d . . .
H5N H 0.0235 -0.3245 -0.2964 0.062 Uiso 1 1 calc R U .
C8N C 0.01387(9) -0.32514(9) -0.4565(9) 0.043(2) Uani 1 1 d . . .
H6N H 0.0099 -0.3346 -0.4703 0.052 Uiso 1 1 calc R U .
C9N C 0.01157(9) -0.31710(10) -0.5385(8) 0.045(2) Uani 1 1 d . . .
H7N H 0.0058 -0.3211 -0.6081 0.054 Uiso 1 1 calc R U .
C10N C 0.01750(9) -0.30333(8) -0.5201(7) 0.032(2) Uani 1 1 d . . .
C11N C 0.02397(8) -0.27995(8) -0.2822(7) 0.031(2) Uani 1 1 d . . .
C12N C 0.01209(8) -0.29077(8) -0.2322(7) 0.0259(19) Uani 1 1 d . . .
H8N H 0.0088 -0.2996 -0.2657 0.031 Uiso 1 1 calc R U .
C13N C 0.00509(7) -0.28906(8) -0.1364(7) 0.0259(19) Uani 1 1 d . . .
H9N H -0.0027 -0.2967 -0.1021 0.031 Uiso 1 1 calc R U .
C14N C 0.00948(8) -0.27617(8) -0.0906(7) 0.0261(19) Uani 1 1 d . . .
C15N C 0.02072(8) -0.26525(8) -0.1374(7) 0.029(2) Uani 1 1 d . . .
H10N H 0.0236 -0.2564 -0.1059 0.035 Uiso 1 1 calc R U .
C16N C 0.02796(8) -0.26716(8) -0.2327(7) 0.029(2) Uani 1 1 d . . .
H11N H 0.0358 -0.2595 -0.2647 0.035 Uiso 1 1 calc R U .
C17N C 0.04682(8) -0.27611(9) -0.3400(8) 0.038(2) Uani 1 1 d . . .
H12N H 0.0523 -0.2771 -0.4049 0.057 Uiso 1 1 calc R U .
H13N H 0.0507 -0.2665 -0.3194 0.057 Uiso 1 1 calc R U .
H14N H 0.0468 -0.2811 -0.2661 0.057 Uiso 1 1 calc R U .
C18N C 0.01061(9) -0.27426(10) -0.5147(8) 0.043(2) Uani 1 1 d . . .
H15N H 0.0031 -0.2763 -0.5719 0.064 Uiso 1 1 calc R U .
H16N H 0.0072 -0.2804 -0.4437 0.064 Uiso 1 1 calc R U .
H17N H 0.0145 -0.2649 -0.4856 0.064 Uiso 1 1 calc R U .
C19N C 0.02626(10) -0.26674(9) -0.6959(7) 0.046(3) Uani 1 1 d . . .
H18N H 0.0332 -0.2679 -0.7387 0.069 Uiso 1 1 calc R U .
H19N H 0.0186 -0.2692 -0.7519 0.069 Uiso 1 1 calc R U .
H20N H 0.0301 -0.2573 -0.6703 0.069 Uiso 1 1 calc R U .
Se1O Se -0.06786(2) -0.27157(2) -0.66823(8) 0.0411(3) Uani 1 1 d . . .
O1O O -0.03763(5) -0.27555(5) -0.0352(5) 0.0297(13) Uani 1 1 d . . .
H1O H -0.0357 -0.2830 -0.0070 0.036 Uiso 1 1 d . U .
C2O C -0.05936(8) -0.28234(9) -0.6185(7) 0.037(2) Uani 1 1 d . . .
C3O C -0.07012(8) -0.29511(8) -0.5528(7) 0.033(2) Uani 1 1 d . . .
H2O H -0.0660 -0.3008 -0.5341 0.040 Uiso 1 1 calc R U .
H3O H -0.0775 -0.3002 -0.6128 0.040 Uiso 1 1 calc R U .
C4O C -0.07670(8) -0.29379(8) -0.4311(7) 0.030(2) Uani 1 1 d . . .
C5O C -0.08315(8) -0.28507(8) -0.4411(7) 0.029(2) Uani 1 1 d . . .
C6O C -0.09286(8) -0.28652(9) -0.3536(7) 0.034(2) Uani 1 1 d . . .
H4O H -0.0954 -0.2933 -0.2916 0.041 Uiso 1 1 calc R U .
C7O C -0.09883(9) -0.27868(10) -0.3530(8) 0.043(2) Uani 1 1 d . . .
H5O H -0.1053 -0.2799 -0.2910 0.052 Uiso 1 1 calc R U .
C8O C -0.09542(9) -0.26895(9) -0.4430(9) 0.043(2) Uani 1 1 d . . .
H6O H -0.0994 -0.2633 -0.4426 0.051 Uiso 1 1 calc R U .
C9O C -0.08621(9) -0.26738(9) -0.5342(8) 0.036(2) Uani 1 1 d . . .
H7O H -0.0841 -0.2609 -0.5982 0.043 Uiso 1 1 calc R U .
C10O C -0.08000(8) -0.27528(8) -0.5322(7) 0.031(2) Uani 1 1 d . . .
C11O C -0.06622(8) -0.28896(9) -0.3214(7) 0.030(2) Uani 1 1 d . . .
C12O C -0.06055(8) -0.29650(8) -0.2843(7) 0.033(2) Uani 1 1 d . . .
H8O H -0.0633 -0.3049 -0.3246 0.040 Uiso 1 1 calc R U .
C13O C -0.05096(8) -0.29246(8) -0.1903(7) 0.031(2) Uani 1 1 d . . .
H9O H -0.0470 -0.2978 -0.1686 0.037 Uiso 1 1 calc R U .
C14O C -0.04727(8) -0.28035(8) -0.1288(7) 0.0271(19) Uani 1 1 d . . .
C15O C -0.05272(8) -0.27270(8) -0.1643(7) 0.031(2) Uani 1 1 d . . .
H10O H -0.0500 -0.2643 -0.1232 0.038 Uiso 1 1 calc R U .
C16O C -0.06229(7) -0.27677(8) -0.2601(7) 0.0263(19) Uani 1 1 d . . .
H11O H -0.0660 -0.2713 -0.2830 0.032 Uiso 1 1 calc R U .
C17O C -0.08785(8) -0.30872(9) -0.3998(8) 0.044(2) Uani 1 1 d . . .
H12O H -0.0837 -0.3144 -0.3932 0.066 Uiso 1 1 calc R U .
H13O H -0.0922 -0.3089 -0.3208 0.066 Uiso 1 1 calc R U .
H14O H -0.0947 -0.3122 -0.4656 0.066 Uiso 1 1 calc R U .
C18O C -0.04652(8) -0.27342(9) -0.5440(8) 0.044(2) Uani 1 1 d . . .
H15O H -0.0489 -0.2708 -0.4660 0.067 Uiso 1 1 calc R U .
H16O H -0.0418 -0.2785 -0.5262 0.067 Uiso 1 1 calc R U .
H17O H -0.0405 -0.2653 -0.5920 0.067 Uiso 1 1 calc R U .
C19O C -0.05558(10) -0.28648(10) -0.7400(8) 0.051(3) Uani 1 1 d . . .
H18O H -0.0638 -0.2922 -0.7878 0.077 Uiso 1 1 calc R U .
H19O H -0.0496 -0.2783 -0.7880 0.077 Uiso 1 1 calc R U .
H20O H -0.0509 -0.2915 -0.7222 0.077 Uiso 1 1 calc R U .
Se1P Se -0.01307(2) 0.04890(2) 1.64791(13) 0.1215(7) Uani 1 1 d . . .
C2P C -0.02497(14) 0.03035(14) 1.5848(11) 0.105(5) Uani 1 1 d . . .
C3P C -0.03645(12) 0.03043(13) 1.5156(10) 0.098(5) Uani 1 1 d . . .
H2P H -0.0413 0.0331 1.5753 0.117 Uiso 1 1 calc R U .
H3P H -0.0428 0.0210 1.4905 0.117 Uiso 1 1 calc R U .
C4P C -0.03341(11) 0.03960(16) 1.3969(10) 0.108(6) Uani 1 1 d . . .
C5P C -0.02403(11) 0.05429(14) 1.4237(9) 0.080(4) Uani 1 1 d . . .
C6P C -0.02393(11) 0.06333(15) 1.3385(10) 0.074(4) Uani 1 1 d . . .
H4P H -0.0297 0.0600 1.2683 0.089 Uiso 1 1 calc R U .
C7P C -0.01546(13) 0.07726(15) 1.3538(10) 0.076(4) Uani 1 1 d . . .
H5P H -0.0158 0.0834 1.2958 0.091 Uiso 1 1 calc R U .
C8P C -0.00652(11) 0.08226(14) 1.4546(11) 0.076(4) Uani 1 1 d . . .
H6P H -0.0005 0.0917 1.4652 0.091 Uiso 1 1 calc R U .
C9P C -0.00676(11) 0.07291(14) 1.5380(9) 0.071(4) Uani 1 1 d . . .
H7P H -0.0010 0.0761 1.6087 0.085 Uiso 1 1 calc R U .
C10P C -0.01497(9) 0.05924(13) 1.5218(9) 0.066(4) Uani 1 1 d . . .
O1PA O -0.0068 0.0248 1.0096 0.098 Uiso 0.5290 1 d . . P
O1PB O -0.0188 0.0159 1.0157 0.098 Uiso 0.471 1 d . . P
C11P C -0.02749(10) 0.03529(10) 1.2926(7) 0.087(4) Uiso 1 1 d G . .
C12P C -0.03567(8) 0.02185(9) 1.2575(9) 0.131(6) Uiso 1 1 d G . .
H12V H -0.0442 0.0164 1.2965 0.157 Uiso 1 1 calc R U .
C13P C -0.03139(11) 0.01633(8) 1.1652(10) 0.123(6) Uiso 1 1 d G . .
H13V H -0.0370 0.0071 1.1412 0.148 Uiso 1 1 calc R U .
C14P C -0.01893(12) 0.02426(11) 1.1080(8) 0.147(7) Uiso 1 1 d G . .
C15P C -0.01074(8) 0.03770(11) 1.1432(9) 0.125(6) Uiso 1 1 d G . .
H15V H -0.0022 0.0431 1.1041 0.150 Uiso 1 1 calc R U .
C16P C -0.01502(9) 0.04321(7) 1.2355(9) 0.088(4) Uiso 1 1 d G . .
H16V H -0.0094 0.0524 1.2595 0.105 Uiso 1 1 calc R U .
C17P C -0.04769(14) 0.03757(14) 1.3562(13) 0.111(5) Uiso 1 1 d . . .
H12P H -0.0539 0.0280 1.3384 0.166 Uiso 1 1 calc R U .
H13P H -0.0514 0.0405 1.4232 0.166 Uiso 1 1 calc R U .
H14P H -0.0466 0.0430 1.2817 0.166 Uiso 1 1 calc R U .
C18P C -0.01691(15) 0.02548(15) 1.5178(14) 0.116(5) Uiso 1 1 d . . .
H15P H -0.0098 0.0259 1.5726 0.174 Uiso 1 1 calc R U .
H16P H -0.0228 0.0161 1.4914 0.174 Uiso 1 1 calc R U .
H17P H -0.0127 0.0312 1.4448 0.174 Uiso 1 1 calc R U .
C19P C -0.03118(13) 0.02221(13) 1.7038(11) 0.090(4) Uiso 1 1 d . . .
H18P H -0.0364 0.0257 1.7459 0.135 Uiso 1 1 calc R U .
H19P H -0.0371 0.0126 1.6828 0.135 Uiso 1 1 calc R U .
H20P H -0.0239 0.0231 1.7586 0.135 Uiso 1 1 calc R U .
O1Q O 0.15398(6) 0.32203(6) 0.4544(6) 0.0529(18) Uani 1 1 d . . .
H1Q H 0.1503 0.3260 0.4179 0.079 Uiso 1 1 d . U .
C1Q C 0.16160(18) 0.32767(17) 0.5530(14) 0.135(7) Uani 1 1 d . . .
C2Q C 0.16951(12) 0.32304(12) 0.6116(11) 0.080(4) Uani 1 1 d . . .
C3Q C 0.16306(11) 0.34124(10) 0.5884(10) 0.061(3) Uani 1 1 d . . .
O1R O 0.07326(7) 0.15588(7) -0.2112(6) 0.060(2) Uani 1 1 d . . .
H1R H 0.0746 0.1497 -0.2415 0.072 Uiso 1 1 d . U .
C1R C 0.08151(17) 0.16170(16) -0.1129(15) 0.133(7) Uani 1 1 d . . .
C2R C 0.08913(14) 0.15662(14) -0.0542(12) 0.092(5) Uani 1 1 d . . .
C3R C 0.08215(12) 0.17410(11) -0.0692(10) 0.071(3) Uani 1 1 d . . .
O1S O 0.09604(6) 0.17713(6) -0.4426(5) 0.0482(17) Uani 1 1 d . . .
H1S H 0.0942 0.1837 -0.4171 0.058 Uiso 1 1 d . U .
C1S C 0.08968(17) 0.17265(15) -0.5535(14) 0.125(7) Uani 1 1 d . . .
C2S C 0.08089(12) 0.17715(12) -0.6020(11) 0.079(4) Uani 1 1 d . . .
C3S C 0.08818(13) 0.15932(12) -0.5911(11) 0.078(4) Uani 1 1 d . . .
O1T O 0.00771(6) -0.25242(5) 0.1135(5) 0.0429(16) Uani 1 1 d . . .
H1T H 0.0141 -0.2443 0.0821 0.051 Uiso 1 1 d . U .
C1T C 0.00146(13) -0.25011(12) 0.2101(14) 0.108(6) Uani 1 1 d . . .
C2T C 0.00695(11) -0.23867(13) 0.2836(12) 0.110(6) Uani 1 1 d . . .
C3T C -0.01140(10) -0.26301(10) 0.2472(10) 0.066(3) Uani 1 1 d . . .
O1U O -0.01541(6) -0.25224(5) -0.1273(5) 0.0436(16) Uani 1 1 d . . .
H1U H -0.0202 -0.2600 -0.0942 0.052 Uiso 1 1 d . U .
C1U C -0.00878(13) -0.25446(12) -0.2200(13) 0.108(6) Uani 1 1 d . . .
C2U C -0.01444(13) -0.26579(13) -0.2955(12) 0.117(6) Uani 1 1 d . . .
C3U C 0.00422(9) -0.24176(10) -0.2554(10) 0.061(3) Uani 1 1 d . . .
O1V O 0.0132 0.0116 0.8802 0.054 Uiso 0.3333 1 d . . P
C1V C 0.0054 0.0044 0.7919 0.084 Uiso 0.3333 1 d . . P
C2V C -0.0027 0.0095 0.7160 0.079 Uiso 0.3333 1 d . . P
C3V C 0.0029 -0.0082 0.7423 0.074 Uiso 0.3333 1 d . . P
H1VA H 0.0120 0.0182 0.8943 0.112 Uiso 0.3333 1 d . U P
H1VB H -0.0021 -0.0002 0.8486 0.089 Uiso 0.3333 1 d . U P
H2VA H -0.0011 0.0180 0.7487 0.112 Uiso 0.3333 1 d . U P
H2VB H 0.0002 0.0106 0.6311 0.112 Uiso 0.3333 1 d . U P
H2VC H -0.0122 0.0029 0.7207 0.112 Uiso 0.3333 1 d . U P
H3VA H 0.0078 -0.0115 0.7892 0.112 Uiso 0.3333 1 d . U P
H3VB H -0.0066 -0.0147 0.7470 0.112 Uiso 0.3333 1 d . U P
H3VC H 0.0058 -0.0070 0.6574 0.112 Uiso 0.3333 1 d . U P

loop_
_atom_site_aniso_label
_atom_site_aniso_U_11
_atom_site_aniso_U_22
_atom_site_aniso_U_33
_atom_site_aniso_U_23
_atom_site_aniso_U_13
_atom_site_aniso_U_12
Se1A 0.0486(6) 0.0621(7) 0.0456(6) 0.0069(5) -0.0191(5) 0.0233(6)
O1A 0.035(3) 0.035(3) 0.028(3) -0.001(3) 0.007(3) 0.020(3)
C2A 0.033(5) 0.051(6) 0.028(5) 0.017(4) 0.009(4) 0.025(5)
C3A 0.018(4) 0.032(5) 0.023(5) 0.004(4) 0.006(3) 0.006(4)
C4A 0.030(5) 0.037(5) 0.022(5) -0.001(4) -0.002(4) 0.022(4)
C5A 0.021(5) 0.039(5) 0.032(5) 0.002(4) 0.012(4) 0.019(4)
C6A 0.046(6) 0.049(7) 0.043(6) 0.009(5) 0.003(5) 0.033(5)
C7A 0.060(7) 0.050(7) 0.041(6) 0.014(5) 0.017(5) 0.043(6)
C8A 0.061(7) 0.038(6) 0.057(7) 0.001(5) 0.031(6) 0.031(6)
C9A 0.034(5) 0.047(6) 0.042(6) -0.004(5) 0.005(4) 0.020(5)
C10A 0.032(5) 0.049(6) 0.031(5) -0.002(4) 0.000(4) 0.027(5)
C11A 0.032(5) 0.046(6) 0.011(4) 0.004(4) 0.001(4) 0.024(5)
C12A 0.018(4) 0.032(5) 0.019(5) -0.001(4) -0.003(3) 0.004(4)
C13A 0.039(5) 0.028(5) 0.026(5) -0.004(4) -0.004(4) 0.017(4)
C14A 0.029(5) 0.031(5) 0.017(4) 0.009(4) 0.002(4) 0.017(4)
C15A 0.022(4) 0.033(5) 0.018(4) 0.005(4) 0.003(3) 0.011(4)
C16A 0.037(5) 0.028(5) 0.018(5) 0.006(4) -0.003(4) 0.016(4)
C17A 0.026(5) 0.052(6) 0.040(6) -0.001(4) -0.004(4) 0.019(5)
C18A 0.070(7) 0.114(9) 0.026(5) 0.017(6) 0.011(5) 0.077(7)
C19A 0.064(7) 0.069(7) 0.040(6) 0.019(5) 0.011(5) 0.045(6)
Se1B 0.0414(6) 0.0566(6) 0.0345(6) -0.0115(5) -0.0056(4) 0.0281(5)
O1B 0.045(4) 0.042(4) 0.026(3) 0.002(3) 0.000(3) 0.028(3)
C2B 0.025(5) 0.044(6) 0.030(5) 0.000(4) -0.011(4) 0.018(4)
C3B 0.020(5) 0.032(5) 0.046(6) 0.014(4) 0.008(4) 0.014(4)
C4B 0.025(5) 0.034(5) 0.032(5) 0.005(4) -0.002(4) 0.011(4)
C5B 0.033(5) 0.025(5) 0.028(5) 0.007(4) 0.004(4) 0.015(4)
C6B 0.045(6) 0.041(6) 0.024(5) 0.005(4) -0.004(4) 0.016(5)
C7B 0.047(6) 0.035(6) 0.035(6) 0.006(4) -0.005(5) 0.010(5)
C8B 0.033(5) 0.041(6) 0.040(6) 0.011(5) -0.002(5) 0.011(5)
C9B 0.028(5) 0.038(5) 0.042(6) 0.008(4) 0.004(4) 0.015(4)
C10B 0.036(5) 0.042(6) 0.028(5) 0.006(4) -0.002(4) 0.021(5)
C11B 0.028(5) 0.035(5) 0.031(5) 0.007(4) 0.007(4) 0.020(4)
C12B 0.024(5) 0.051(6) 0.023(5) 0.002(4) 0.000(4) 0.022(4)
C13B 0.026(5) 0.037(5) 0.029(5) 0.001(4) -0.002(4) 0.019(4)
C14B 0.051(6) 0.025(5) 0.019(5) 0.001(4) -0.003(4) 0.020(5)
C15B 0.035(5) 0.041(5) 0.033(5) 0.004(4) 0.004(4) 0.025(5)
C16B 0.037(5) 0.047(6) 0.033(5) 0.004(4) 0.003(4) 0.031(5)
C17B 0.053(6) 0.034(5) 0.031(5) 0.007(4) 0.004(4) 0.021(5)
C18B 0.037(6) 0.071(7) 0.037(6) -0.006(5) -0.013(4) 0.030(5)
C19B 0.068(7) 0.053(7) 0.039(6) -0.004(5) -0.009(5) 0.026(6)
Se1C 0.0520(7) 0.0576(7) 0.0434(6) 0.0189(5) 0.0159(5) 0.0291(6)
O1C 0.027(3) 0.039(4) 0.036(4) -0.007(3) -0.012(3) 0.014(3)
C2C 0.036(5) 0.033(5) 0.027(5) -0.007(4) 0.004(4) 0.015(4)
C3C 0.035(5) 0.044(6) 0.025(5) -0.005(4) -0.005(4) 0.024(5)
C4C 0.034(5) 0.031(5) 0.022(5) -0.001(4) 0.002(4) 0.014(4)
C5C 0.016(4) 0.030(5) 0.020(5) -0.003(4) -0.007(3) 0.001(4)
C6C 0.039(6) 0.042(6) 0.027(5) -0.006(4) -0.004(4) 0.021(5)
C7C 0.029(5) 0.050(6) 0.046(6) -0.016(5) -0.009(4) 0.017(5)
C8C 0.029(6) 0.059(7) 0.055(7) -0.019(6) -0.021(5) 0.024(5)
C9C 0.034(5) 0.035(5) 0.040(6) -0.004(4) -0.012(4) 0.013(5)
C10C 0.036(5) 0.047(6) 0.030(5) -0.017(4) -0.013(4) 0.028(5)
C11C 0.017(4) 0.032(5) 0.024(5) 0.002(4) 0.003(3) 0.009(4)
C12C 0.028(5) 0.026(5) 0.021(5) -0.003(4) -0.003(4) 0.007(4)
C13C 0.035(5) 0.037(5) 0.027(5) 0.000(4) 0.001(4) 0.023(4)
C14C 0.026(5) 0.033(5) 0.024(5) -0.002(4) -0.003(4) 0.015(4)
C15C 0.034(5) 0.028(5) 0.019(5) -0.003(4) 0.001(4) 0.014(4)
C16C 0.037(5) 0.047(6) 0.023(5) 0.004(4) 0.006(4) 0.028(5)
C17C 0.038(6) 0.043(6) 0.027(5) -0.001(4) -0.002(4) 0.009(5)
C18C 0.025(5) 0.063(7) 0.037(6) -0.001(5) 0.005(4) 0.011(5)
C19C 0.045(6) 0.060(7) 0.040(6) -0.011(5) 0.005(5) 0.019(5)
Se1D 0.0428(6) 0.0585(7) 0.0346(6) -0.0071(5) -0.0144(4) 0.0293(5)
O1D 0.032(3) 0.040(4) 0.027(3) -0.005(3) 0.006(3) 0.018(3)
C2D 0.033(5) 0.063(6) 0.023(5) 0.013(4) 0.013(4) 0.036(5)
C3D 0.025(5) 0.043(5) 0.028(5) 0.000(4) -0.001(4) 0.021(4)
C4D 0.032(5) 0.048(6) 0.022(5) -0.004(4) 0.000(4) 0.027(5)
C5D 0.028(5) 0.045(6) 0.022(5) 0.003(4) 0.013(4) 0.028(4)
C6D 0.064(7) 0.042(6) 0.033(6) 0.003(4) 0.005(5) 0.035(6)
C7D 0.076(8) 0.060(8) 0.031(6) 0.009(5) 0.010(5) 0.040(7)
C8D 0.048(6) 0.051(6) 0.050(7) 0.001(5) 0.020(5) 0.028(6)
C9D 0.029(5) 0.048(6) 0.037(6) -0.008(5) 0.004(4) 0.013(5)
C10D 0.028(5) 0.046(6) 0.030(5) -0.002(4) 0.003(4) 0.023(5)
C11D 0.028(5) 0.046(6) 0.024(5) -0.005(4) 0.003(4) 0.024(5)
C12D 0.023(5) 0.034(5) 0.015(4) -0.003(4) -0.005(3) 0.013(4)
C13D 0.033(5) 0.038(5) 0.018(5) 0.006(4) 0.001(4) 0.017(4)
C14D 0.029(5) 0.049(6) 0.021(5) -0.008(4) -0.002(4) 0.024(5)
C15D 0.025(5) 0.043(6) 0.032(5) -0.007(4) -0.001(4) 0.013(4)
C16D 0.024(5) 0.042(6) 0.032(5) -0.001(4) 0.006(4) 0.012(4)
C17D 0.027(5) 0.066(7) 0.032(5) -0.004(5) -0.001(4) 0.027(5)
C18D 0.042(6) 0.054(6) 0.027(5) 0.003(4) -0.005(4) 0.033(5)
C19D 0.041(6) 0.052(6) 0.041(6) 0.003(5) 0.002(4) 0.027(5)
Se1E 0.0476(6) 0.0566(7) 0.0503(7) 0.0118(5) 0.0180(5) 0.0191(6)
O1E 0.035(3) 0.033(3) 0.038(4) -0.011(3) -0.005(3) 0.016(3)
C2E 0.036(6) 0.046(6) 0.032(5) -0.005(4) 0.009(4) 0.012(5)
C3E 0.035(5) 0.054(6) 0.028(5) -0.005(4) 0.003(4) 0.023(5)
C4E 0.025(5) 0.032(5) 0.024(5) -0.002(4) 0.003(4) 0.003(4)
C5E 0.021(5) 0.042(5) 0.027(5) -0.012(4) -0.011(4) 0.010(4)
C6E 0.037(6) 0.066(7) 0.026(5) -0.005(5) -0.001(4) 0.021(5)
C7E 0.037(6) 0.067(7) 0.040(6) -0.020(5) -0.008(5) 0.027(6)
C8E 0.039(6) 0.061(7) 0.051(7) -0.027(6) -0.012(5) 0.027(5)
C9E 0.028(5) 0.046(6) 0.040(6) -0.004(4) -0.012(4) 0.009(5)
C10E 0.016(5) 0.041(6) 0.038(6) -0.019(5) -0.011(4) -0.004(4)
C11E 0.017(5) 0.046(6) 0.026(5) -0.002(4) 0.001(4) 0.009(4)
C12E 0.038(5) 0.047(6) 0.025(5) -0.011(4) -0.004(4) 0.022(5)
C13E 0.030(5) 0.050(6) 0.042(6) -0.006(5) -0.009(4) 0.020(5)
C14E 0.024(5) 0.048(6) 0.025(5) -0.011(4) 0.003(4) 0.012(5)
C15E 0.039(5) 0.037(5) 0.021(5) -0.009(4) -0.004(4) 0.018(5)
C16E 0.028(5) 0.047(6) 0.030(5) 0.000(4) 0.008(4) 0.021(5)
C17E 0.039(6) 0.049(6) 0.022(5) -0.007(4) 0.005(4) 0.008(5)
C18E 0.036(6) 0.070(8) 0.047(7) -0.014(5) 0.002(5) 0.006(6)
C19E 0.037(6) 0.082(8) 0.043(6) -0.016(6) 0.011(5) 0.013(6)
Se1F 0.0351(5) 0.0520(6) 0.0315(5) -0.0068(4) -0.0012(4) 0.0245(5)
O1F 0.034(3) 0.043(4) 0.028(3) 0.002(3) 0.007(3) 0.023(3)
C2F 0.031(5) 0.052(6) 0.019(5) -0.005(4) 0.001(4) 0.011(5)
C3F 0.025(5) 0.049(6) 0.031(5) 0.001(4) -0.003(4) 0.022(4)
C4F 0.032(5) 0.047(6) 0.028(5) 0.000(4) 0.000(4) 0.023(5)
C5F 0.030(5) 0.034(5) 0.026(5) 0.003(4) 0.004(4) 0.016(4)
C6F 0.030(5) 0.044(6) 0.019(5) 0.005(4) 0.003(4) 0.011(5)
C7F 0.039(6) 0.030(5) 0.026(5) 0.002(4) -0.005(4) 0.008(4)
C8F 0.024(5) 0.036(5) 0.041(6) 0.010(4) 0.001(4) 0.009(4)
C9F 0.042(6) 0.030(5) 0.031(5) 0.012(4) 0.005(4) 0.021(5)
C10F 0.020(5) 0.032(5) 0.022(5) 0.003(4) 0.002(3) 0.010(4)
C11F 0.023(5) 0.026(5) 0.025(5) 0.003(4) -0.009(4) 0.010(4)
C12F 0.030(5) 0.052(6) 0.023(5) 0.003(4) 0.001(4) 0.028(5)
C13F 0.031(5) 0.054(6) 0.031(5) 0.004(4) 0.002(4) 0.029(5)
C14F 0.018(5) 0.040(5) 0.023(5) -0.001(4) 0.003(4) 0.012(4)
C15F 0.030(5) 0.045(6) 0.022(5) 0.000(4) -0.005(4) 0.020(4)
C16F 0.028(5) 0.035(5) 0.019(5) -0.010(4) -0.002(4) 0.010(4)
C17F 0.037(5) 0.052(6) 0.027(5) -0.003(4) 0.004(4) 0.026(5)
C18F 0.041(6) 0.045(6) 0.047(6) 0.001(5) 0.003(5) 0.017(5)
C19F 0.035(6) 0.064(7) 0.032(6) -0.005(5) -0.010(4) 0.021(5)
Se1G 0.0645(7) 0.0630(7) 0.0362(6) 0.0065(5) 0.0003(5) 0.0430(6)
O1G 0.040(4) 0.061(4) 0.036(4) -0.012(3) 0.002(3) 0.037(3)
C2G 0.038(6) 0.080(8) 0.038(6) 0.010(5) 0.014(4) 0.038(6)
C3G 0.038(6) 0.052(6) 0.043(6) 0.007(5) 0.006(4) 0.028(5)
C4G 0.050(6) 0.083(8) 0.026(5) 0.002(5) 0.006(4) 0.055(6)
C5G 0.078(8) 0.069(7) 0.028(6) 0.011(5) 0.012(5) 0.062(7)
C6G 0.159(13) 0.131(12) 0.037(7) 0.016(7) 0.008(7) 0.140(11)
C7G 0.208(17) 0.137(13) 0.030(7) 0.036(8) 0.048(9) 0.156(14)
C8G 0.119(11) 0.066(8) 0.056(8) 0.022(7) 0.044(8) 0.068(8)
C9G 0.068(8) 0.062(8) 0.052(7) 0.011(6) 0.031(6) 0.042(7)
C10G 0.059(7) 0.057(7) 0.040(6) 0.009(5) 0.013(5) 0.046(6)
C11G 0.044(6) 0.066(7) 0.029(5) -0.003(5) 0.009(4) 0.043(6)
C12G 0.033(6) 0.062(7) 0.048(6) -0.002(5) 0.007(5) 0.023(5)
C13G 0.038(6) 0.059(7) 0.048(6) -0.009(5) 0.008(5) 0.028(5)
C14G 0.025(5) 0.048(6) 0.033(5) -0.010(4) -0.007(4) 0.022(5)
C15G 0.035(5) 0.061(7) 0.032(5) -0.004(5) 0.004(4) 0.034(5)
C16G 0.045(6) 0.059(6) 0.029(5) 0.001(4) 0.004(4) 0.040(5)
C17G 0.084(8) 0.133(11) 0.039(6) -0.003(6) 0.005(6) 0.092(9)
C18G 0.054(6) 0.092(8) 0.038(6) 0.009(5) 0.001(5) 0.060(6)
C19G 0.052(7) 0.059(7) 0.057(7) 0.023(5) 0.019(5) 0.032(6)
Se1H 0.0560(7) 0.0921(9) 0.0473(7) 0.0334(6) 0.0217(5) 0.0476(7)
O1H 0.028(3) 0.048(4) 0.038(4) -0.017(3) -0.014(3) 0.021(3)
C2H 0.021(5) 0.057(6) 0.033(5) -0.004(4) 0.008(4) 0.017(5)
C3H 0.024(5) 0.042(5) 0.028(5) -0.006(4) -0.003(4) 0.017(4)
C4H 0.023(5) 0.038(5) 0.025(5) -0.001(4) 0.000(4) 0.014(4)
C5H 0.028(5) 0.035(5) 0.025(5) -0.002(4) -0.003(4) 0.010(4)
C6H 0.043(6) 0.062(7) 0.023(5) 0.002(4) -0.002(4) 0.034(5)
C7H 0.037(6) 0.062(7) 0.036(6) -0.006(5) 0.000(4) 0.032(5)
C8H 0.039(6) 0.049(6) 0.062(7) -0.006(5) 0.000(5) 0.031(5)
C9H 0.036(6) 0.041(6) 0.046(6) 0.004(4) -0.008(5) 0.020(5)
C10H 0.036(5) 0.047(6) 0.027(5) 0.003(4) -0.001(4) 0.023(5)
C11H 0.024(5) 0.040(5) 0.024(5) -0.001(4) 0.005(4) 0.011(4)
C12H 0.026(5) 0.044(6) 0.023(5) -0.001(4) -0.001(4) 0.017(4)
C13H 0.027(5) 0.034(5) 0.024(5) 0.003(4) 0.013(4) 0.008(4)
C14H 0.024(5) 0.048(6) 0.028(5) 0.004(4) -0.003(4) 0.018(5)
C15H 0.029(5) 0.041(6) 0.027(5) -0.002(4) 0.005(4) 0.018(4)
C16H 0.041(5) 0.043(5) 0.022(5) 0.000(4) 0.005(4) 0.029(5)
C17H 0.040(6) 0.046(6) 0.032(5) 0.001(4) 0.000(4) 0.029(5)
C18H 0.040(6) 0.074(8) 0.040(6) -0.003(5) 0.005(5) 0.020(6)
C19H 0.055(7) 0.069(7) 0.025(5) 0.001(5) 0.007(5) 0.029(6)
Se1I 0.0619(8) 0.1301(11) 0.0375(7) -0.0218(7) -0.0018(5) 0.0615(8)
O1I 0.034(4) 0.084(6) 0.051(5) -0.031(4) 0.008(3) 0.013(4)
C2I 0.041(6) 0.099(9) 0.039(6) -0.032(6) -0.014(5) 0.041(6)
C3I 0.052(7) 0.098(9) 0.051(7) -0.025(6) -0.001(5) 0.039(7)
C4I 0.042(7) 0.132(11) 0.051(8) -0.037(7) 0.001(5) 0.046(7)
C5I 0.049(7) 0.119(11) 0.039(7) -0.012(7) 0.011(6) 0.030(7)
C6I 0.049(8) 0.147(13) 0.034(7) -0.014(7) 0.005(6) 0.016(8)
C7I 0.045(8) 0.168(15) 0.046(8) -0.011(8) 0.005(6) 0.001(9)
C8I 0.048(8) 0.137(13) 0.051(8) 0.024(8) 0.016(7) 0.013(8)
C9I 0.040(7) 0.146(12) 0.035(7) 0.016(7) 0.015(5) 0.035(8)
C10I 0.057(8) 0.126(11) 0.023(6) -0.002(6) 0.009(5) 0.040(7)
C11I 0.048(7) 0.105(10) 0.036(7) -0.034(6) 0.009(6) 0.022(7)
C12I 0.030(6) 0.129(11) 0.047(8) -0.032(7) -0.010(6) 0.029(7)
C13I 0.032(6) 0.107(10) 0.028(6) -0.017(6) 0.005(5) 0.025(6)
C14I 0.030(7) 0.112(11) 0.057(8) -0.053(7) -0.015(6) 0.025(7)
C15I 0.029(6) 0.100(10) 0.058(8) -0.031(7) 0.015(6) 0.023(6)
C16I 0.042(7) 0.107(10) 0.051(7) -0.033(7) -0.001(6) 0.036(7)
C17I 0.080(9) 0.096(10) 0.061(8) -0.023(7) 0.025(7) 0.029(8)
C18I 0.078(9) 0.090(10) 0.062(8) -0.022(7) 0.002(7) 0.040(8)
C19I 0.085(9) 0.151(13) 0.042(7) -0.035(7) -0.023(6) 0.074(9)
Se1J 0.0447(6) 0.0362(5) 0.0353(6) -0.0059(4) 0.0082(4) 0.0151(5)
O1J 0.013(3) 0.041(4) 0.029(3) 0.009(3) 0.003(2) 0.009(3)
C2J 0.020(5) 0.035(5) 0.032(5) 0.001(4) 0.002(4) 0.006(4)
C3J 0.034(5) 0.029(5) 0.030(5) -0.006(4) -0.010(4) 0.011(4)
C4J 0.025(5) 0.028(5) 0.024(5) 0.003(4) 0.003(4) 0.010(4)
C5J 0.025(5) 0.027(5) 0.031(5) 0.005(4) 0.010(4) 0.011(4)
C6J 0.027(5) 0.034(5) 0.022(5) 0.003(4) 0.003(4) 0.005(4)
C7J 0.030(5) 0.020(5) 0.044(6) 0.005(4) -0.004(4) -0.002(4)
C8J 0.034(6) 0.045(6) 0.055(7) 0.010(5) 0.002(5) 0.021(5)
C9J 0.030(5) 0.026(5) 0.047(6) 0.010(4) 0.007(4) 0.010(4)
C10J 0.038(6) 0.024(5) 0.035(5) 0.002(4) -0.005(4) 0.013(4)
C11J 0.025(5) 0.025(5) 0.021(5) -0.005(4) 0.009(4) 0.002(4)
C12J 0.024(5) 0.027(5) 0.023(5) 0.006(4) 0.000(4) 0.009(4)
C13J 0.015(4) 0.031(5) 0.034(5) -0.001(4) -0.003(4) 0.006(4)
C14J 0.028(5) 0.024(5) 0.026(5) 0.001(4) -0.002(4) 0.014(4)
C15J 0.023(5) 0.035(5) 0.034(5) 0.000(4) 0.003(4) 0.008(4)
C16J 0.028(5) 0.045(6) 0.028(5) 0.006(4) 0.002(4) 0.022(4)
C17J 0.030(5) 0.033(5) 0.024(5) 0.002(4) 0.002(4) 0.012(4)
C18J 0.043(6) 0.036(5) 0.038(6) -0.008(4) 0.001(4) 0.016(5)
C19J 0.057(7) 0.059(7) 0.030(6) -0.013(5) -0.014(5) 0.027(6)
Se1K 0.0511(6) 0.0526(7) 0.0436(6) -0.0090(5) -0.0247(5) 0.0228(5)
O1K 0.023(3) 0.036(3) 0.028(3) -0.003(3) 0.009(2) 0.008(3)
C2K 0.019(5) 0.045(5) 0.024(5) -0.002(4) -0.002(4) 0.014(4)
C3K 0.026(5) 0.038(5) 0.022(5) 0.002(4) 0.002(4) 0.010(4)
C4K 0.037(5) 0.022(5) 0.020(5) 0.002(3) -0.007(4) 0.015(4)
C5K 0.026(5) 0.036(5) 0.026(5) 0.001(4) 0.005(4) 0.018(4)
C6K 0.040(5) 0.039(6) 0.023(5) -0.002(4) 0.001(4) 0.019(5)
C7K 0.051(6) 0.053(7) 0.040(6) 0.002(5) 0.013(5) 0.032(6)
C8K 0.046(6) 0.033(6) 0.052(7) 0.004(5) 0.017(5) 0.016(5)
C9K 0.023(5) 0.045(6) 0.045(6) -0.016(5) -0.007(4) 0.010(5)
C10K 0.026(5) 0.040(6) 0.023(5) -0.003(4) 0.002(4) 0.013(4)
C11K 0.016(4) 0.038(5) 0.020(5) -0.004(4) -0.004(3) 0.008(4)
C12K 0.020(4) 0.029(5) 0.027(5) -0.004(4) -0.002(4) 0.012(4)
C13K 0.015(4) 0.029(5) 0.030(5) 0.003(4) 0.005(4) 0.002(4)
C14K 0.019(4) 0.040(5) 0.018(4) 0.007(4) 0.005(3) 0.015(4)
C15K 0.023(5) 0.022(5) 0.023(5) -0.003(3) -0.002(4) 0.006(4)
C16K 0.019(5) 0.042(6) 0.027(5) -0.001(4) 0.003(4) 0.014(4)
C17K 0.025(5) 0.047(6) 0.024(5) -0.008(4) -0.007(4) 0.010(4)
C18K 0.030(5) 0.071(7) 0.035(5) 0.005(5) -0.005(4) 0.034(5)
C19K 0.040(6) 0.050(6) 0.038(6) 0.000(5) 0.000(4) 0.027(5)
Se1L 0.0365(5) 0.0384(5) 0.0306(5) 0.0078(4) 0.0080(4) 0.0148(5)
O1L 0.032(3) 0.034(3) 0.032(3) 0.006(3) 0.002(3) 0.018(3)
C2L 0.037(5) 0.028(5) 0.027(5) -0.005(4) 0.000(4) 0.013(4)
C3L 0.028(5) 0.033(5) 0.029(5) -0.001(4) 0.003(4) 0.014(4)
C4L 0.026(5) 0.030(5) 0.026(5) 0.002(4) 0.005(4) 0.009(4)
C5L 0.025(5) 0.026(5) 0.024(5) -0.003(4) -0.001(4) 0.005(4)
C6L 0.030(5) 0.033(5) 0.025(5) -0.002(4) 0.001(4) 0.003(4)
C7L 0.028(5) 0.044(6) 0.036(6) -0.004(4) -0.001(4) 0.015(5)
C8L 0.025(5) 0.040(6) 0.040(6) -0.006(4) -0.008(4) 0.018(4)
C9L 0.036(5) 0.036(5) 0.032(5) 0.006(4) -0.005(4) 0.019(5)
C10L 0.020(5) 0.036(5) 0.023(5) 0.001(4) 0.002(4) 0.000(4)
C11L 0.029(5) 0.037(5) 0.021(5) 0.004(4) 0.010(4) 0.013(4)
C12L 0.035(5) 0.033(5) 0.029(5) 0.006(4) 0.006(4) 0.015(4)
C13L 0.027(5) 0.027(5) 0.038(5) 0.009(4) 0.003(4) 0.011(4)
C14L 0.024(5) 0.039(5) 0.020(5) -0.001(4) 0.002(4) 0.010(4)
C15L 0.033(5) 0.034(5) 0.019(5) 0.000(4) 0.000(4) 0.018(4)
C16L 0.036(5) 0.037(5) 0.021(5) 0.002(4) 0.002(4) 0.022(4)
C17L 0.036(5) 0.021(5) 0.041(6) -0.001(4) 0.002(4) 0.005(4)
C18L 0.031(5) 0.042(6) 0.031(5) -0.006(4) 0.001(4) 0.011(4)
C19L 0.042(6) 0.054(6) 0.037(6) 0.000(5) 0.007(4) 0.025(5)
Se1M 0.0407(6) 0.0375(5) 0.0309(5) -0.0030(4) 0.0050(4) 0.0189(5)
O1M 0.018(3) 0.032(3) 0.032(3) 0.012(3) 0.000(2) 0.007(3)
C2M 0.041(5) 0.032(5) 0.027(5) -0.001(4) -0.007(4) 0.018(4)
C3M 0.029(5) 0.030(5) 0.030(5) 0.007(4) 0.002(4) 0.016(4)
C4M 0.037(5) 0.026(5) 0.031(5) 0.004(4) 0.003(4) 0.016(4)
C5M 0.043(6) 0.026(5) 0.024(5) -0.003(4) -0.004(4) 0.014(4)
C6M 0.065(7) 0.041(6) 0.022(5) 0.007(4) 0.007(5) 0.009(6)
C7M 0.042(7) 0.052(7) 0.036(6) 0.006(5) -0.007(5) -0.013(5)
C8M 0.029(6) 0.050(7) 0.054(7) 0.011(5) -0.011(5) 0.003(5)
C9M 0.032(6) 0.049(6) 0.044(6) 0.015(5) 0.004(5) 0.023(5)
C10M 0.039(6) 0.046(6) 0.019(5) 0.008(4) -0.002(4) 0.021(5)
C11M 0.024(5) 0.042(5) 0.023(5) 0.002(4) 0.002(4) 0.014(4)
C12M 0.022(5) 0.035(5) 0.022(5) -0.008(4) 0.000(4) 0.008(4)
C13M 0.018(5) 0.033(5) 0.025(5) -0.001(4) -0.007(3) 0.011(4)
C14M 0.031(5) 0.026(5) 0.026(5) 0.003(4) 0.001(4) 0.020(4)
C15M 0.028(5) 0.033(5) 0.030(5) 0.006(4) 0.000(4) 0.012(4)
C16M 0.027(5) 0.046(6) 0.028(5) 0.008(4) 0.003(4) 0.021(4)
C17M 0.062(7) 0.043(6) 0.033(6) 0.009(4) 0.011(5) 0.032(5)
C18M 0.053(6) 0.043(6) 0.033(6) 0.000(4) 0.002(5) 0.021(5)
C19M 0.043(6) 0.042(6) 0.042(6) -0.013(5) -0.018(5) 0.018(5)
Se1N 0.0558(7) 0.0468(6) 0.0462(6) -0.0086(5) -0.0228(5) 0.0270(5)
O1N 0.022(3) 0.036(3) 0.035(3) 0.000(3) 0.005(3) 0.011(3)
C2N 0.022(5) 0.041(5) 0.025(5) -0.002(4) -0.005(4) 0.008(4)
C3N 0.031(5) 0.034(5) 0.025(5) -0.003(4) 0.000(4) 0.017(4)
C4N 0.028(5) 0.030(5) 0.027(5) 0.002(4) 0.002(4) 0.017(4)
C5N 0.026(5) 0.037(5) 0.020(5) 0.006(4) 0.008(4) 0.018(4)
C6N 0.055(6) 0.041(6) 0.030(5) 0.001(4) -0.001(4) 0.031(5)
C7N 0.069(7) 0.058(7) 0.046(7) 0.010(5) 0.020(6) 0.046(6)
C8N 0.050(6) 0.038(6) 0.056(7) 0.005(5) 0.006(5) 0.033(5)
C9N 0.037(6) 0.061(7) 0.039(6) -0.008(5) 0.005(4) 0.026(5)
C10N 0.047(6) 0.028(5) 0.028(5) 0.004(4) 0.010(4) 0.024(5)
C11N 0.035(5) 0.039(5) 0.020(5) 0.002(4) -0.002(4) 0.021(5)
C12N 0.034(5) 0.026(5) 0.018(4) -0.001(3) -0.005(4) 0.016(4)
C13N 0.012(4) 0.028(5) 0.033(5) 0.008(4) 0.003(4) 0.007(4)
C14N 0.025(5) 0.030(5) 0.026(5) 0.005(4) -0.001(4) 0.016(4)
C15N 0.024(5) 0.025(5) 0.028(5) -0.002(4) 0.002(4) 0.006(4)
C16N 0.026(5) 0.027(5) 0.030(5) -0.004(4) 0.001(4) 0.010(4)
C17N 0.032(5) 0.051(6) 0.029(5) 0.000(4) 0.001(4) 0.018(5)
C18N 0.042(6) 0.062(7) 0.029(5) 0.007(5) 0.001(4) 0.030(5)
C19N 0.062(7) 0.062(7) 0.024(5) 0.014(5) 0.004(4) 0.037(6)
Se1O 0.0411(6) 0.0480(6) 0.0352(6) 0.0116(4) 0.0093(4) 0.0230(5)
O1O 0.033(3) 0.042(4) 0.019(3) 0.001(3) -0.002(2) 0.021(3)
C2O 0.036(5) 0.047(6) 0.023(5) -0.007(4) -0.008(4) 0.018(5)
C3O 0.035(5) 0.037(5) 0.021(5) -0.010(4) -0.012(4) 0.014(4)
C4O 0.026(5) 0.027(5) 0.026(5) -0.004(4) -0.002(4) 0.004(4)
C5O 0.035(5) 0.039(5) 0.014(4) -0.004(4) -0.007(4) 0.020(4)
C6O 0.027(5) 0.051(6) 0.025(5) 0.006(4) 0.000(4) 0.020(5)
C7O 0.033(5) 0.066(7) 0.034(6) 0.003(5) 0.000(4) 0.027(5)
C8O 0.034(6) 0.048(6) 0.053(7) -0.013(5) -0.018(5) 0.026(5)
C9O 0.042(6) 0.039(5) 0.038(6) 0.007(4) -0.009(4) 0.028(5)
C10O 0.023(5) 0.031(5) 0.025(5) -0.003(4) -0.007(4) 0.002(4)
C11O 0.027(5) 0.042(5) 0.020(5) 0.002(4) 0.004(4) 0.017(4)
C12O 0.034(5) 0.033(5) 0.033(5) -0.001(4) 0.001(4) 0.018(4)
C13O 0.027(5) 0.035(5) 0.036(5) 0.002(4) -0.005(4) 0.021(4)
C14O 0.021(5) 0.041(5) 0.022(5) 0.003(4) 0.003(4) 0.017(4)
C15O 0.030(5) 0.031(5) 0.019(5) -0.003(4) 0.002(4) 0.005(4)
C16O 0.024(5) 0.030(5) 0.023(5) 0.001(4) 0.001(4) 0.012(4)
C17O 0.030(5) 0.050(6) 0.047(6) 0.013(5) -0.008(4) 0.015(5)
C18O 0.033(5) 0.058(6) 0.030(5) 0.003(5) 0.004(4) 0.014(5)
C19O 0.057(7) 0.061(7) 0.036(6) -0.008(5) 0.004(5) 0.030(6)
Se1P 0.0814(10) 0.1153(12) 0.0696(10) 0.0344(9) -0.0472(8) -0.0245(9)
C2P 0.102(11) 0.110(11) 0.048(8) 0.017(8) -0.041(8) 0.012(9)
C3P 0.064(8) 0.108(11) 0.042(7) 0.018(7) -0.014(6) -0.017(7)
C4P 0.035(7) 0.168(15) 0.042(7) 0.019(8) -0.016(6) -0.009(8)
C5P 0.041(7) 0.133(12) 0.025(6) 0.016(7) 0.002(5) 0.011(8)
C6P 0.043(7) 0.131(12) 0.035(7) 0.009(8) 0.004(5) 0.033(8)
C7P 0.069(9) 0.132(13) 0.037(7) 0.010(7) 0.018(6) 0.057(9)
C8P 0.050(7) 0.116(11) 0.050(8) 0.003(8) 0.017(6) 0.033(7)
C9P 0.050(7) 0.123(12) 0.028(6) 0.005(7) 0.004(5) 0.035(8)
C10P 0.013(5) 0.107(10) 0.040(7) 0.005(6) -0.007(4) 0.004(6)
O1Q 0.060(4) 0.066(5) 0.050(4) -0.012(3) -0.030(4) 0.045(4)
C1Q 0.202(17) 0.150(14) 0.121(13) -0.089(11) -0.135(13) 0.140(14)
C2Q 0.077(9) 0.087(9) 0.096(10) -0.008(7) -0.042(7) 0.056(8)
C3Q 0.074(8) 0.049(7) 0.065(7) -0.026(6) -0.019(6) 0.033(6)
O1R 0.057(5) 0.094(6) 0.044(4) -0.027(4) -0.020(4) 0.049(4)
C1R 0.173(16) 0.145(14) 0.135(14) -0.087(12) -0.121(13) 0.121(13)
C2R 0.117(11) 0.118(11) 0.088(10) -0.032(8) -0.052(8) 0.094(10)
C3R 0.098(9) 0.061(8) 0.059(8) -0.023(6) -0.031(7) 0.043(7)
O1S 0.061(4) 0.061(4) 0.040(4) -0.012(3) -0.014(3) 0.043(4)
C1S 0.193(16) 0.121(12) 0.123(12) -0.090(10) -0.129(12) 0.125(13)
C2S 0.084(9) 0.081(9) 0.078(9) -0.001(7) -0.018(7) 0.046(8)
C3S 0.096(10) 0.078(9) 0.074(9) -0.035(7) -0.030(7) 0.053(8)
O1T 0.038(4) 0.027(3) 0.044(4) -0.004(3) 0.016(3) 0.002(3)
C1T 0.080(9) 0.066(9) 0.133(13) -0.025(8) 0.087(9) 0.003(7)
C2T 0.055(8) 0.081(9) 0.106(11) -0.069(8) 0.040(7) -0.032(7)
C3T 0.038(6) 0.055(7) 0.072(8) 0.001(6) 0.027(6) -0.001(5)
O1U 0.048(4) 0.029(3) 0.036(4) -0.005(3) 0.012(3) 0.006(3)
C1U 0.083(9) 0.074(9) 0.107(11) -0.047(8) 0.067(8) -0.007(7)
C2U 0.094(10) 0.084(10) 0.091(10) -0.054(8) 0.055(8) -0.016(8)
C3U 0.029(6) 0.058(7) 0.074(8) -0.001(6) 0.020(5) 0.004(5)

loop_
_atom_type_symbol
_atom_type_description
_atom_type_scat_dispersion_real
_atom_type_scat_dispersion_imag
_atom_type_scat_source
C C 0.0033 0.0016 'International Tables Vol C Tables 4.2.6.8 and 6.1.1.4'
H H 0.0000 0.0000 'International Tables Vol C Tables 4.2.6.8 and 6.1.1.4'
O O 0.0106 0.0060 'International Tables Vol C Tables 4.2.6.8 and 6.1.1.4'
Se Se -0.0929 2.2259 'International Tables Vol C Tables 4.2.6.8 and 6.1.1.4'

loop_
_geom_angle_atom_site_label_1
_geom_angle_atom_site_label_2
_geom_angle_atom_site_label_3
_geom_angle
_geom_angle_site_symmetry_1
_geom_angle_site_symmetry_3
C10A Se1A C2A 102.2(4) . .
C14A O1A H1A 118.4 . .
C3A C2A C19A 109.6(7) . .
C3A C2A C18A 114.3(7) . .
C19A C2A C18A 108.6(7) . .
C3A C2A Se1A 108.1(6) . .
C19A C2A Se1A 105.8(6) . .
C18A C2A Se1A 110.1(6) . .
C2A C3A C4A 121.7(6) . .
C2A C3A H2A 106.9 . .
C4A C3A H2A 106.9 . .
C2A C3A H3A 106.9 . .
C4A C3A H3A 106.9 . .
H2A C3A H3A 106.7 . .
C5A C4A C17A 110.6(7) . .
C5A C4A C3A 113.1(6) . .
C17A C4A C3A 106.4(7) . .
C5A C4A C11A 109.0(6) . .
C17A C4A C11A 107.2(6) . .
C3A C4A C11A 110.4(6) . .
C6A C5A C10A 115.4(8) . .
C6A C5A C4A 119.4(8) . .
C10A C5A C4A 125.2(7) . .
C7A C6A C5A 122.6(9) . .
C7A C6A H4A 118.7 . .
C5A C6A H4A 118.7 . .
C8A C7A C6A 120.2(9) . .
C8A C7A H5A 119.9 . .
C6A C7A H5A 119.9 . .
C9A C8A C7A 119.0(9) . .
C9A C8A H6A 120.5 . .
C7A C8A H6A 120.5 . .
C10A C9A C8A 120.9(9) . .
C10A C9A H7A 119.5 . .
C8A C9A H7A 119.5 . .
C9A C10A C5A 121.9(8) . .
C9A C10A Se1A 114.3(7) . .
C5A C10A Se1A 123.8(7) . .
C16A C11A C12A 117.6(7) . .
C16A C11A C4A 123.6(7) . .
C12A C11A C4A 118.8(7) . .
C13A C12A C11A 122.2(7) . .
C13A C12A H8A 118.9 . .
C11A C12A H8A 118.9 . .
C14A C13A C12A 119.5(8) . .
C14A C13A H9A 120.2 . .
C12A C13A H9A 120.2 . .
C13A C14A O1A 122.4(7) . .
C13A C14A C15A 119.9(7) . .
O1A C14A C15A 117.7(7) . .
C16A C15A C14A 118.7(7) . .
C16A C15A H10A 120.6 . .
C14A C15A H10A 120.6 . .
C11A C16A C15A 122.0(8) . .
C11A C16A H11A 119.0 . .
C15A C16A H11A 119.0 . .
C4A C17A H12A 109.5 . .
C4A C17A H13A 109.5 . .
H12A C17A H13A 109.5 . .
C4A C17A H14A 109.5 . .
H12A C17A H14A 109.5 . .
H13A C17A H14A 109.5 . .
C2A C18A H15A 109.5 . .
C2A C18A H16A 109.5 . .
H15A C18A H16A 109.5 . .
C2A C18A H17A 109.5 . .
H15A C18A H17A 109.5 . .
H16A C18A H17A 109.5 . .
C2A C19A H18A 109.5 . .
C2A C19A H19A 109.5 . .
H18A C19A H19A 109.5 . .
C2A C19A H20A 109.5 . .
H18A C19A H20A 109.5 . .
H19A C19A H20A 109.5 . .
C10B Se1B C2B 100.2(4) . .
C14B O1B H1B 115.3 . .
C3B C2B C19B 116.1(7) . .
C3B C2B C18B 109.2(7) . .
C19B C2B C18B 109.6(7) . .
C3B C2B Se1B 107.8(5) . .
C19B C2B Se1B 109.0(6) . .
C18B C2B Se1B 104.5(6) . .
C2B C3B C4B 119.5(7) . .
C2B C3B H2B 107.5 . .
C4B C3B H2B 107.5 . .
C2B C3B H3B 107.5 . .
C4B C3B H3B 107.5 . .
H2B C3B H3B 107.0 . .
C5B C4B C11B 112.9(7) . .
C5B C4B C3B 112.6(7) . .
C11B C4B C3B 111.9(7) . .
C5B C4B C17B 109.0(7) . .
C11B C4B C17B 106.3(7) . .
C3B C4B C17B 103.4(6) . .
C10B C5B C6B 116.2(8) . .
C10B C5B C4B 124.9(8) . .
C6B C5B C4B 118.9(7) . .
C7B C6B C5B 122.2(9) . .
C7B C6B H4B 118.9 . .
C5B C6B H4B 118.9 . .
C8B C7B C6B 120.9(9) . .
C8B C7B H5B 119.5 . .
C6B C7B H5B 119.5 . .
C9B C8B C7B 118.5(9) . .
C9B C8B H6B 120.7 . .
C7B C8B H6B 120.7 . .
C8B C9B C10B 121.3(9) . .
C8B C9B H7B 119.4 . .
C10B C9B H7B 119.4 . .
C5B C10B C9B 120.8(8) . .
C5B C10B Se1B 125.9(6) . .
C9B C10B Se1B 113.2(6) . .
C16B C11B C12B 116.0(7) . .
C16B C11B C4B 120.9(7) . .
C12B C11B C4B 123.1(7) . .
C11B C12B C13B 122.1(7) . .
C11B C12B H8B 119.0 . .
C13B C12B H8B 119.0 . .
C14B C13B C12B 119.0(7) . .
C14B C13B H9B 120.5 . .
C12B C13B H9B 120.5 . .
C13B C14B C15B 120.7(8) . .
C13B C14B O1B 119.8(7) . .
C15B C14B O1B 119.4(8) . .
C14B C15B C16B 119.1(8) . .
C14B C15B H10B 120.4 . .
C16B C15B H10B 120.4 . .
C11B C16B C15B 123.0(8) . .
C11B C16B H11B 118.5 . .
C15B C16B H11B 118.5 . .
C4B C17B H12B 109.5 . .
C4B C17B H13B 109.5 . .
H12B C17B H13B 109.5 . .
C4B C17B H14B 109.5 . .
H12B C17B H14B 109.5 . .
H13B C17B H14B 109.5 . .
C2B C18B H15B 109.5 . .
C2B C18B H16B 109.5 . .
H15B C18B H16B 109.5 . .
C2B C18B H17B 109.5 . .
H15B C18B H17B 109.5 . .
H16B C18B H17B 109.5 . .
C2B C19B H18B 109.5 . .
C2B C19B H19B 109.5 . .
H18B C19B H19B 109.5 . .
C2B C19B H20B 109.5 . .
H18B C19B H20B 109.5 . .
H19B C19B H20B 109.5 . .
C10C Se1C C2C 102.4(4) . .
C14C O1C H1C 112.1 . .
C3C C2C C19C 109.6(7) . .
C3C C2C C18C 114.6(7) . .
C19C C2C C18C 107.5(7) . .
C3C C2C Se1C 109.7(6) . .
C19C C2C Se1C 105.7(6) . .
C18C C2C Se1C 109.2(6) . .
C2C C3C C4C 121.3(7) . .
C2C C3C H2C 107.0 . .
C4C C3C H2C 107.0 . .
C2C C3C H3C 107.0 . .
C4C C3C H3C 107.0 . .
H2C C3C H3C 106.7 . .
C5C C4C C3C 112.2(6) . .
C5C C4C C11C 110.1(6) . .
C3C C4C C11C 112.5(6) . .
C5C C4C C17C 109.5(7) . .
C3C C4C C17C 104.6(7) . .
C11C C4C C17C 107.8(6) . .
C6C C5C C10C 117.0(8) . .
C6C C5C C4C 120.6(7) . .
C10C C5C C4C 122.3(7) . .
C5C C6C C7C 123.2(9) . .
C5C C6C H4C 118.4 . .
C7C C6C H4C 118.4 . .
C8C C7C C6C 118.7(9) . .
C8C C7C H5C 120.7 . .
C6C C7C H5C 120.7 . .
C7C C8C C9C 120.2(9) . .
C7C C8C H6C 119.9 . .
C9C C8C H6C 119.9 . .
C8C C9C C10C 121.6(9) . .
C8C C9C H7C 119.2 . .
C10C C9C H7C 119.2 . .
C9C C10C C5C 119.3(8) . .
C9C C10C Se1C 114.3(7) . .
C5C C10C Se1C 126.2(6) . .
C12C C11C C16C 118.3(7) . .
C12C C11C C4C 120.5(7) . .
C16C C11C C4C 121.2(7) . .
C11C C12C C13C 121.4(8) . .
C11C C12C H8C 119.3 . .
C13C C12C H8C 119.3 . .
C12C C13C C14C 118.3(8) . .
C12C C13C H9C 120.9 . .
C14C C13C H9C 120.9 . .
C15C C14C C13C 120.8(7) . .
C15C C14C O1C 117.3(7) . .
C13C C14C O1C 121.9(7) . .
C14C C15C C16C 120.2(8) . .
C14C C15C H10C 119.9 . .
C16C C15C H10C 119.9 . .
C15C C16C C11C 121.0(8) . .
C15C C16C H11C 119.5 . .
C11C C16C H11C 119.5 . .
C4C C17C H12C 109.5 . .
C4C C17C H13C 109.5 . .
H12C C17C H13C 109.5 . .
C4C C17C H14C 109.5 . .
H12C C17C H14C 109.5 . .
H13C C17C H14C 109.5 . .
C2C C18C H15C 109.5 . .
C2C C18C H16C 109.5 . .
H15C C18C H16C 109.5 . .
C2C C18C H17C 109.5 . .
H15C C18C H17C 109.5 . .
H16C C18C H17C 109.5 . .
C2C C19C H18C 109.5 . .
C2C C19C H19C 109.5 . .
H18C C19C H19C 109.5 . .
C2C C19C H20C 109.5 . .
H18C C19C H20C 109.5 . .
H19C C19C H20C 109.5 . .
C10D Se1D C2D 100.9(3) . .
C14D O1D H1D 116.7 . .
C19D C2D C18D 109.8(7) . .
C19D C2D C3D 108.9(7) . .
C18D C2D C3D 115.8(7) . .
C19D C2D Se1D 105.5(6) . .
C18D C2D Se1D 109.7(6) . .
C3D C2D Se1D 106.7(5) . .
C4D C3D C2D 121.1(7) . .
C4D C3D H2D 107.1 . .
C2D C3D H2D 107.1 . .
C4D C3D H3D 107.1 . .
C2D C3D H3D 107.1 . .
H2D C3D H3D 106.8 . .
C5D C4D C17D 111.0(7) . .
C5D C4D C3D 112.7(7) . .
C17D C4D C3D 104.8(7) . .
C5D C4D C11D 109.7(7) . .
C17D C4D C11D 108.5(6) . .
C3D C4D C11D 110.0(6) . .
C6D C5D C10D 115.4(8) . .
C6D C5D C4D 119.5(8) . .
C10D C5D C4D 125.1(7) . .
C7D C6D C5D 124.0(9) . .
C7D C6D H4D 118.0 . .
C5D C6D H4D 118.0 . .
C6D C7D C8D 119.4(10) . .
C6D C7D H5D 120.3 . .
C8D C7D H5D 120.3 . .
C9D C8D C7D 120.0(10) . .
C9D C8D H6D 120.0 . .
C7D C8D H6D 120.0 . .
C8D C9D C10D 121.1(9) . .
C8D C9D H7D 119.4 . .
C10D C9D H7D 119.4 . .
C9D C10D C5D 120.0(8) . .
C9D C10D Se1D 114.8(6) . .
C5D C10D Se1D 125.0(6) . .
C12D C11D C16D 118.2(7) . .
C12D C11D C4D 123.5(7) . .
C16D C11D C4D 118.3(7) . .
C11D C12D C13D 121.3(8) . .
C11D C12D H8D 119.3 . .
C13D C12D H8D 119.3 . .
C14D C13D C12D 119.8(8) . .
C14D C13D H9D 120.1 . .
C12D C13D H9D 120.1 . .
C13D C14D C15D 119.6(7) . .
C13D C14D O1D 119.0(7) . .
C15D C14D O1D 121.4(8) . .
C14D C15D C16D 120.2(8) . .
C14D C15D H10D 119.9 . .
C16D C15D H10D 119.9 . .
C11D C16D C15D 120.8(8) . .
C11D C16D H11D 119.6 . .
C15D C16D H11D 119.6 . .
C4D C17D H12D 109.5 . .
C4D C17D H13D 109.5 . .
H12D C17D H13D 109.5 . .
C4D C17D H14D 109.5 . .
H12D C17D H14D 109.5 . .
H13D C17D H14D 109.5 . .
C2D C18D H15D 109.5 . .
C2D C18D H16D 109.5 . .
H15D C18D H16D 109.5 . .
C2D C18D H17D 109.5 . .
H15D C18D H17D 109.5 . .
H16D C18D H17D 109.5 . .
C2D C19D H18D 109.5 . .
C2D C19D H19D 109.5 . .
H18D C19D H19D 109.5 . .
C2D C19D H20D 109.5 . .
H18D C19D H20D 109.5 . .
H19D C19D H20D 109.5 . .
C10E Se1E C2E 101.8(4) . .
C14E O1E H1E 98.5 . .
C3E C2E C18E 114.1(8) . .
C3E C2E C19E 109.7(8) . .
C18E C2E C19E 108.4(7) . .
C3E C2E Se1E 109.2(6) . .
C18E C2E Se1E 109.5(7) . .
C19E C2E Se1E 105.6(6) . .
C2E C3E C4E 123.0(8) . .
C2E C3E H2E 106.6 . .
C4E C3E H2E 106.6 . .
C2E C3E H3E 106.6 . .
C4E C3E H3E 106.6 . .
H2E C3E H3E 106.6 . .
C17E C4E C5E 110.9(7) . .
C17E C4E C3E 104.7(7) . .
C5E C4E C3E 111.9(7) . .
C17E C4E C11E 109.3(7) . .
C5E C4E C11E 108.6(7) . .
C3E C4E C11E 111.4(7) . .
C6E C5E C10E 115.7(8) . .
C6E C5E C4E 119.1(8) . .
C10E C5E C4E 125.2(8) . .
C7E C6E C5E 124.1(9) . .
C7E C6E H4E 118.0 . .
C5E C6E H4E 118.0 . .
C8E C7E C6E 118.8(9) . .
C8E C7E H5E 120.6 . .
C6E C7E H5E 120.6 . .
C7E C8E C9E 120.0(9) . .
C7E C8E H6E 120.0 . .
C9E C8E H6E 120.0 . .
C10E C9E C8E 120.5(9) . .
C10E C9E H7E 119.8 . .
C8E C9E H7E 119.8 . .
C9E C10E C5E 120.9(8) . .
C9E C10E Se1E 114.0(7) . .
C5E C10E Se1E 125.0(7) . .
C16E C11E C12E 116.7(8) . .
C16E C11E C4E 124.3(8) . .
C12E C11E C4E 118.9(8) . .
C13E C12E C11E 121.3(8) . .
C13E C12E H8E 119.3 . .
C11E C12E H8E 119.3 . .
C12E C13E C14E 120.6(8) . .
C12E C13E H9E 119.7 . .
C14E C13E H9E 119.7 . .
C15E C14E O1E 118.0(8) . .
C15E C14E C13E 118.5(8) . .
O1E C14E C13E 123.5(8) . .
C14E C15E C16E 119.0(8) . .
C14E C15E H10E 120.5 . .
C16E C15E H10E 120.5 . .
C11E C16E C15E 123.9(8) . .
C11E C16E H11E 118.1 . .
C15E C16E H11E 118.1 . .
C4E C17E H12E 109.5 . .
C4E C17E H13E 109.5 . .
H12E C17E H13E 109.5 . .
C4E C17E H14E 109.5 . .
H12E C17E H14E 109.5 . .
H13E C17E H14E 109.5 . .
C2E C18E H15E 109.5 . .
C2E C18E H16E 109.5 . .
H15E C18E H16E 109.5 . .
C2E C18E H17E 109.5 . .
H15E C18E H17E 109.5 . .
H16E C18E H17E 109.5 . .
C2E C19E H18E 109.5 . .
C2E C19E H19E 109.5 . .
H18E C19E H19E 109.5 . .
C2E C19E H20E 109.5 . .
H18E C19E H20E 109.5 . .
H19E C19E H20E 109.5 . .
C10F Se1F C2F 99.2(3) . .
C14F O1F H1F 103.2 . .
C18F C2F C3F 115.7(7) . .
C18F C2F C19F 108.5(7) . .
C3F C2F C19F 106.8(7) . .
C18F C2F Se1F 110.5(6) . .
C3F C2F Se1F 109.7(6) . .
C19F C2F Se1F 105.0(5) . .
C2F C3F C4F 118.7(7) . .
C2F C3F H2F 107.6 . .
C4F C3F H2F 107.6 . .
C2F C3F H3F 107.6 . .
C4F C3F H3F 107.6 . .
H2F C3F H3F 107.1 . .
C5F C4F C17F 108.2(7) . .
C5F C4F C11F 111.0(6) . .
C17F C4F C11F 108.4(7) . .
C5F C4F C3F 113.3(7) . .
C17F C4F C3F 104.5(6) . .
C11F C4F C3F 111.0(7) . .
C10F C5F C6F 117.8(7) . .
C10F C5F C4F 124.4(7) . .
C6F C5F C4F 117.8(7) . .
C7F C6F C5F 123.1(8) . .
C7F C6F H4F 118.4 . .
C5F C6F H4F 118.4 . .
C6F C7F C8F 118.1(8) . .
C6F C7F H5F 121.0 . .
C8F C7F H5F 121.0 . .
C9F C8F C7F 120.3(8) . .
C9F C8F H6F 119.8 . .
C7F C8F H6F 119.8 . .
C8F C9F C10F 120.6(8) . .
C8F C9F H7F 119.7 . .
C10F C9F H7F 119.7 . .
C5F C10F C9F 120.0(7) . .
C5F C10F Se1F 127.2(6) . .
C9F C10F Se1F 112.8(6) . .
C12F C11F C16F 117.5(7) . .
C12F C11F C4F 119.3(7) . .
C16F C11F C4F 123.2(7) . .
C11F C12F C13F 121.7(7) . .
C11F C12F H8F 119.2 . .
C13F C12F H8F 119.2 . .
C14F C13F C12F 119.1(8) . .
C14F C13F H9F 120.5 . .
C12F C13F H9F 120.5 . .
C15F C14F C13F 120.1(8) . .
C15F C14F O1F 118.3(7) . .
C13F C14F O1F 121.6(7) . .
C14F C15F C16F 120.4(8) . .
C14F C15F H10F 119.8 . .
C16F C15F H10F 119.8 . .
C15F C16F C11F 121.3(8) . .
C15F C16F H11F 119.4 . .
C11F C16F H11F 119.4 . .
C4F C17F H12F 109.5 . .
C4F C17F H13F 109.5 . .
H12F C17F H13F 109.5 . .
C4F C17F H14F 109.5 . .
H12F C17F H14F 109.5 . .
H13F C17F H14F 109.5 . .
C2F C18F H15F 109.5 . .
C2F C18F H16F 109.5 . .
H15F C18F H16F 109.5 . .
C2F C18F H17F 109.5 . .
H15F C18F H17F 109.5 . .
H16F C18F H17F 109.5 . .
C2F C19F H18F 109.5 . .
C2F C19F H19F 109.5 . .
H18F C19F H19F 109.5 . .
C2F C19F H20F 109.5 . .
H18F C19F H20F 109.5 . .
H19F C19F H20F 109.5 . .
C10G Se1G C2G 100.4(4) . .
C14G O1G H1G 116.6 . .
C3G C2G C19G 109.9(8) . .
C3G C2G C18G 115.0(8) . .
C19G C2G C18G 109.3(8) . .
C3G C2G Se1G 107.5(6) . .
C19G C2G Se1G 104.9(6) . .
C18G C2G Se1G 109.8(7) . .
C2G C3G C4G 121.4(8) . .
C2G C3G H2G 107.0 . .
C4G C3G H2G 107.0 . .
C2G C3G H3G 107.0 . .
C4G C3G H3G 107.0 . .
H2G C3G H3G 106.7 . .
C5G C4G C3G 113.0(8) . .
C5G C4G C17G 111.0(8) . .
C3G C4G C17G 104.9(8) . .
C5G C4G C11G 108.6(8) . .
C3G C4G C11G 111.1(7) . .
C17G C4G C11G 108.2(7) . .
C10G C5G C6G 113.7(10) . .
C10G C5G C4G 126.0(8) . .
C6G C5G C4G 120.3(10) . .
C7G C6G C5G 125.0(12) . .
C7G C6G H4G 117.5 . .
C5G C6G H4G 117.5 . .
C8G C7G C6G 119.5(11) . .
C8G C7G H5G 120.3 . .
C6G C7G H5G 120.3 . .
C7G C8G C9G 118.7(12) . .
C7G C8G H6G 120.7 . .
C9G C8G H6G 120.7 . .
C10G C9G C8G 121.0(11) . .
C10G C9G H7G 119.5 . .
C8G C9G H7G 119.5 . .
C9G C10G C5G 122.0(9) . .
C9G C10G Se1G 113.9(8) . .
C5G C10G Se1G 124.1(7) . .
C16G C11G C12G 118.6(8) . .
C16G C11G C4G 124.0(9) . .
C12G C11G C4G 117.4(8) . .
C13G C12G C11G 121.4(9) . .
C13G C12G H8G 119.3 . .
C11G C12G H8G 119.3 . .
C12G C13G C14G 119.6(9) . .
C12G C13G H9G 120.2 . .
C14G C13G H9G 120.2 . .
O1G C14G C13G 121.7(8) . .
O1G C14G C15G 118.3(8) . .
C13G C14G C15G 119.9(8) . .
C14G C15G C16G 118.9(9) . .
C14G C15G H10G 120.5 . .
C16G C15G H10G 120.5 . .
C11G C16G C15G 121.5(9) . .
C11G C16G H11G 119.2 . .
C15G C16G H11G 119.2 . .
C4G C17G H12G 109.5 . .
C4G C17G H13G 109.5 . .
H12G C17G H13G 109.5 . .
C4G C17G H14G 109.5 . .
H12G C17G H14G 109.5 . .
H13G C17G H14G 109.5 . .
C2G C18G H15G 109.5 . .
C2G C18G H16G 109.5 . .
H15G C18G H16G 109.5 . .
C2G C18G H17G 109.5 . .
H15G C18G H17G 109.5 . .
H16G C18G H17G 109.5 . .
C2G C19G H18G 109.5 . .
C2G C19G H19G 109.5 . .
H18G C19G H19G 109.5 . .
C2G C19G H20G 109.5 . .
H18G C19G H20G 109.5 . .
H19G C19G H20G 109.5 . .
C10H Se1H C2H 102.8(3) . .
C14H O1H H1H 117.4 . .
C3H C2H C18H 115.3(7) . .
C3H C2H C19H 107.8(7) . .
C18H C2H C19H 108.9(7) . .
C3H C2H Se1H 108.6(5) . .
C18H C2H Se1H 110.7(7) . .
C19H C2H Se1H 105.1(6) . .
C2H C3H C4H 120.4(7) . .
C2H C3H H2H 107.2 . .
C4H C3H H2H 107.2 . .
C2H C3H H3H 107.2 . .
C4H C3H H3H 107.2 . .
H2H C3H H3H 106.9 . .
C5H C4H C11H 111.9(7) . .
C5H C4H C3H 112.0(7) . .
C11H C4H C3H 113.4(6) . .
C5H C4H C17H 108.3(6) . .
C11H C4H C17H 106.8(6) . .
C3H C4H C17H 103.9(6) . .
C6H C5H C10H 115.7(8) . .
C6H C5H C4H 120.3(7) . .
C10H C5H C4H 123.7(7) . .
C7H C6H C5H 123.6(8) . .
C7H C6H H4H 118.2 . .
C5H C6H H4H 118.2 . .
C6H C7H C8H 118.4(8) . .
C6H C7H H5H 120.8 . .
C8H C7H H5H 120.8 . .
C9H C8H C7H 121.0(9) . .
C9H C8H H6H 119.5 . .
C7H C8H H6H 119.5 . .
C8H C9H C10H 119.9(9) . .
C8H C9H H7H 120.0 . .
C10H C9H H7H 120.0 . .
C9H C10H C5H 121.4(8) . .
C9H C10H Se1H 113.9(6) . .
C5H C10H Se1H 124.6(6) . .
C12H C11H C16H 116.6(7) . .
C12H C11H C4H 122.4(7) . .
C16H C11H C4H 120.9(7) . .
C13H C12H C11H 121.8(8) . .
C13H C12H H8H 119.1 . .
C11H C12H H8H 119.1 . .
C12H C13H C14H 120.9(8) . .
C12H C13H H9H 119.5 . .
C14H C13H H9H 119.5 . .
O1H C14H C15H 123.1(7) . .
O1H C14H C13H 117.8(8) . .
C15H C14H C13H 119.1(8) . .
C14H C15H C16H 120.7(8) . .
C14H C15H H10H 119.6 . .
C16H C15H H10H 119.6 . .
C15H C16H C11H 120.8(8) . .
C15H C16H H11H 119.6 . .
C11H C16H H11H 119.6 . .
C4H C17H H12H 109.5 . .
C4H C17H H13H 109.5 . .
H12H C17H H13H 109.5 . .
C4H C17H H14H 109.5 . .
H12H C17H H14H 109.5 . .
H13H C17H H14H 109.5 . .
C2H C18H H15H 109.5 . .
C2H C18H H16H 109.5 . .
H15H C18H H16H 109.5 . .
C2H C18H H17H 109.5 . .
H15H C18H H17H 109.5 . .
H16H C18H H17H 109.5 . .
C2H C19H H18H 109.5 . .
C2H C19H H19H 109.5 . .
H18H C19H H19H 109.5 . .
C2H C19H H20H 109.5 . .
H18H C19H H20H 109.5 . .
H19H C19H H20H 109.5 . .
C10I Se1I C2I 101.6(4) . .
C14I O1I H1I 105.1 . .
C18I C2I C3I 114.9(9) . .
C18I C2I C19I 110.7(10) . .
C3I C2I C19I 107.4(9) . .
C18I C2I Se1I 109.9(7) . .
C3I C2I Se1I 108.2(7) . .
C19I C2I Se1I 105.3(7) . .
C2I C3I C4I 120.4(9) . .
C2I C3I H2I 107.2 . .
C4I C3I H2I 107.2 . .
C2I C3I H3I 107.2 . .
C4I C3I H3I 107.2 . .
H2I C3I H3I 106.9 . .
C11I C4I C5I 111.2(10) . .
C11I C4I C3I 111.6(10) . .
C5I C4I C3I 112.8(8) . .
C11I C4I C17I 108.9(9) . .
C5I C4I C17I 107.3(10) . .
C3I C4I C17I 104.8(10) . .
C10I C5I C6I 116.0(10) . .
C10I C5I C4I 125.0(10) . .
C6I C5I C4I 119.0(9) . .
C7I C6I C5I 123.1(12) . .
C7I C6I H4I 118.5 . .
C5I C6I H4I 118.5 . .
C6I C7I C8I 118.8(12) . .
C6I C7I H5I 120.6 . .
C8I C7I H5I 120.6 . .
C9I C8I C7I 120.9(12) . .
C9I C8I H6I 119.6 . .
C7I C8I H6I 119.6 . .
C8I C9I C10I 121.3(11) . .
C8I C9I H7I 119.4 . .
C10I C9I H7I 119.4 . .
C9I C10I C5I 119.7(11) . .
C9I C10I Se1I 115.3(8) . .
C5I C10I Se1I 124.9(8) . .
C12I C11I C16I 117.3(12) . .
C12I C11I C4I 124.3(10) . .
C16I C11I C4I 118.4(12) . .
C13I C12I C11I 122.2(10) . .
C13I C12I H8I 118.9 . .
C11I C12I H8I 118.9 . .
C14I C13I C12I 119.4(12) . .
C14I C13I H9I 120.3 . .
C12I C13I H9I 120.3 . .
C13I C14I C15I 120.1(13) . .
C13I C14I O1I 116.9(12) . .
C15I C14I O1I 122.7(10) . .
C14I C15I C16I 120.7(10) . .
C14I C15I H10I 119.6 . .
C16I C15I H10I 119.6 . .
C15I C16I C11I 120.1(12) . .
C15I C16I H11I 119.9 . .
C11I C16I H11I 119.9 . .
C4I C17I H12I 109.5 . .
C4I C17I H13I 109.5 . .
H12I C17I H13I 109.5 . .
C4I C17I H14I 109.5 . .
H12I C17I H14I 109.5 . .
H13I C17I H14I 109.5 . .
C2I C18I H15I 109.5 . .
C2I C18I H16I 109.5 . .
H15I C18I H16I 109.5 . .
C2I C18I H17I 109.5 . .
H15I C18I H17I 109.5 . .
H16I C18I H17I 109.5 . .
C2I C19I H18I 109.5 . .
C2I C19I H19I 109.5 . .
H18I C19I H19I 109.5 . .
C2I C19I H20I 109.5 . .
H18I C19I H20I 109.5 . .
H19I C19I H20I 109.5 . .
C10J Se1J C2J 100.8(4) . .
C14J O1J H1J 102.8 . .
C18J C2J C19J 109.6(7) . .
C18J C2J C3J 115.2(7) . .
C19J C2J C3J 108.6(7) . .
C18J C2J Se1J 109.9(6) . .
C19J C2J Se1J 105.4(6) . .
C3J C2J Se1J 107.7(5) . .
C2J C3J C4J 120.1(7) . .
C2J C3J H2J 107.3 . .
C4J C3J H2J 107.3 . .
C2J C3J H3J 107.3 . .
C4J C3J H3J 107.3 . .
H2J C3J H3J 106.9 . .
C17J C4J C5J 108.3(6) . .
C17J C4J C11J 109.5(6) . .
C5J C4J C11J 110.6(6) . .
C17J C4J C3J 104.6(6) . .
C5J C4J C3J 112.5(6) . .
C11J C4J C3J 111.2(6) . .
C6J C5J C10J 115.0(7) . .
C6J C5J C4J 119.1(7) . .
C10J C5J C4J 125.3(7) . .
C7J C6J C5J 123.8(8) . .
C7J C6J H4J 118.1 . .
C5J C6J H4J 118.1 . .
C6J C7J C8J 119.8(8) . .
C6J C7J H5J 120.1 . .
C8J C7J H5J 120.1 . .
C7J C8J C9J 118.7(9) . .
C7J C8J H6J 120.7 . .
C9J C8J H6J 120.7 . .
C8J C9J C10J 120.4(9) . .
C8J C9J H7J 119.8 . .
C10J C9J H7J 119.8 . .
C9J C10J C5J 122.0(8) . .
C9J C10J Se1J 113.6(7) . .
C5J C10J Se1J 124.2(6) . .
C12J C11J C16J 116.1(7) . .
C12J C11J C4J 125.0(7) . .
C16J C11J C4J 118.8(7) . .
C11J C12J C13J 123.4(7) . .
C11J C12J H8J 118.3 . .
C13J C12J H8J 118.3 . .
C12J C13J C14J 118.7(7) . .
C12J C13J H9J 120.7 . .
C14J C13J H9J 120.7 . .
C15J C14J O1J 122.0(7) . .
C15J C14J C13J 120.2(7) . .
O1J C14J C13J 117.7(7) . .
C14J C15J C16J 119.2(8) . .
C14J C15J H10J 120.4 . .
C16J C15J H10J 120.4 . .
C11J C16J C15J 122.3(8) . .
C11J C16J H11J 118.9 . .
C15J C16J H11J 118.9 . .
C4J C17J H12J 109.5 . .
C4J C17J H13J 109.5 . .
H12J C17J H13J 109.5 . .
C4J C17J H14J 109.5 . .
H12J C17J H14J 109.5 . .
H13J C17J H14J 109.5 . .
C2J C18J H15J 109.5 . .
C2J C18J H16J 109.5 . .
H15J C18J H16J 109.5 . .
C2J C18J H17J 109.5 . .
H15J C18J H17J 109.5 . .
H16J C18J H17J 109.5 . .
C2J C19J H18J 109.5 . .
C2J C19J H19J 109.5 . .
H18J C19J H19J 109.5 . .
C2J C19J H20J 109.5 . .
H18J C19J H20J 109.5 . .
H19J C19J H20J 109.5 . .
C10K Se1K C2K 103.0(3) . .
C14K O1K H1K 120.3 . .
C18K C2K C19K 110.0(7) . .
C18K C2K C3K 115.6(7) . .
C19K C2K C3K 109.2(6) . .
C18K C2K Se1K 109.4(6) . .
C19K C2K Se1K 104.5(5) . .
C3K C2K Se1K 107.5(6) . .
C2K C3K C4K 120.9(7) . .
C2K C3K H2K 107.1 . .
C4K C3K H2K 107.1 . .
C2K C3K H3K 107.1 . .
C4K C3K H3K 107.1 . .
H2K C3K H3K 106.8 . .
C11K C4K C5K 111.5(6) . .
C11K C4K C3K 112.6(6) . .
C5K C4K C3K 112.6(6) . .
C11K C4K C17K 107.7(6) . .
C5K C4K C17K 107.8(6) . .
C3K C4K C17K 104.2(6) . .
C6K C5K C10K 116.0(8) . .
C6K C5K C4K 120.1(7) . .
C10K C5K C4K 123.7(7) . .
C7K C6K C5K 123.3(8) . .
C7K C6K H4K 118.3 . .
C5K C6K H4K 118.3 . .
C6K C7K C8K 120.1(9) . .
C6K C7K H5K 120.0 . .
C8K C7K H5K 120.0 . .
C9K C8K C7K 117.3(9) . .
C9K C8K H6K 121.3 . .
C7K C8K H6K 121.3 . .
C10K C9K C8K 122.7(9) . .
C10K C9K H7K 118.6 . .
C8K C9K H7K 118.6 . .
C9K C10K C5K 120.5(8) . .
C9K C10K Se1K 114.9(6) . .
C5K C10K Se1K 124.6(6) . .
C16K C11K C12K 116.5(7) . .
C16K C11K C4K 122.1(7) . .
C12K C11K C4K 121.3(7) . .
C13K C12K C11K 120.5(7) . .
C13K C12K H8K 119.8 . .
C11K C12K H8K 119.8 . .
C14K C13K C12K 120.8(7) . .
C14K C13K H9K 119.6 . .
C12K C13K H9K 119.6 . .
C13K C14K C15K 120.0(7) . .
C13K C14K O1K 116.7(7) . .
C15K C14K O1K 123.2(7) . .
C14K C15K C16K 118.6(7) . .
C14K C15K H10K 120.7 . .
C16K C15K H10K 120.7 . .
C11K C16K C15K 123.6(8) . .
C11K C16K H11K 118.2 . .
C15K C16K H11K 118.2 . .
C4K C17K H12K 109.5 . .
C4K C17K H13K 109.5 . .
H12K C17K H13K 109.5 . .
C4K C17K H14K 109.5 . .
H12K C17K H14K 109.5 . .
H13K C17K H14K 109.5 . .
C2K C18K H15K 109.5 . .
C2K C18K H16K 109.5 . .
H15K C18K H16K 109.5 . .
C2K C18K H17K 109.5 . .
H15K C18K H17K 109.5 . .
H16K C18K H17K 109.5 . .
C2K C19K H18K 109.5 . .
C2K C19K H19K 109.5 . .
H18K C19K H19K 109.5 . .
C2K C19K H20K 109.5 . .
H18K C19K H20K 109.5 . .
H19K C19K H20K 109.5 . .
C10L Se1L C2L 101.1(4) . .
C14L O1L H1L 107.8 . .
C19L C2L C3L 109.9(7) . .
C19L C2L C18L 110.2(7) . .
C3L C2L C18L 115.3(7) . .
C19L C2L Se1L 104.7(6) . .
C3L C2L Se1L 107.3(5) . .
C18L C2L Se1L 108.7(6) . .
C2L C3L C4L 121.2(7) . .
C2L C3L H2L 107.0 . .
C4L C3L H2L 107.0 . .
C2L C3L H3L 107.0 . .
C4L C3L H3L 107.0 . .
H2L C3L H3L 106.8 . .
C5L C4L C11L 111.5(7) . .
C5L C4L C3L 112.9(7) . .
C11L C4L C3L 110.7(6) . .
C5L C4L C17L 108.7(7) . .
C11L C4L C17L 107.7(6) . .
C3L C4L C17L 105.0(6) . .
C10L C5L C6L 115.1(8) . .
C10L C5L C4L 125.8(7) . .
C6L C5L C4L 119.1(7) . .
C7L C6L C5L 124.4(8) . .
C7L C6L H4L 117.8 . .
C5L C6L H4L 117.8 . .
C8L C7L C6L 118.3(8) . .
C8L C7L H5L 120.8 . .
C6L C7L H5L 120.8 . .
C7L C8L C9L 119.3(8) . .
C7L C8L H6L 120.3 . .
C9L C8L H6L 120.3 . .
C10L C9L C8L 120.8(8) . .
C10L C9L H7L 119.6 . .
C8L C9L H7L 119.6 . .
C9L C10L C5L 122.1(8) . .
C9L C10L Se1L 112.9(6) . .
C5L C10L Se1L 125.0(7) . .
C16L C11L C12L 117.4(8) . .
C16L C11L C4L 123.5(7) . .
C12L C11L C4L 119.0(7) . .
C13L C12L C11L 120.9(8) . .
C13L C12L H8L 119.6 . .
C11L C12L H8L 119.6 . .
C14L C13L C12L 120.2(8) . .
C14L C13L H9L 119.9 . .
C12L C13L H9L 119.9 . .
C13L C14L C15L 120.6(8) . .
C13L C14L O1L 121.6(8) . .
C15L C14L O1L 117.8(7) . .
C14L C15L C16L 119.1(8) . .
C14L C15L H10L 120.4 . .
C16L C15L H10L 120.4 . .
C11L C16L C15L 121.8(8) . .
C11L C16L H11L 119.1 . .
C15L C16L H11L 119.1 . .
C4L C17L H12L 109.5 . .
C4L C17L H13L 109.5 . .
H12L C17L H13L 109.5 . .
C4L C17L H14L 109.5 . .
H12L C17L H14L 109.5 . .
H13L C17L H14L 109.5 . .
C2L C18L H15L 109.5 . .
C2L C18L H16L 109.5 . .
H15L C18L H16L 109.5 . .
C2L C18L H17L 109.5 . .
H15L C18L H17L 109.5 . .
H16L C18L H17L 109.5 . .
C2L C19L H18L 109.5 . .
C2L C19L H19L 109.5 . .
H18L C19L H19L 109.5 . .
C2L C19L H20L 109.5 . .
H18L C19L H20L 109.5 . .
H19L C19L H20L 109.5 . .
C10M Se1M C2M 99.9(3) . .
C14M O1M H1M 110.7 . .
C18M C2M C19M 110.4(7) . .
C18M C2M C3M 115.3(7) . .
C19M C2M C3M 108.2(7) . .
C18M C2M Se1M 110.1(6) . .
C19M C2M Se1M 106.0(6) . .
C3M C2M Se1M 106.4(5) . .
C4M C3M C2M 120.0(7) . .
C4M C3M H2M 107.3 . .
C2M C3M H2M 107.3 . .
C4M C3M H3M 107.3 . .
C2M C3M H3M 107.3 . .
H2M C3M H3M 106.9 . .
C5M C4M C17M 110.8(7) . .
C5M C4M C3M 113.4(7) . .
C17M C4M C3M 104.1(7) . .
C5M C4M C11M 109.8(7) . .
C17M C4M C11M 108.4(7) . .
C3M C4M C11M 110.1(6) . .
C6M C5M C10M 117.1(8) . .
C6M C5M C4M 117.6(8) . .
C10M C5M C4M 125.3(7) . .
C7M C6M C5M 123.2(10) . .
C7M C6M H4M 118.4 . .
C5M C6M H4M 118.4 . .
C6M C7M C8M 119.2(9) . .
C6M C7M H5M 120.4 . .
C8M C7M H5M 120.4 . .
C7M C8M C9M 120.0(9) . .
C7M C8M H6M 120.0 . .
C9M C8M H6M 120.0 . .
C8M C9M C10M 119.5(9) . .
C8M C9M H7M 120.3 . .
C10M C9M H7M 120.3 . .
C5M C10M C9M 121.0(8) . .
C5M C10M Se1M 125.4(7) . .
C9M C10M Se1M 113.6(7) . .
C12M C11M C16M 117.6(7) . .
C12M C11M C4M 123.5(7) . .
C16M C11M C4M 118.9(7) . .
C11M C12M C13M 121.1(7) . .
C11M C12M H8M 119.5 . .
C13M C12M H8M 119.5 . .
C14M C13M C12M 119.9(7) . .
C14M C13M H9M 120.0 . .
C12M C13M H9M 120.0 . .
C15M C14M O1M 122.4(7) . .
C15M C14M C13M 119.2(7) . .
O1M C14M C13M 118.3(7) . .
C14M C15M C16M 120.3(8) . .
C14M C15M H10M 119.9 . .
C16M C15M H10M 119.9 . .
C15M C16M C11M 121.8(8) . .
C15M C16M H11M 119.1 . .
C11M C16M H11M 119.1 . .
C4M C17M H12M 109.5 . .
C4M C17M H13M 109.5 . .
H12M C17M H13M 109.5 . .
C4M C17M H14M 109.5 . .
H12M C17M H14M 109.5 . .
H13M C17M H14M 109.5 . .
C2M C18M H15M 109.5 . .
C2M C18M H16M 109.5 . .
H15M C18M H16M 109.5 . .
C2M C18M H17M 109.5 . .
H15M C18M H17M 109.5 . .
H16M C18M H17M 109.5 . .
C2M C19M H18M 109.5 . .
C2M C19M H19M 109.5 . .
H18M C19M H19M 109.5 . .
C2M C19M H20M 109.5 . .
H18M C19M H20M 109.5 . .
H19M C19M H20M 109.5 . .
C10N Se1N C2N 102.2(3) . .
C14N O1N H1N 109.6 . .
C18N C2N C3N 114.9(7) . .
C18N C2N C19N 109.5(7) . .
C3N C2N C19N 108.7(7) . .
C18N C2N Se1N 110.0(6) . .
C3N C2N Se1N 108.6(6) . .
C19N C2N Se1N 104.6(6) . .
C2N C3N C4N 120.8(7) . .
C2N C3N H2N 107.1 . .
C4N C3N H2N 107.1 . .
C2N C3N H3N 107.1 . .
C4N C3N H3N 107.1 . .
H2N C3N H3N 106.8 . .
C11N C4N C3N 112.4(6) . .
C11N C4N C17N 107.6(6) . .
C3N C4N C17N 104.2(6) . .
C11N C4N C5N 110.0(6) . .
C3N C4N C5N 113.6(6) . .
C17N C4N C5N 108.6(6) . .
C6N C5N C10N 116.3(8) . .
C6N C5N C4N 120.6(7) . .
C10N C5N C4N 122.9(7) . .
C7N C6N C5N 122.5(9) . .
C7N C6N H4N 118.8 . .
C5N C6N H4N 118.8 . .
C6N C7N C8N 120.8(9) . .
C6N C7N H5N 119.6 . .
C8N C7N H5N 119.6 . .
C7N C8N C9N 118.6(9) . .
C7N C8N H6N 120.7 . .
C9N C8N H6N 120.7 . .
C10N C9N C8N 120.8(9) . .
C10N C9N H7N 119.6 . .
C8N C9N H7N 119.6 . .
C9N C10N C5N 120.9(8) . .
C9N C10N Se1N 113.5(7) . .
C5N C10N Se1N 125.5(6) . .
C16N C11N C12N 115.9(7) . .
C16N C11N C4N 121.1(7) . .
C12N C11N C4N 123.0(7) . .
C13N C12N C11N 122.4(7) . .
C13N C12N H8N 118.8 . .
C11N C12N H8N 118.8 . .
C12N C13N C14N 119.3(7) . .
C12N C13N H9N 120.3 . .
C14N C13N H9N 120.3 . .
C15N C14N C13N 120.9(7) . .
C15N C14N O1N 122.8(7) . .
C13N C14N O1N 116.3(7) . .
C14N C15N C16N 119.3(8) . .
C14N C15N H10N 120.4 . .
C16N C15N H10N 120.4 . .
C11N C16N C15N 122.2(8) . .
C11N C16N H11N 118.9 . .
C15N C16N H11N 118.9 . .
C4N C17N H12N 109.5 . .
C4N C17N H13N 109.5 . .
H12N C17N H13N 109.5 . .
C4N C17N H14N 109.5 . .
H12N C17N H14N 109.5 . .
H13N C17N H14N 109.5 . .
C2N C18N H15N 109.5 . .
C2N C18N H16N 109.5 . .
H15N C18N H16N 109.5 . .
C2N C18N H17N 109.5 . .
H15N C18N H17N 109.5 . .
H16N C18N H17N 109.5 . .
C2N C19N H18N 109.5 . .
C2N C19N H19N 109.5 . .
H18N C19N H19N 109.5 . .
C2N C19N H20N 109.5 . .
H18N C19N H20N 109.5 . .
H19N C19N H20N 109.5 . .
C10O Se1O C2O 100.3(4) . .
C14O O1O H1O 110.2 . .
C18O C2O C19O 109.4(7) . .
C18O C2O C3O 115.8(7) . .
C19O C2O C3O 108.7(7) . .
C18O C2O Se1O 109.5(6) . .
C19O C2O Se1O 105.0(6) . .
C3O C2O Se1O 107.9(6) . .
C2O C3O C4O 119.7(7) . .
C2O C3O H2O 107.4 . .
C4O C3O H2O 107.4 . .
C2O C3O H3O 107.4 . .
C4O C3O H3O 107.4 . .
H2O C3O H3O 106.9 . .
C5O C4O C3O 114.9(7) . .
C5O C4O C17O 109.5(7) . .
C3O C4O C17O 104.2(7) . .
C5O C4O C11O 111.0(6) . .
C3O C4O C11O 110.5(6) . .
C17O C4O C11O 106.2(6) . .
C10O C5O C6O 116.3(8) . .
C10O C5O C4O 124.3(7) . .
C6O C5O C4O 119.4(7) . .
C7O C6O C5O 123.3(8) . .
C7O C6O H4O 118.4 . .
C5O C6O H4O 118.4 . .
C6O C7O C8O 119.4(9) . .
C6O C7O H5O 120.3 . .
C8O C7O H5O 120.3 . .
C7O C8O C9O 119.8(8) . .
C7O C8O H6O 120.1 . .
C9O C8O H6O 120.1 . .
C8O C9O C10O 120.2(8) . .
C8O C9O H7O 119.9 . .
C10O C9O H7O 119.9 . .
C5O C10O C9O 121.0(8) . .
C5O C10O Se1O 126.0(7) . .
C9O C10O Se1O 112.9(6) . .
C12O C11O C16O 118.0(8) . .
C12O C11O C4O 121.0(8) . .
C16O C11O C4O 121.0(7) . .
C11O C12O C13O 123.1(8) . .
C11O C12O H8O 118.5 . .
C13O C12O H8O 118.5 . .
C12O C13O C14O 118.3(7) . .
C12O C13O H9O 120.8 . .
C14O C13O H9O 120.8 . .
C15O C14O O1O 118.6(7) . .
C15O C14O C13O 119.6(7) . .
O1O C14O C13O 121.7(7) . .
C14O C15O C16O 121.7(8) . .
C14O C15O H10O 119.1 . .
C16O C15O H10O 119.1 . .
C11O C16O C15O 119.3(8) . .
C11O C16O H11O 120.4 . .
C15O C16O H11O 120.4 . .
C4O C17O H12O 109.5 . .
C4O C17O H13O 109.5 . .
H12O C17O H13O 109.5 . .
C4O C17O H14O 109.5 . .
H12O C17O H14O 109.5 . .
H13O C17O H14O 109.5 . .
C2O C18O H15O 109.5 . .
C2O C18O H16O 109.5 . .
H15O C18O H16O 109.5 . .
C2O C18O H17O 109.5 . .
H15O C18O H17O 109.5 . .
H16O C18O H17O 109.5 . .
C2O C19O H18O 109.5 . .
C2O C19O H19O 109.5 . .
H18O C19O H19O 109.5 . .
C2O C19O H20O 109.5 . .
H18O C19O H20O 109.5 . .
H19O C19O H20O 109.5 . .
C10P Se1P C2P 100.8(5) . .
C18P C2P C3P 117.5(12) . .
C18P C2P C19P 111.6(13) . .
C3P C2P C19P 106.2(11) . .
C18P C2P Se1P 110.3(10) . .
C3P C2P Se1P 107.3(11) . .
C19P C2P Se1P 102.8(8) . .
C2P C3P C4P 120.1(10) . .
C2P C3P H2P 107.3 . .
C4P C3P H2P 107.3 . .
C2P C3P H3P 107.3 . .
C4P C3P H3P 107.3 . .
H2P C3P H3P 106.9 . .
C5P C4P C11P 108.8(9) . .
C5P C4P C3P 112.4(9) . .
C11P C4P C3P 111.9(14) . .
C5P C4P C17P 108.9(13) . .
C11P C4P C17P 109.7(9) . .
C3P C4P C17P 105.0(10) . .
C6P C5P C10P 118.6(13) . .
C6P C5P C4P 116.2(11) . .
C10P C5P C4P 125.0(12) . .
C5P C6P C7P 121.0(11) . .
C5P C6P H4P 119.5 . .
C7P C6P H4P 119.5 . .
C6P C7P C8P 120.2(12) . .
C6P C7P H5P 119.9 . .
C8P C7P H5P 119.9 . .
C9P C8P C7P 117.5(13) . .
C9P C8P H6P 121.3 . .
C7P C8P H6P 121.3 . .
C10P C9P C8P 122.1(11) . .
C10P C9P H7P 119.0 . .
C8P C9P H7P 119.0 . .
C9P C10P C5P 120.5(12) . .
C9P C10P Se1P 113.1(8) . .
C5P C10P Se1P 126.3(10) . .
O1PB O1PA C14P 53.0(4) . .
O1PA O1PB C14P 81.9(5) . .
C12P C11P C16P 120.0 . .
C12P C11P C4P 113.5(9) . .
C16P C11P C4P 126.5(9) . .
C13P C12P C11P 120.0 . .
C13P C12P H12V 120.0 . .
C11P C12P H12V 120.0 . .
C12P C13P C14P 120.0 . .
C12P C13P H13V 120.0 . .
C14P C13P H13V 120.0 . .
O1PB C14P C15P 136.2(9) . .
O1PB C14P C13P 103.5(8) . .
C15P C14P C13P 120.0 . .
O1PB C14P O1PA 45.1(2) . .
C15P C14P O1PA 92.5(7) . .
C13P C14P O1PA 147.2(7) . .
C16P C15P C14P 120.0 . .
C16P C15P H15V 120.0 . .
C14P C15P H15V 120.0 . .
C15P C16P C11P 120.0 . .
C15P C16P H16V 120.0 . .
C11P C16P H16V 120.0 . .
C4P C17P H12P 109.5 . .
C4P C17P H13P 109.5 . .
H12P C17P H13P 109.5 . .
C4P C17P H14P 109.5 . .
H12P C17P H14P 109.5 . .
H13P C17P H14P 109.5 . .
C2P C18P H15P 109.5 . .
C2P C18P H16P 109.5 . .
H15P C18P H16P 109.5 . .
C2P C18P H17P 109.5 . .
H15P C18P H17P 109.5 . .
H16P C18P H17P 109.5 . .
C2P C19P H18P 109.5 . .
C2P C19P H19P 109.5 . .
H18P C19P H19P 109.5 . .
C2P C19P H20P 109.5 . .
H18P C19P H20P 109.5 . .
H19P C19P H20P 109.5 . .
C1Q O1Q H1C 137.9 . .
C1Q O1Q H1Q 119.4 . .
H1C O1Q H1Q 23.0 . .
O1Q C1Q C2Q 124.8(12) . .
O1Q C1Q C3Q 114.1(10) . .
C2Q C1Q C3Q 120.4(11) . .
C1R O1R H1R 109.7 . .
O1R C1R C2R 124.8(12) . .
O1R C1R C3R 114.6(10) . .
C2R C1R C3R 120.7(11) . .
C1S O1S H1S 106.0 . .
O1S C1S C2S 121.6(11) . .
O1S C1S C3S 112.9(10) . .
C2S C1S C3S 121.3(10) . .
C1T O1T H1T 108.6 . .
O1T C1T C2T 126.1(10) . .
O1T C1T C3T 111.0(9) . .
C2T C1T C3T 121.6(10) . .
C1U O1U H1U 104.1 . .
O1U C1U C2U 124.5(10) . .
O1U C1U C3U 112.3(9) . .
C2U C1U C3U 121.3(10) . .
C1V O1V C3V 32.4 . 2
C1V O1V H1VA 109.5 . .
C3V O1V H1VA 89.2 2 .
C3V C1V C1V 138.9 2 3
C3V C1V C1V 102.1 2 2
C1V C1V C1V 60.0 3 2
C3V C1V C2V 74.3 2 3
C1V C1V C2V 88.9 3 3
C1V C1V C2V 128.8 2 3
C3V C1V O1V 93.7 2 .
C1V C1V O1V 127.4 3 .
C1V C1V O1V 123.0 2 .
C2V C1V O1V 108.2 3 .
C3V C1V C3V 117.4 2 .
C1V C1V C3V 35.8 3 .
C1V C1V C3V 89.0 2 .
C2V C1V C3V 53.2 3 .
O1V C1V C3V 130.4 . .
C3V C1V C2V 50.5 2 .
C1V C1V C2V 100.9 3 .
C1V C1V C2V 51.7 2 .
C2V C1V C2V 104.3 3 .
O1V C1V C2V 120.7 . .
C3V C1V C2V 108.8 . .
C3V C1V C3V 94.2 2 3
C1V C1V C3V 56.2 3 3
C1V C1V C3V 19.1 2 3
C2V C1V C3V 110.0 3 3
O1V C1V C3V 141.7 . 3
C3V C1V C3V 77.1 . 3
C2V C1V C3V 45.8 . 3
C3V C1V C2V 110.8 2 2
C1V C1V C2V 28.5 3 2
C1V C1V C2V 50.0 2 2
C2V C1V C2V 82.7 3 2
O1V C1V C2V 155.3 . 2
C3V C1V C2V 40.2 . 2
C2V C1V C2V 75.6 . 2
C3V C1V C2V 37.0 3 2
C3V C1V H1VB 136.6 2 .
C1V C1V H1VB 55.5 3 .
C1V C1V H1VB 42.6 2 .
C2V C1V H1VB 143.7 3 .
O1V C1V H1VB 90.9 . .
C3V C1V H1VB 90.8 . .
C2V C1V H1VB 90.9 . .
C3V C1V H1VB 58.8 3 .
C2V C1V H1VB 69.2 2 .
C3V C2V C1V 72.7 2 2
C3V C2V C3V 105.6 2 3
C1V C2V C3V 40.0 2 3
C3V C2V C1V 33.4 2 .
C1V C2V C1V 39.4 2 .
C3V C2V C1V 74.3 3 .
C3V C2V C1V 59.6 2 3
C1V C2V C1V 22.7 2 3
C3V C2V C1V 46.1 3 3
C1V C2V C1V 29.1 . 3
C3V C2V H2VA 95.5 2 .
C1V C2V H2VA 115.6 2 .
C3V C2V H2VA 133.6 3 .
C1V C2V H2VA 109.4 . .
C1V C2V H2VA 131.4 3 .
C3V C2V H2VB 87.0 2 .
C1V C2V H2VB 131.7 2 .
C3V C2V H2VB 112.4 3 .
C1V C2V H2VB 109.4 . .
C1V C2V H2VB 109.9 3 .
H2VA C2V H2VB 109.5 . .
C3V C2V H2VC 142.2 2 .
C1V C2V H2VC 71.0 2 .
C3V C2V H2VC 36.9 3 .
C1V C2V H2VC 109.5 . .
C1V C2V H2VC 82.7 3 .
H2VA C2V H2VC 109.5 . .
H2VB C2V H2VC 109.5 . .
C1V C3V C2V 96.2 3 3
C1V C3V C2V 65.7 3 2
C2V C3V C2V 123.9 3 2
C1V C3V C1V 42.1 3 .
C2V C3V C1V 54.1 3 .
C2V C3V C1V 93.7 2 .
C1V C3V O1V 53.9 3 3
C2V C3V O1V 123.6 3 3
C2V C3V O1V 89.1 2 3
C1V C3V O1V 82.7 . 3
C1V C3V C1V 22.0 3 2
C2V C3V C1V 83.5 3 2
C2V C3V C1V 59.9 2 2
C1V C3V C1V 34.8 . 2
O1V C3V C1V 75.9 3 2
C1V C3V C3V 60.2 3 2
C2V C3V C3V 38.7 3 2
C2V C3V C3V 93.6 2 2
C1V C3V C3V 22.6 . 2
O1V C3V C3V 105.3 3 2
C1V C3V C3V 44.9 2 2
C1V C3V C3V 40.0 3 3
C2V C3V C3V 96.3 3 3
C2V C3V C3V 35.8 2 3
C1V C3V C3V 58.0 . 3
O1V C3V C3V 86.9 3 3
C1V C3V C3V 25.6 2 3
C3V C3V C3V 60.0 2 3
C1V C3V H3VA 109.2 3 .
C2V C3V H3VA 98.1 3 .
C2V C3V H3VA 137.8 2 .
C1V C3V H3VA 109.5 . .
O1V C3V H3VA 60.9 3 .
C1V C3V H3VA 129.0 2 .
C3V C3V H3VA 121.2 2 .
C3V C3V H3VA 147.4 3 .
C1V C3V H3VB 70.4 3 .
C2V C3V H3VB 152.0 3 .
C2V C3V H3VB 28.4 2 .
C1V C3V H3VB 109.5 . .
O1V C3V H3VB 68.9 3 .
C1V C3V H3VB 75.4 2 .
C3V C3V H3VB 117.3 2 .
C3V C3V H3VB 57.4 3 .
H3VA C3V H3VB 109.4 . .
C1V C3V H3VC 138.6 3 .
C2V C3V H3VC 64.1 3 .
C2V C3V H3VC 94.3 2 .
C1V C3V H3VC 109.5 . .
O1V C3V H3VC 167.0 3 .
C1V C3V H3VC 116.6 2 .
C3V C3V H3VC 87.0 2 .
C3V C3V H3VC 103.2 3 .
H3VA C3V H3VC 109.4 . .
H3VB C3V H3VC 109.5 . .

loop_
_geom_bond_atom_site_label_1
_geom_bond_atom_site_label_2
_geom_bond_distance
_geom_bond_site_symmetry_2
Se1A C10A 1.900(8) .
Se1A C2A 1.952(9) .
O1A C14A 1.386(9) .
O1A H1A 0.9498 .
C2A C3A 1.518(10) .
C2A C19A 1.523(11) .
C2A C18A 1.541(11) .
C3A C4A 1.535(10) .
C3A H2A 0.9900 .
C3A H3A 0.9900 .
C4A C5A 1.526(11) .
C4A C17A 1.534(10) .
C4A C11A 1.579(10) .
C5A C6A 1.394(11) .
C5A C10A 1.424(11) .
C6A C7A 1.383(12) .
C6A H4A 0.9500 .
C7A C8A 1.384(13) .
C7A H5A 0.9500 .
C8A C9A 1.377(12) .
C8A H6A 0.9500 .
C9A C10A 1.371(12) .
C9A H7A 0.9500 .
C11A C16A 1.368(11) .
C11A C12A 1.391(11) .
C12A C13A 1.385(10) .
C12A H8A 0.9500 .
C13A C14A 1.368(11) .
C13A H9A 0.9500 .
C14A C15A 1.410(11) .
C15A C16A 1.396(10) .
C15A H10A 0.9500 .
C16A H11A 0.9500 .
C17A H12A 0.9800 .
C17A H13A 0.9800 .
C17A H14A 0.9800 .
C18A H15A 0.9800 .
C18A H16A 0.9800 .
C18A H17A 0.9800 .
C19A H18A 0.9800 .
C19A H19A 0.9800 .
C19A H20A 0.9800 .
Se1B C10B 1.896(9) .
Se1B C2B 1.985(8) .
O1B C14B 1.386(9) .
O1B H1B 0.8440 .
C2B C3B 1.516(11) .
C2B C19B 1.531(12) .
C2B C18B 1.539(11) .
C3B C4B 1.552(11) .
C3B H2B 0.9900 .
C3B H3B 0.9900 .
C4B C5B 1.519(11) .
C4B C11B 1.530(11) .
C4B C17B 1.565(11) .
C5B C10B 1.395(11) .
C5B C6B 1.408(11) .
C6B C7B 1.387(12) .
C6B H4B 0.9500 .
C7B C8B 1.374(12) .
C7B H5B 0.9500 .
C8B C9B 1.373(12) .
C8B H6B 0.9500 .
C9B C10B 1.416(11) .
C9B H7B 0.9500 .
C11B C16B 1.385(11) .
C11B C12B 1.401(10) .
C12B C13B 1.407(11) .
C12B H8B 0.9500 .
C13B C14B 1.372(11) .
C13B H9B 0.9500 .
C14B C15B 1.379(11) .
C15B C16B 1.390(11) .
C15B H10B 0.9500 .
C16B H11B 0.9500 .
C17B H12B 0.9800 .
C17B H13B 0.9800 .
C17B H14B 0.9800 .
C18B H15B 0.9800 .
C18B H16B 0.9800 .
C18B H17B 0.9800 .
C19B H18B 0.9800 .
C19B H19B 0.9800 .
C19B H20B 0.9800 .
Se1C C10C 1.895(9) .
Se1C C2C 1.940(9) .
O1C C14C 1.399(9) .
O1C H1C 1.2754 .
C2C C3C 1.502(11) .
C2C C19C 1.529(11) .
C2C C18C 1.539(11) .
C3C C4C 1.556(11) .
C3C H2C 0.9900 .
C3C H3C 0.9900 .
C4C C5C 1.533(11) .
C4C C11C 1.566(11) .
C4C C17C 1.572(11) .
C5C C6C 1.381(11) .
C5C C10C 1.399(11) .
C6C C7C 1.391(12) .
C6C H4C 0.9500 .
C7C C8C 1.354(13) .
C7C H5C 0.9500 .
C8C C9C 1.366(12) .
C8C H6C 0.9500 .
C9C C10C 1.395(11) .
C9C H7C 0.9500 .
C11C C12C 1.386(11) .
C11C C16C 1.388(11) .
C12C C13C 1.392(11) .
C12C H8C 0.9500 .
C13C C14C 1.394(11) .
C13C H9C 0.9500 .
C14C C15C 1.363(10) .
C15C C16C 1.374(11) .
C15C H10C 0.9500 .
C16C H11C 0.9500 .
C17C H12C 0.9800 .
C17C H13C 0.9800 .
C17C H14C 0.9800 .
C18C H15C 0.9800 .
C18C H16C 0.9800 .
C18C H17C 0.9800 .
C19C H18C 0.9800 .
C19C H19C 0.9800 .
C19C H20C 0.9800 .
Se1D C10D 1.905(8) .
Se1D C2D 1.968(9) .
O1D C14D 1.382(9) .
O1D H1D 1.0542 .
C2D C19D 1.508(11) .
C2D C18D 1.515(11) .
C2D C3D 1.542(10) .
C3D C4D 1.549(11) .
C3D H2D 0.9900 .
C3D H3D 0.9900 .
C4D C5D 1.529(11) .
C4D C17D 1.547(11) .
C4D C11D 1.564(10) .
C5D C6D 1.411(11) .
C5D C10D 1.413(11) .
C6D C7D 1.358(13) .
C6D H4D 0.9500 .
C7D C8D 1.376(13) .
C7D H5D 0.9500 .
C8D C9D 1.364(12) .
C8D H6D 0.9500 .
C9D C10D 1.407(12) .
C9D H7D 0.9500 .
C11D C12D 1.366(10) .
C11D C16D 1.389(11) .
C12D C13D 1.413(10) .
C12D H8D 0.9500 .
C13D C14D 1.363(11) .
C13D H9D 0.9500 .
C14D C15D 1.383(11) .
C15D C16D 1.393(11) .
C15D H10D 0.9500 .
C16D H11D 0.9500 .
C17D H12D 0.9800 .
C17D H13D 0.9800 .
C17D H14D 0.9800 .
C18D H15D 0.9800 .
C18D H16D 0.9800 .
C18D H17D 0.9800 .
C19D H18D 0.9800 .
C19D H19D 0.9800 .
C19D H20D 0.9800 .
Se1E C10E 1.889(9) .
Se1E C2E 1.944(10) .
O1E C14E 1.379(9) .
O1E H1E 0.9728 .
C2E C3E 1.512(12) .
C2E C18E 1.536(12) .
C2E C19E 1.542(12) .
C3E C4E 1.541(11) .
C3E H2E 0.9900 .
C3E H3E 0.9900 .
C4E C17E 1.530(11) .
C4E C5E 1.538(12) .
C4E C11E 1.571(11) .
C5E C6E 1.410(11) .
C5E C10E 1.412(12) .
C6E C7E 1.375(13) .
C6E H4E 0.9500 .
C7E C8E 1.376(13) .
C7E H5E 0.9500 .
C8E C9E 1.401(12) .
C8E H6E 0.9500 .
C9E C10E 1.393(12) .
C9E H7E 0.9500 .
C11E C16E 1.336(11) .
C11E C12E 1.398(11) .
C12E C13E 1.377(11) .
C12E H8E 0.9500 .
C13E C14E 1.385(12) .
C13E H9E 0.9500 .
C14E C15E 1.374(11) .
C15E C16E 1.398(11) .
C15E H10E 0.9500 .
C16E H11E 0.9500 .
C17E H12E 0.9800 .
C17E H13E 0.9800 .
C17E H14E 0.9800 .
C18E H15E 0.9800 .
C18E H16E 0.9800 .
C18E H17E 0.9800 .
C19E H18E 0.9800 .
C19E H19E 0.9800 .
C19E H20E 0.9800 .
Se1F C10F 1.900(8) .
Se1F C2F 1.938(8) .
O1F C14F 1.397(9) .
O1F H1F 1.0252 .
C2F C18F 1.531(12) .
C2F C3F 1.542(11) .
C2F C19F 1.549(11) .
C3F C4F 1.556(11) .
C3F H2F 0.9900 .
C3F H3F 0.9900 .
C4F C5F 1.536(11) .
C4F C17F 1.548(11) .
C4F C11F 1.550(11) .
C5F C10F 1.384(10) .
C5F C6F 1.392(11) .
C6F C7F 1.378(11) .
C6F H4F 0.9500 .
C7F C8F 1.391(11) .
C7F H5F 0.9500 .
C8F C9F 1.375(11) .
C8F H6F 0.9500 .
C9F C10F 1.402(11) .
C9F H7F 0.9500 .
C11F C12F 1.384(11) .
C11F C16F 1.400(11) .
C12F C13F 1.407(11) .
C12F H8F 0.9500 .
C13F C14F 1.389(11) .
C13F H9F 0.9500 .
C14F C15F 1.370(10) .
C15F C16F 1.390(11) .
C15F H10F 0.9500 .
C16F H11F 0.9500 .
C17F H12F 0.9800 .
C17F H13F 0.9800 .
C17F H14F 0.9800 .
C18F H15F 0.9800 .
C18F H16F 0.9800 .
C18F H17F 0.9800 .
C19F H18F 0.9800 .
C19F H19F 0.9800 .
C19F H20F 0.9800 .
Se1G C10G 1.919(9) .
Se1G C2G 1.957(10) .
O1G C14G 1.378(9) .
O1G H1G 1.0756 .
C2G C3G 1.504(12) .
C2G C19G 1.522(12) .
C2G C18G 1.545(11) .
C3G C4G 1.554(12) .
C3G H2G 0.9900 .
C3G H3G 0.9900 .
C4G C5G 1.519(14) .
C4G C17G 1.561(12) .
C4G C11G 1.573(11) .
C5G C10G 1.401(13) .
C5G C6G 1.402(12) .
C6G C7G 1.366(18) .
C6G H4G 0.9500 .
C7G C8G 1.354(17) .
C7G H5G 0.9500 .
C8G C9G 1.396(14) .
C8G H6G 0.9500 .
C9G C10G 1.375(13) .
C9G H7G 0.9500 .
C11G C16G 1.362(12) .
C11G C12G 1.393(12) .
C12G C13G 1.387(12) .
C12G H8G 0.9500 .
C13G C14G 1.388(12) .
C13G H9G 0.9500 .
C14G C15G 1.390(12) .
C15G C16G 1.413(11) .
C15G H10G 0.9500 .
C16G H11G 0.9500 .
C17G H12G 0.9800 .
C17G H13G 0.9800 .
C17G H14G 0.9800 .
C18G H15G 0.9800 .
C18G H16G 0.9800 .
C18G H17G 0.9800 .
C19G H18G 0.9800 .
C19G H19G 0.9800 .
C19G H20G 0.9800 .
Se1H C10H 1.897(8) .
Se1H C2H 1.927(9) .
O1H C14H 1.371(9) .
O1H H1H 0.9281 .
C2H C3H 1.519(11) .
C2H C18H 1.526(12) .
C2H C19H 1.545(11) .
C3H C4H 1.557(11) .
C3H H2H 0.9900 .
C3H H3H 0.9900 .
C4H C5H 1.530(11) .
C4H C11H 1.537(11) .
C4H C17H 1.561(11) .
C5H C6H 1.404(11) .
C5H C10H 1.414(11) .
C6H C7H 1.377(11) .
C6H H4H 0.9500 .
C7H C8H 1.384(12) .
C7H H5H 0.9500 .
C8H C9H 1.376(12) .
C8H H6H 0.9500 .
C9H C10H 1.390(11) .
C9H H7H 0.9500 .
C11H C12H 1.400(11) .
C11H C16H 1.416(11) .
C12H C13H 1.374(11) .
C12H H8H 0.9500 .
C13H C14H 1.383(11) .
C13H H9H 0.9500 .
C14H C15H 1.376(11) .
C15H C16H 1.394(11) .
C15H H10H 0.9500 .
C16H H11H 0.9500 .
C17H H12H 0.9800 .
C17H H13H 0.9800 .
C17H H14H 0.9800 .
C18H H15H 0.9800 .
C18H H16H 0.9800 .
C18H H17H 0.9800 .
C19H H18H 0.9800 .
C19H H19H 0.9800 .
C19H H20H 0.9800 .
Se1I C10I 1.897(11) .
Se1I C2I 1.963(10) .
O1I C14I 1.402(14) .
O1I H1I 0.7555 .
C2I C18I 1.515(15) .
C2I C3I 1.525(13) .
C2I C19I 1.547(13) .
C3I C4I 1.558(14) .
C3I H2I 0.9900 .
C3I H3I 0.9900 .
C4I C11I 1.537(17) .
C4I C5I 1.542(14) .
C4I C17I 1.569(16) .
C5I C10I 1.412(14) .
C5I C6I 1.422(15) .
C6I C7I 1.357(15) .
C6I H4I 0.9500 .
C7I C8I 1.381(17) .
C7I H5I 0.9500 .
C8I C9I 1.349(16) .
C8I H6I 0.9500 .
C9I C10I 1.399(14) .
C9I H7I 0.9500 .
C11I C12I 1.389(16) .
C11I C16I 1.405(14) .
C12I C13I 1.385(15) .
C12I H8I 0.9500 .
C13I C14I 1.368(13) .
C13I H9I 0.9500 .
C14I C15I 1.377(16) .
C15I C16I 1.388(15) .
C15I H10I 0.9500 .
C16I H11I 0.9500 .
C17I H12I 0.9800 .
C17I H13I 0.9800 .
C17I H14I 0.9800 .
C18I H15I 0.9800 .
C18I H16I 0.9800 .
C18I H17I 0.9800 .
C19I H18I 0.9800 .
C19I H19I 0.9800 .
C19I H20I 0.9800 .
Se1J C10J 1.922(8) .
Se1J C2J 1.970(8) .
O1J C14J 1.380(9) .
O1J H1J 0.8790 .
C2J C18J 1.517(11) .
C2J C19J 1.533(11) .
C2J C3J 1.529(11) .
C3J C4J 1.567(10) .
C3J H2J 0.9900 .
C3J H3J 0.9900 .
C4J C17J 1.535(11) .
C4J C5J 1.539(10) .
C4J C11J 1.540(11) .
C5J C6J 1.380(11) .
C5J C10J 1.404(11) .
C6J C7J 1.374(11) .
C6J H4J 0.9500 .
C7J C8J 1.377(12) .
C7J H5J 0.9500 .
C8J C9J 1.379(12) .
C8J H6J 0.9500 .
C9J C10J 1.385(11) .
C9J H7J 0.9500 .
C11J C12J 1.374(11) .
C11J C16J 1.391(11) .
C12J C13J 1.383(10) .
C12J H8J 0.9500 .
C13J C14J 1.393(10) .
C13J H9J 0.9500 .
C14J C15J 1.365(11) .
C15J C16J 1.400(11) .
C15J H10J 0.9500 .
C16J H11J 0.9500 .
C17J H12J 0.9800 .
C17J H13J 0.9800 .
C17J H14J 0.9800 .
C18J H15J 0.9800 .
C18J H16J 0.9800 .
C18J H17J 0.9800 .
C19J H18J 0.9800 .
C19J H19J 0.9800 .
C19J H20J 0.9800 .
Se1K C10K 1.896(8) .
Se1K C2K 1.970(8) .
O1K C14K 1.388(9) .
O1K H1K 0.8615 .
C2K C18K 1.505(11) .
C2K C19K 1.520(11) .
C2K C3K 1.522(10) .
C3K C4K 1.549(10) .
C3K H2K 0.9900 .
C3K H3K 0.9900 .
C4K C11K 1.534(11) .
C4K C5K 1.533(11) .
C4K C17K 1.551(10) .
C5K C6K 1.402(11) .
C5K C10K 1.419(11) .
C6K C7K 1.367(12) .
C6K H4K 0.9500 .
C7K C8K 1.403(13) .
C7K H5K 0.9500 .
C8K C9K 1.394(12) .
C8K H6K 0.9500 .
C9K C10K 1.367(11) .
C9K H7K 0.9500 .
C11K C16K 1.376(11) .
C11K C12K 1.413(10) .
C12K C13K 1.400(10) .
C12K H8K 0.9500 .
C13K C14K 1.367(11) .
C13K H9K 0.9500 .
C14K C15K 1.389(10) .
C15K C16K 1.391(10) .
C15K H10K 0.9500 .
C16K H11K 0.9500 .
C17K H12K 0.9800 .
C17K H13K 0.9800 .
C17K H14K 0.9800 .
C18K H15K 0.9800 .
C18K H16K 0.9800 .
C18K H17K 0.9800 .
C19K H18K 0.9800 .
C19K H19K 0.9800 .
C19K H20K 0.9800 .
Se1L C10L 1.915(8) .
Se1L C2L 1.984(8) .
O1L C14L 1.397(9) .
O1L H1L 1.0102 .
C2L C19L 1.522(11) .
C2L C3L 1.528(11) .
C2L C18L 1.536(11) .
C3L C4L 1.554(10) .
C3L H2L 0.9900 .
C3L H3L 0.9900 .
C4L C5L 1.519(11) .
C4L C11L 1.553(11) .
C4L C17L 1.556(10) .
C5L C10L 1.396(11) .
C5L C6L 1.402(11) .
C6L C7L 1.400(12) .
C6L H4L 0.9500 .
C7L C8L 1.386(11) .
C7L H5L 0.9500 .
C8L C9L 1.393(11) .
C8L H6L 0.9500 .
C9L C10L 1.393(11) .
C9L H7L 0.9500 .
C11L C16L 1.388(11) .
C11L C12L 1.403(11) .
C12L C13L 1.392(11) .
C12L H8L 0.9500 .
C13L C14L 1.371(11) .
C13L H9L 0.9500 .
C14L C15L 1.379(11) .
C15L C16L 1.400(10) .
C15L H10L 0.9500 .
C16L H11L 0.9500 .
C17L H12L 0.9800 .
C17L H13L 0.9800 .
C17L H14L 0.9800 .
C18L H15L 0.9800 .
C18L H16L 0.9800 .
C18L H17L 0.9800 .
C19L H18L 0.9800 .
C19L H19L 0.9800 .
C19L H20L 0.9800 .
Se1M C10M 1.919(8) .
Se1M C2M 1.968(9) .
O1M C14M 1.379(9) .
O1M H1M 1.1208 .
C2M C18M 1.516(11) .
C2M C19M 1.516(11) .
C2M C3M 1.563(11) .
C3M C4M 1.549(11) .
C3M H2M 0.9900 .
C3M H3M 0.9900 .
C4M C5M 1.533(11) .
C4M C17M 1.536(11) .
C4M C11M 1.564(11) .
C5M C6M 1.374(11) .
C5M C10M 1.390(11) .
C6M C7M 1.370(13) .
C6M H4M 0.9500 .
C7M C8M 1.374(14) .
C7M H5M 0.9500 .
C8M C9M 1.385(12) .
C8M H6M 0.9500 .
C9M C10M 1.397(11) .
C9M H7M 0.9500 .
C11M C12M 1.376(11) .
C11M C16M 1.391(11) .
C12M C13M 1.407(10) .
C12M H8M 0.9500 .
C13M C14M 1.388(10) .
C13M H9M 0.9500 .
C14M C15M 1.371(10) .
C15M C16M 1.386(11) .
C15M H10M 0.9500 .
C16M H11M 0.9500 .
C17M H12M 0.9800 .
C17M H13M 0.9800 .
C17M H14M 0.9800 .
C18M H15M 0.9800 .
C18M H16M 0.9800 .
C18M H17M 0.9800 .
C19M H18M 0.9800 .
C19M H19M 0.9800 .
C19M H20M 0.9800 .
Se1N C10N 1.900(8) .
Se1N C2N 1.951(8) .
O1N C14N 1.390(9) .
O1N H1N 1.0415 .
C2N C18N 1.511(11) .
C2N C3N 1.527(10) .
C2N C19N 1.541(11) .
C3N C4N 1.543(10) .
C3N H2N 0.9900 .
C3N H3N 0.9900 .
C4N C11N 1.543(11) .
C4N C17N 1.548(11) .
C4N C5N 1.547(11) .
C5N C6N 1.400(11) .
C5N C10N 1.418(11) .
C6N C7N 1.359(12) .
C6N H4N 0.9500 .
C7N C8N 1.385(13) .
C7N H5N 0.9500 .
C8N C9N 1.390(12) .
C8N H6N 0.9500 .
C9N C10N 1.378(12) .
C9N H7N 0.9500 .
C11N C16N 1.398(11) .
C11N C12N 1.406(11) .
C12N C13N 1.378(10) .
C12N H8N 0.9500 .
C13N C14N 1.385(10) .
C13N H9N 0.9500 .
C14N C15N 1.361(10) .
C15N C16N 1.402(10) .
C15N H10N 0.9500 .
C16N H11N 0.9500 .
C17N H12N 0.9800 .
C17N H13N 0.9800 .
C17N H14N 0.9800 .
C18N H15N 0.9800 .
C18N H16N 0.9800 .
C18N H17N 0.9800 .
C19N H18N 0.9800 .
C19N H19N 0.9800 .
C19N H20N 0.9800 .
Se1O C10O 1.914(8) .
Se1O C2O 1.981(9) .
O1O C14O 1.387(9) .
O1O H1O 1.0248 .
C2O C18O 1.528(11) .
C2O C19O 1.527(11) .
C2O C3O 1.530(11) .
C3O C4O 1.556(11) .
C3O H2O 0.9900 .
C3O H3O 0.9900 .
C4O C5O 1.507(11) .
C4O C17O 1.569(11) .
C4O C11O 1.573(11) .
C5O C10O 1.393(11) .
C5O C6O 1.401(11) .
C6O C7O 1.367(12) .
C6O H4O 0.9500 .
C7O C8O 1.376(12) .
C7O H5O 0.9500 .
C8O C9O 1.383(12) .
C8O H6O 0.9500 .
C9O C10O 1.397(11) .
C9O H7O 0.9500 .
C11O C12O 1.368(11) .
C11O C16O 1.396(11) .
C12O C13O 1.390(11) .
C12O H8O 0.9500 .
C13O C14O 1.393(11) .
C13O H9O 0.9500 .
C14O C15O 1.356(11) .
C15O C16O 1.403(10) .
C15O H10O 0.9500 .
C16O H11O 0.9500 .
C17O H12O 0.9800 .
C17O H13O 0.9800 .
C17O H14O 0.9800 .
C18O H15O 0.9800 .
C18O H16O 0.9800 .
C18O H17O 0.9800 .
C19O H18O 0.9800 .
C19O H19O 0.9800 .
C19O H20O 0.9800 .
Se1P C10P 1.883(11) .
Se1P C2P 1.976(14) .
C2P C18P 1.478(19) .
C2P C3P 1.510(17) .
C2P C19P 1.535(16) .
C3P C4P 1.579(16) .
C3P H2P 0.9900 .
C3P H3P 0.9900 .
C4P C5P 1.496(19) .
C4P C11P 1.516(16) .
C4P C17P 1.587(17) .
C5P C6P 1.377(16) .
C5P C10P 1.387(13) .
C6P C7P 1.396(16) .
C6P H4P 0.9500 .
C7P C8P 1.402(15) .
C7P H5P 0.9500 .
C8P C9P 1.385(16) .
C8P H6P 0.9500 .
C9P C10P 1.370(16) .
C9P H7P 0.9500 .
O1PA O1PB 1.2285 .
O1PA C14P 1.716(9) .
O1PB C14P 1.384(7) .
C11P C12P 1.3900 .
C11P C16P 1.3900 .
C12P C13P 1.3900 .
C12P H12V 0.9500 .
C13P C14P 1.3900 .
C13P H13V 0.9500 .
C14P C15P 1.3900 .
C15P C16P 1.3900 .
C15P H15V 0.9500 .
C16P H16V 0.9500 .
C17P H12P 0.9800 .
C17P H13P 0.9800 .
C17P H14P 0.9800 .
C18P H15P 0.9800 .
C18P H16P 0.9800 .
C18P H17P 0.9800 .
C19P H18P 0.9800 .
C19P H19P 0.9800 .
C19P H20P 0.9800 .
O1Q C1Q 1.320(12) .
O1Q H1C 1.4153 .
O1Q H1Q 0.8526 .
C1Q C2Q 1.403(14) .
C1Q C3Q 1.519(16) .
O1R C1R 1.351(13) .
O1R H1R 0.8561 .
C1R C2R 1.412(16) .
C1R C3R 1.457(16) .
O1S C1S 1.360(12) .
O1S H1S 0.9152 .
C1S C2S 1.434(15) .
C1S C3S 1.497(15) .
O1T C1T 1.361(11) .
O1T H1T 0.9101 .
C1T C2T 1.380(15) .
C1T C3T 1.522(14) .
O1U C1U 1.351(11) .
O1U H1U 0.8518 .
C1U C2U 1.385(14) .
C1U C3U 1.513(14) .
O1V C1V 1.2813 .
O1V C3V 1.5831 2
O1V H1VA 0.8501 .
C1V C3V 0.8509 2
C1V C1V 0.9759 3
C1V C1V 0.9764 2
C1V C2V 1.2079 3
C1V C3V 1.4234 .
C1V C2V 1.5379 .
C1V C3V 1.7111 3
C1V C2V 1.9718 2
C1V H1VB 0.9602 .
C2V C3V 1.1928 2
C2V C1V 1.2073 2
C2V C3V 1.2748 3
C2V C1V 1.9711 3
C2V H2VA 0.9600 .
C2V H2VB 0.9601 .
C2V H2VC 0.9595 .
C3V C1V 0.8515 3
C3V C2V 1.1930 3
C3V C2V 1.2752 2
C3V O1V 1.5831 3
C3V C1V 1.7118 2
C3V C3V 1.9661 2
C3V C3V 1.9662 3
C3V H3VA 0.9602 .
C3V H3VB 0.9602 .
C3V H3VC 0.9602 .

loop_
_geom_hbond_atom_site_label_D
_geom_hbond_atom_site_label_H
_geom_hbond_atom_site_label_A
_geom_hbond_distance_DH
_geom_hbond_distance_HA
_geom_hbond_distance_DA
_geom_hbond_angle_DHA
_geom_hbond_site_symmetry_A
O1A H1A O1C 0.95 1.92 2.681(7) 135.9 16
O1B H1B O1Q 0.84 2.10 2.772(8) 136.3 .
O1C H1C O1Q 1.28 1.42 2.614(8) 152.5 .
O1Q H1Q O1C 0.85 1.78 2.614(8) 165.2 .
O1D H1D O1E 1.05 1.65 2.703(7) 172.5 .
O1E H1E O1R 0.97 1.80 2.624(8) 140.9 .
O1F H1F O1D 1.03 1.74 2.746(7) 164.5 .
O1G H1G O1H 1.08 1.64 2.684(8) 163.6 .
O1H H1H O1S 0.93 1.72 2.630(8) 166.4 .
O1I H1I O1G 0.76 2.04 2.766(8) 161.6 .
O1J H1J O1K 0.88 1.86 2.683(7) 155.7 .
O1K H1K O1U 0.86 1.75 2.605(7) 173.6 .
O1L H1L O1J 1.01 1.75 2.735(7) 163.2 .
O1M H1M O1N 1.12 1.58 2.698(7) 175.5 .
O1N H1N O1T 1.04 1.62 2.610(8) 157.0 .
O1O H1O O1M 1.02 1.79 2.751(7) 155.6 .
O1Q H1Q O1C 0.85 1.78 2.614(8) 165.2 .
O1R H1R O1I 0.86 1.93 2.774(9) 167.4 .
O1S H1S O1F 0.92 1.91 2.787(8) 159.8 .
O1T H1T O1L 0.91 1.89 2.783(7) 165.4 .
O1U H1U O1O 0.85 1.99 2.781(8) 153.4 .

loop_
_geom_torsion_atom_site_label_1
_geom_torsion_atom_site_label_2
_geom_torsion_atom_site_label_3
_geom_torsion_atom_site_label_4
_geom_torsion
_geom_torsion_site_symmetry_1
_geom_torsion_site_symmetry_4
C19A C2A C3A C4A -176.1(7) . .
C18A C2A C3A C4A 61.7(11) . .
Se1A C2A C3A C4A -61.2(8) . .
C2A C3A C4A C5A 56.1(10) . .
C2A C3A C4A C17A 177.7(7) . .
C2A C3A C4A C11A -66.3(10) . .
C17A C4A C5A C6A 41.4(10) . .
C3A C4A C5A C6A 160.7(7) . .
C11A C4A C5A C6A -76.2(9) . .
C17A C4A C5A C10A -140.0(8) . .
C3A C4A C5A C10A -20.7(10) . .
C11A C4A C5A C10A 102.4(8) . .
C10A C5A C6A C7A -1.0(12) . .
C4A C5A C6A C7A 177.8(8) . .
C5A C6A C7A C8A 2.1(13) . .
C6A C7A C8A C9A -1.0(13) . .
C7A C8A C9A C10A -1.2(13) . .
C8A C9A C10A C5A 2.3(13) . .
C8A C9A C10A Se1A -180(100) . .
C6A C5A C10A C9A -1.2(12) . .
C4A C5A C10A C9A -180(100) . .
C6A C5A C10A Se1A -179(100) . .
C4A C5A C10A Se1A 2.3(11) . .
C5A C4A C11A C16A -0.4(10) . .
C17A C4A C11A C16A -120.1(8) . .
C3A C4A C11A C16A 124.4(8) . .
C5A C4A C11A C12A 180(100) . .
C17A C4A C11A C12A 59.8(9) . .
C3A C4A C11A C12A -55.6(9) . .
C16A C11A C12A C13A 0.5(11) . .
C4A C11A C12A C13A -179.5(7) . .
C11A C12A C13A C14A -1.3(12) . .
C12A C13A C14A O1A -178.8(7) . .
C12A C13A C14A C15A 1.6(11) . .
C13A C14A C15A C16A -1.2(11) . .
O1A C14A C15A C16A 179.2(6) . .
C12A C11A C16A C15A -0.1(11) . .
C4A C11A C16A C15A 179.9(7) . .
C14A C15A C16A C11A 0.4(11) . .
C19B C2B C3B C4B -58.7(10) . .
C18B C2B C3B C4B 176.8(7) . .
Se1B C2B C3B C4B 63.9(8) . .
C2B C3B C4B C5B -59.1(10) . .
C2B C3B C4B C11B 69.3(9) . .
C2B C3B C4B C17B -176.6(7) . .
C11B C4B C5B C10B -105.7(9) . .
C3B C4B C5B C10B 22.2(11) . .
C17B C4B C5B C10B 136.4(8) . .
C11B C4B C5B C6B 71.6(10) . .
C3B C4B C5B C6B -160.5(7) . .
C17B C4B C5B C6B -46.4(10) . .
C10B C5B C6B C7B -3.9(12) . .
C4B C5B C6B C7B 178.6(8) . .
C5B C6B C7B C8B 2.2(14) . .
C6B C7B C8B C9B -0.4(13) . .
C7B C8B C9B C10B 0.5(13) . .
C6B C5B C10B C9B 3.9(12) . .
C4B C5B C10B C9B -178.7(7) . .
C6B C5B C10B Se1B -179(100) . .
C4B C5B C10B Se1B -1.7(12) . .
C8B C9B C10B C5B -2.4(13) . .
C8B C9B C10B Se1B -180(100) . .
C2B Se1B C10B C5B 7.0(8) . .
C2B Se1B C10B C9B -175.9(6) . .
C5B C4B C11B C16B -175.8(8) . .
C3B C4B C11B C16B 56.0(10) . .
C17B C4B C11B C16B -56.3(10) . .
C5B C4B C11B C12B 5.5(11) . .
C3B C4B C11B C12B -122.8(9) . .
C17B C4B C11B C12B 125.0(8) . .
C16B C11B C12B C13B 0.1(12) . .
C4B C11B C12B C13B 178.8(8) . .
C11B C12B C13B C14B 0.4(12) . .
C12B C13B C14B C15B -0.9(12) . .
C12B C13B C14B O1B -178.1(7) . .
C13B C14B C15B C16B 0.8(12) . .
O1B C14B C15B C16B 178.1(7) . .
C12B C11B C16B C15B -0.1(13) . .
C4B C11B C16B C15B -178.9(8) . .
C14B C15B C16B C11B -0.3(13) . .
C19C C2C C3C C4C -172.1(7) . .
C18C C2C C3C C4C 66.8(10) . .
Se1C C2C C3C C4C -56.5(9) . .
C2C C3C C4C C5C 61.8(10) . .
C2C C3C C4C C11C -62.9(10) . .
C2C C3C C4C C17C -180(100) . .
C3C C4C C5C C6C 155.2(7) . .
C11C C4C C5C C6C -78.7(9) . .
C17C C4C C5C C6C 39.6(10) . .
C3C C4C C5C C10C -27.5(10) . .
C11C C4C C5C C10C 98.6(8) . .
C17C C4C C5C C10C -143.2(7) . .
C10C C5C C6C C7C -1.8(12) . .
C4C C5C C6C C7C 175.6(7) . .
C5C C6C C7C C8C 2.2(13) . .
C6C C7C C8C C9C -2.1(13) . .
C7C C8C C9C C10C 1.9(13) . .
C8C C9C C10C C5C -1.5(13) . .
C8C C9C C10C Se1C -177.7(7) . .
C6C C5C C10C C9C 1.4(11) . .
C4C C5C C10C C9C -176.0(7) . .
C6C C5C C10C Se1C 177.1(6) . .
C4C C5C C10C Se1C -0.3(11) . .
C2C Se1C C10C C9C 179.4(6) . .
C2C Se1C C10C C5C 3.5(8) . .
C5C C4C C11C C12C 178.2(7) . .
C3C C4C C11C C12C -55.9(10) . .
C17C C4C C11C C12C 58.9(9) . .
C5C C4C C11C C16C -2.0(10) . .
C3C C4C C11C C16C 123.9(8) . .
C17C C4C C11C C16C -121.3(8) . .
C16C C11C C12C C13C -0.3(12) . .
C4C C11C C12C C13C 179.5(7) . .
C11C C12C C13C C14C 0.4(12) . .
C12C C13C C14C C15C 0.5(12) . .
C12C C13C C14C O1C -178.5(7) . .
C13C C14C C15C C16C -1.4(12) . .
O1C C14C C15C C16C 177.6(7) . .
C14C C15C C16C C11C 1.5(12) . .
C12C C11C C16C C15C -0.6(12) . .
C4C C11C C16C C15C 179.6(7) . .
C19D C2D C3D C4D 177.7(7) . .
C18D C2D C3D C4D -58.1(11) . .
Se1D C2D C3D C4D 64.3(8) . .
C2D C3D C4D C5D -56.0(10) . .
C2D C3D C4D C17D -176.8(7) . .
C2D C3D C4D C11D 66.7(10) . .
C17D C4D C5D C6D -42.9(10) . .
C3D C4D C5D C6D -160.1(7) . .
C11D C4D C5D C6D 77.0(9) . .
C17D C4D C5D C10D 138.0(8) . .
C3D C4D C5D C10D 20.8(10) . .
C11D C4D C5D C10D -102.1(8) . .
C10D C5D C6D C7D 2.3(13) . .
C4D C5D C6D C7D -176.8(8) . .
C5D C6D C7D C8D -1.1(15) . .
C6D C7D C8D C9D -1.5(14) . .
C7D C8D C9D C10D 2.8(13) . .
C8D C9D C10D C5D -1.5(13) . .
C8D C9D C10D Se1D -177.9(7) . .
C6D C5D C10D C9D -1.0(11) . .
C4D C5D C10D C9D 178.1(7) . .
C6D C5D C10D Se1D 175.0(6) . .
C4D C5D C10D Se1D -5.9(11) . .
C5D C4D C11D C12D 0.5(10) . .
C17D C4D C11D C12D 121.9(8) . .
C3D C4D C11D C12D -124.0(8) . .
C5D C4D C11D C16D -176.9(7) . .
C17D C4D C11D C16D -55.5(10) . .
C3D C4D C11D C16D 58.6(10) . .
C16D C11D C12D C13D -1.8(12) . .
C4D C11D C12D C13D -179.2(7) . .
C11D C12D C13D C14D -0.2(12) . .
C12D C13D C14D C15D 1.2(12) . .
C12D C13D C14D O1D -180.0(7) . .
C13D C14D C15D C16D -0.3(12) . .
O1D C14D C15D C16D -179.1(7) . .
C12D C11D C16D C15D 2.7(12) . .
C4D C11D C16D C15D -180(100) . .
C14D C15D C16D C11D -1.7(13) . .
C18E C2E C3E C4E 63.8(11) . .
C19E C2E C3E C4E -174.3(8) . .
Se1E C2E C3E C4E -59.1(9) . .
C2E C3E C4E C17E 175.1(8) . .
C2E C3E C4E C5E 55.0(10) . .
C2E C3E C4E C11E -66.9(11) . .
C17E C4E C5E C6E 43.5(10) . .
C3E C4E C5E C6E 160.0(7) . .
C11E C4E C5E C6E -76.6(9) . .
C17E C4E C5E C10E -138.6(8) . .
C3E C4E C5E C10E -22.1(11) . .
C11E C4E C5E C10E 101.3(9) . .
C10E C5E C6E C7E -0.9(13) . .
C4E C5E C6E C7E 177.3(8) . .
C5E C6E C7E C8E 1.5(14) . .
C6E C7E C8E C9E -0.6(14) . .
C7E C8E C9E C10E -1.0(13) . .
C8E C9E C10E C5E 1.6(13) . .
C8E C9E C10E Se1E 178.9(6) . .
C6E C5E C10E C9E -0.7(12) . .
C4E C5E C10E C9E -178.7(7) . .
C6E C5E C10E Se1E -177.7(6) . .
C4E C5E C10E Se1E 4.3(11) . .
C2E Se1E C10E C9E 175.0(6) . .
C2E Se1E C10E C5E -7.8(8) . .
C17E C4E C11E C16E -120.3(9) . .
C5E C4E C11E C16E 0.8(11) . .
C3E C4E C11E C16E 124.5(9) . .
C17E C4E C11E C12E 55.5(10) . .
C5E C4E C11E C12E 176.6(7) . .
C3E C4E C11E C12E -59.7(10) . .
C16E C11E C12E C13E -1.7(12) . .
C4E C11E C12E C13E -177.8(8) . .
C11E C12E C13E C14E 1.6(13) . .
C12E C13E C14E C15E -0.5(13) . .
C12E C13E C14E O1E 179.0(8) . .
O1E C14E C15E C16E 179.9(7) . .
C13E C14E C15E C16E -0.6(12) . .
C12E C11E C16E C15E 0.6(12) . .
C4E C11E C16E C15E 176.4(7) . .
C14E C15E C16E C11E 0.6(13) . .
C18F C2F C3F C4F 62.3(10) . .
C19F C2F C3F C4F -176.7(7) . .
Se1F C2F C3F C4F -63.4(9) . .
C2F C3F C4F C5F 53.5(10) . .
C2F C3F C4F C17F 171.1(7) . .
C2F C3F C4F C11F -72.2(9) . .
C17F C4F C5F C10F -133.7(8) . .
C11F C4F C5F C10F 107.4(9) . .
C3F C4F C5F C10F -18.3(11) . .
C17F C4F C5F C6F 47.8(10) . .
C11F C4F C5F C6F -71.1(10) . .
C3F C4F C5F C6F 163.3(7) . .
C10F C5F C6F C7F 3.4(13) . .
C4F C5F C6F C7F -178.0(8) . .
C5F C6F C7F C8F -2.6(13) . .
C6F C7F C8F C9F 0.5(12) . .
C7F C8F C9F C10F 0.7(12) . .
C6F C5F C10F C9F -2.1(12) . .
C4F C5F C10F C9F 179(100) . .
C6F C5F C10F Se1F 180(100) . .
C4F C5F C10F Se1F 1.3(12) . .
C8F C9F C10F C5F 0.1(12) . .
C8F C9F C10F Se1F 178.5(6) . .
C5F C4F C11F C12F 169.4(7) . .
C17F C4F C11F C12F 50.6(10) . .
C3F C4F C11F C12F -63.6(10) . .
C5F C4F C11F C16F -11.3(11) . .
C17F C4F C11F C16F -130.1(8) . .
C3F C4F C11F C16F 115.6(8) . .
C16F C11F C12F C13F -0.4(12) . .
C4F C11F C12F C13F 178.9(8) . .
C11F C12F C13F C14F 1.8(13) . .
C12F C13F C14F C15F -2.1(12) . .
C12F C13F C14F O1F -178.9(7) . .
C13F C14F C15F C16F 0.9(12) . .
O1F C14F C15F C16F 177.9(7) . .
C14F C15F C16F C11F 0.5(12) . .
C12F C11F C16F C15F -0.8(12) . .
C4F C11F C16F C15F 180.0(7) . .
C19G C2G C3G C4G -177.6(8) . .
C18G C2G C3G C4G 58.5(12) . .
Se1G C2G C3G C4G -64.0(9) . .
C2G C3G C4G C5G 53.6(11) . .
C2G C3G C4G C17G 174.6(8) . .
C2G C3G C4G C11G -68.8(12) . .
C3G C4G C5G C10G -17.4(12) . .
C17G C4G C5G C10G -134.9(9) . .
C11G C4G C5G C10G 106.4(10) . .
C3G C4G C5G C6G 163.0(8) . .
C17G C4G C5G C6G 45.5(12) . .
C11G C4G C5G C6G -73.3(11) . .
C10G C5G C6G C7G -2.0(15) . .
C4G C5G C6G C7G 177.7(10) . .
C5G C6G C7G C8G -1.0(18) . .
C6G C7G C8G C9G 2.2(17) . .
C7G C8G C9G C10G -0.3(15) . .
C8G C9G C10G C5G -3.0(14) . .
C8G C9G C10G Se1G 177.6(7) . .
C6G C5G C10G C9G 3.9(13) . .
C4G C5G C10G C9G -175.7(8) . .
C6G C5G C10G Se1G -176.7(7) . .
C4G C5G C10G Se1G 3.7(13) . .
C5G C4G C11G C16G -4.6(12) . .
C3G C4G C11G C16G 120.3(10) . .
C17G C4G C11G C16G -125.1(10) . .
C5G C4G C11G C12G 176.6(8) . .
C3G C4G C11G C12G -58.6(11) . .
C17G C4G C11G C12G 56.1(11) . .
C16G C11G C12G C13G -0.6(14) . .
C4G C11G C12G C13G 178.3(8) . .
C11G C12G C13G C14G 1.3(14) . .
C12G C13G C14G O1G 179.3(8) . .
C12G C13G C14G C15G -0.7(13) . .
O1G C14G C15G C16G 179.6(7) . .
C13G C14G C15G C16G -0.4(13) . .
C12G C11G C16G C15G -0.6(13) . .
C4G C11G C16G C15G -179.4(8) . .
C14G C15G C16G C11G 1.1(13) . .
C18H C2H C3H C4H -64.0(10) . .
C19H C2H C3H C4H 174.2(7) . .
Se1H C2H C3H C4H 60.8(8) . .
C2H C3H C4H C5H -60.9(10) . .
C2H C3H C4H C11H 66.8(10) . .
C2H C3H C4H C17H -177.7(7) . .
C11H C4H C5H C6H 73.5(10) . .
C3H C4H C5H C6H -157.9(8) . .
C17H C4H C5H C6H -43.9(10) . .
C11H C4H C5H C10H -99.8(9) . .
C3H C4H C5H C10H 28.7(11) . .
C17H C4H C5H C10H 142.7(8) . .
C10H C5H C6H C7H -1.6(13) . .
C4H C5H C6H C7H -175.4(8) . .
C5H C6H C7H C8H 0.7(14) . .
C6H C7H C8H C9H -0.4(14) . .
C7H C8H C9H C10H 1.0(14) . .
C8H C9H C10H C5H -2.0(13) . .
C8H C9H C10H Se1H -178.9(7) . .
C6H C5H C10H C9H 2.2(12) . .
C4H C5H C10H C9H 175.8(8) . .
C6H C5H C10H Se1H 178.8(6) . .
C4H C5H C10H Se1H -7.6(12) . .
C2H Se1H C10H C9H -175.6(7) . .
C2H Se1H C10H C5H 7.6(8) . .
C5H C4H C11H C12H 3.1(11) . .
C3H C4H C11H C12H -124.7(8) . .
C17H C4H C11H C12H 121.5(8) . .
C5H C4H C11H C16H -178.7(7) . .
C3H C4H C11H C16H 53.5(10) . .
C17H C4H C11H C16H -60.3(9) . .
C16H C11H C12H C13H 3.3(12) . .
C4H C11H C12H C13H -178.4(7) . .
C11H C12H C13H C14H -2.6(12) . .
C12H C13H C14H O1H -179.5(7) . .
C12H C13H C14H C15H 1.3(12) . .
O1H C14H C15H C16H 179.9(7) . .
C13H C14H C15H C16H -0.9(12) . .
C14H C15H C16H C11H 1.9(12) . .
C12H C11H C16H C15H -3.0(12) . .
C4H C11H C16H C15H 178.7(7) . .
C18I C2I C3I C4I -60.9(14) . .
C19I C2I C3I C4I 175.5(10) . .
Se1I C2I C3I C4I 62.3(12) . .
C2I C3I C4I C11I 69.6(13) . .
C2I C3I C4I C5I -56.4(16) . .
C2I C3I C4I C17I -172.7(10) . .
C11I C4I C5I C10I -105.6(13) . .
C3I C4I C5I C10I 20.6(19) . .
C17I C4I C5I C10I 135.5(13) . .
C11I C4I C5I C6I 72.2(15) . .
C3I C4I C5I C6I -161.6(12) . .
C17I C4I C5I C6I -46.7(16) . .
C10I C5I C6I C7I -4(2) . .
C4I C5I C6I C7I 177.6(14) . .
C5I C6I C7I C8I 5(2) . .
C6I C7I C8I C9I -4(2) . .
C7I C8I C9I C10I 3(2) . .
C8I C9I C10I C5I -2(2) . .
C8I C9I C10I Se1I -180(100) . .
C6I C5I C10I C9I 2.7(19) . .
C4I C5I C10I C9I -179(100) . .
C6I C5I C10I Se1I -180(100) . .
C4I C5I C10I Se1I -1.9(19) . .
C2I Se1I C10I C9I -174.4(10) . .
C2I Se1I C10I C5I 8.1(12) . .
C5I C4I C11I C12I 9.9(15) . .
C3I C4I C11I C12I -117.0(11) . .
C17I C4I C11I C12I 127.9(11) . .
C5I C4I C11I C16I -169.2(9) . .
C3I C4I C11I C16I 63.9(13) . .
C17I C4I C11I C16I -51.2(13) . .
C16I C11I C12I C13I -1.7(16) . .
C4I C11I C12I C13I 179.2(10) . .
C11I C12I C13I C14I 2.5(17) . .
C12I C13I C14I C15I -3.2(16) . .
C12I C13I C14I O1I -177.3(9) . .
C13I C14I C15I C16I 3.3(16) . .
O1I C14I C15I C16I 177.0(9) . .
C14I C15I C16I C11I -2.6(16) . .
C12I C11I C16I C15I 1.8(16) . .
C4I C11I C16I C15I -179.1(10) . .
C18J C2J C3J C4J 59.6(10) . .
C19J C2J C3J C4J -177.1(7) . .
Se1J C2J C3J C4J -63.5(8) . .
C2J C3J C4J C17J 174.6(7) . .
C2J C3J C4J C5J 57.3(10) . .
C2J C3J C4J C11J -67.3(9) . .
C17J C4J C5J C6J 47.7(10) . .
C11J C4J C5J C6J -72.2(9) . .
C3J C4J C5J C6J 162.8(7) . .
C17J C4J C5J C10J -141.7(8) . .
C11J C4J C5J C10J 98.4(9) . .
C3J C4J C5J C10J -26.5(11) . .
C10J C5J C6J C7J 2.6(12) . .
C4J C5J C6J C7J 174.2(8) . .
C5J C6J C7J C8J -4.1(13) . .
C6J C7J C8J C9J 4.7(13) . .
C7J C8J C9J C10J -4.3(13) . .
C8J C9J C10J C5J 3.1(13) . .
C8J C9J C10J Se1J 178.0(7) . .
C6J C5J C10J C9J -2.1(12) . .
C4J C5J C10J C9J -173.1(8) . .
C6J C5J C10J Se1J -176.4(6) . .
C4J C5J C10J Se1J 12.6(12) . .
C17J C4J C11J C12J -124.6(8) . .
C5J C4J C11J C12J -5.3(11) . .
C3J C4J C11J C12J 120.4(8) . .
C17J C4J C11J C16J 56.9(9) . .
C5J C4J C11J C16J 176.1(7) . .
C3J C4J C11J C16J -58.2(9) . .
C16J C11J C12J C13J -0.3(12) . .
C4J C11J C12J C13J -178.9(7) . .
C11J C12J C13J C14J 0.5(12) . .
C12J C13J C14J C15J 1.0(12) . .
C12J C13J C14J O1J 179.1(7) . .
O1J C14J C15J C16J 179(100) . .
C13J C14J C15J C16J -2.7(12) . .
C12J C11J C16J C15J -1.5(12) . .
C4J C11J C16J C15J 177.2(7) . .
C14J C15J C16J C11J 3.0(13) . .
C18K C2K C3K C4K -62.3(11) . .
C19K C2K C3K C4K 173.1(7) . .
Se1K C2K C3K C4K 60.3(8) . .
C2K C3K C4K C11K 65.4(9) . .
C2K C3K C4K C5K -61.7(10) . .
C2K C3K C4K C17K -178.2(7) . .
C11K C4K C5K C6K 74.8(9) . .
C3K C4K C5K C6K -157.5(7) . .
C17K C4K C5K C6K -43.2(9) . .
C11K C4K C5K C10K -99.4(9) . .
C3K C4K C5K C10K 28.3(11) . .
C17K C4K C5K C10K 142.6(7) . .
C10K C5K C6K C7K -0.5(12) . .
C4K C5K C6K C7K -175.1(8) . .
C5K C6K C7K C8K -0.1(13) . .
C6K C7K C8K C9K -0.8(13) . .
C7K C8K C9K C10K 2.4(13) . .
C8K C9K C10K C5K -3.0(13) . .
C8K C9K C10K Se1K 179(100) . .
C6K C5K C10K C9K 2.0(12) . .
C4K C5K C10K C9K 176.4(8) . .
C6K C5K C10K Se1K 179(100) . .
C4K C5K C10K Se1K -6.2(11) . .
C2K Se1K C10K C9K -176.4(6) . .
C2K Se1K C10K C5K 6.1(7) . .
C5K C4K C11K C16K -176.0(7) . .
C3K C4K C11K C16K 56.3(10) . .
C17K C4K C11K C16K -58.0(9) . .
C5K C4K C11K C12K 3.0(10) . .
C3K C4K C11K C12K -124.7(8) . .
C17K C4K C11K C12K 121.1(8) . .
C16K C11K C12K C13K 0.3(11) . .
C4K C11K C12K C13K -178.8(7) . .
C11K C12K C13K C14K 0.7(12) . .
C12K C13K C14K C15K -1.1(12) . .
C12K C13K C14K O1K -180(100) . .
C13K C14K C15K C16K 0.4(11) . .
O1K C14K C15K C16K 179(100) . .
C12K C11K C16K C15K -1.0(12) . .
C4K C11K C16K C15K 178.1(7) . .
C14K C15K C16K C11K 0.6(12) . .
C19L C2L C3L C4L 175.6(7) . .
C18L C2L C3L C4L -59.1(10) . .
Se1L C2L C3L C4L 62.2(8) . .
C2L C3L C4L C5L -56.3(10) . .
C2L C3L C4L C11L 69.5(10) . .
C2L C3L C4L C17L -174.6(7) . .
C11L C4L C5L C10L -106.5(9) . .
C3L C4L C5L C10L 18.9(11) . .
C17L C4L C5L C10L 134.9(8) . .
C11L C4L C5L C6L 73.9(9) . .
C3L C4L C5L C6L -160.7(7) . .
C17L C4L C5L C6L -44.7(10) . .
C10L C5L C6L C7L -2.0(12) . .
C4L C5L C6L C7L 177.6(7) . .
C5L C6L C7L C8L 1.2(13) . .
C6L C7L C8L C9L 0.1(12) . .
C7L C8L C9L C10L -0.5(13) . .
C8L C9L C10L C5L -0.4(13) . .
C8L C9L C10L Se1L -179.0(6) . .
C6L C5L C10L C9L 1.5(12) . .
C4L C5L C10L C9L -178.0(8) . .
C6L C5L C10L Se1L 179.9(6) . .
C4L C5L C10L Se1L 0.3(12) . .
C5L C4L C11L C16L 8.4(10) . .
C3L C4L C11L C16L -118.1(8) . .
C17L C4L C11L C16L 127.6(8) . .
C5L C4L C11L C12L -170.6(7) . .
C3L C4L C11L C12L 62.8(9) . .
C17L C4L C11L C12L -51.4(9) . .
C16L C11L C12L C13L -0.1(11) . .
C4L C11L C12L C13L 179.0(7) . .
C11L C12L C13L C14L 0.1(12) . .
C12L C13L C14L C15L 0.8(12) . .
C12L C13L C14L O1L 178.5(7) . .
C13L C14L C15L C16L -1.7(12) . .
O1L C14L C15L C16L -179.5(7) . .
C12L C11L C16L C15L -0.9(11) . .
C4L C11L C16L C15L -179.9(7) . .
C14L C15L C16L C11L 1.8(12) . .
C18M C2M C3M C4M -57.2(10) . .
C19M C2M C3M C4M 178.7(7) . .
Se1M C2M C3M C4M 65.2(8) . .
C2M C3M C4M C5M -54.3(10) . .
C2M C3M C4M C17M -174.8(7) . .
C2M C3M C4M C11M 69.1(9) . .
C17M C4M C5M C6M -46.5(10) . .
C3M C4M C5M C6M -163.0(8) . .
C11M C4M C5M C6M 73.3(10) . .
C17M C4M C5M C10M 136.4(8) . .
C3M C4M C5M C10M 19.8(11) . .
C11M C4M C5M C10M -103.8(9) . .
C10M C5M C6M C7M 2.5(14) . .
C4M C5M C6M C7M -174.9(9) . .
C5M C6M C7M C8M -0.2(16) . .
C6M C7M C8M C9M -2.4(15) . .
C7M C8M C9M C10M 2.6(14) . .
C6M C5M C10M C9M -2.2(13) . .
C4M C5M C10M C9M 174.9(8) . .
C6M C5M C10M Se1M 175.7(7) . .
C4M C5M C10M Se1M -7.1(12) . .
C8M C9M C10M C5M -0.2(13) . .
C8M C9M C10M Se1M -178.4(7) . .
C5M C4M C11M C12M 1.1(11) . .
C17M C4M C11M C12M 122.3(9) . .
C3M C4M C11M C12M -124.4(8) . .
C5M C4M C11M C16M -176.7(7) . .
C17M C4M C11M C16M -55.5(10) . .
C3M C4M C11M C16M 57.8(10) . .
C16M C11M C12M C13M -1.7(12) . .
C4M C11M C12M C13M -179.6(7) . .
C11M C12M C13M C14M 0.4(12) . .
C12M C13M C14M C15M 0.6(12) . .
C12M C13M C14M O1M 178.1(7) . .
O1M C14M C15M C16M -177.7(7) . .
C13M C14M C15M C16M -0.3(12) . .
C14M C15M C16M C11M -1.1(13) . .
C12M C11M C16M C15M 2.1(13) . .
C4M C11M C16M C15M -180(100) . .
C18N C2N C3N C4N 63.6(10) . .
C19N C2N C3N C4N -173.3(7) . .
Se1N C2N C3N C4N -60.1(8) . .
C2N C3N C4N C11N -67.4(10) . .
C2N C3N C4N C17N 176.3(7) . .
C2N C3N C4N C5N 58.2(10) . .
C11N C4N C5N C6N -73.8(9) . .
C3N C4N C5N C6N 159.2(7) . .
C17N C4N C5N C6N 43.7(10) . .
C11N C4N C5N C10N 101.0(8) . .
C3N C4N C5N C10N -25.9(10) . .
C17N C4N C5N C10N -141.4(8) . .
C10N C5N C6N C7N 0.1(12) . .
C4N C5N C6N C7N 175.3(8) . .
C5N C6N C7N C8N 1.0(14) . .
C6N C7N C8N C9N -1.6(14) . .
C7N C8N C9N C10N 1.3(13) . .
C8N C9N C10N C5N -0.2(13) . .
C8N C9N C10N Se1N 177.8(7) . .
C6N C5N C10N C9N -0.4(12) . .
C4N C5N C10N C9N -175.5(7) . .
C6N C5N C10N Se1N -178.2(6) . .
C4N C5N C10N Se1N 6.7(11) . .
C3N C4N C11N C16N -56.5(10) . .
C17N C4N C11N C16N 57.7(9) . .
C5N C4N C11N C16N 175.9(7) . .
C3N C4N C11N C12N 122.3(8) . .
C17N C4N C11N C12N -123.5(8) . .
C5N C4N C11N C12N -5.4(10) . .
C16N C11N C12N C13N -2.9(11) . .
C4N C11N C12N C13N 178.3(7) . .
C11N C12N C13N C14N 3.0(11) . .
C12N C13N C14N C15N -1.2(12) . .
C12N C13N C14N O1N 177.6(7) . .
C13N C14N C15N C16N -0.4(12) . .
O1N C14N C15N C16N -179(100) . .
C12N C11N C16N C15N 1.2(12) . .
C4N C11N C16N C15N -180.0(7) . .
C14N C15N C16N C11N 0.4(12) . .
C18O C2O C3O C4O 61.3(11) . .
C19O C2O C3O C4O -175.1(7) . .
Se1O C2O C3O C4O -61.7(8) . .
C2O C3O C4O C5O 55.6(10) . .
C2O C3O C4O C17O 175.3(7) . .
C2O C3O C4O C11O -71.0(9) . .
C3O C4O C5O C10O -21.1(11) . .
C17O C4O C5O C10O -137.9(8) . .
C11O C4O C5O C10O 105.2(9) . .
C3O C4O C5O C6O 159.8(7) . .
C17O C4O C5O C6O 43.0(10) . .
C11O C4O C5O C6O -73.9(9) . .
C10O C5O C6O C7O -1.8(12) . .
C4O C5O C6O C7O 177.4(8) . .
C5O C6O C7O C8O 1.0(14) . .
C6O C7O C8O C9O 1.1(13) . .
C7O C8O C9O C10O -2.4(13) . .
C6O C5O C10O C9O 0.5(12) . .
C4O C5O C10O C9O -178.7(7) . .
C6O C5O C10O Se1O -176.8(6) . .
C4O C5O C10O Se1O 4.1(11) . .
C8O C9O C10O C5O 1.6(12) . .
C8O C9O C10O Se1O 179.2(6) . .
C5O C4O C11O C12O 170.9(7) . .
C3O C4O C11O C12O -60.5(10) . .
C17O C4O C11O C12O 51.9(10) . .
C5O C4O C11O C16O -10.0(10) . .
C3O C4O C11O C16O 118.7(8) . .
C17O C4O C11O C16O -128.9(8) . .
C16O C11O C12O C13O -1.1(12) . .
C4O C11O C12O C13O 178.1(7) . .
C11O C12O C13O C14O 1.9(12) . .
C12O C13O C14O C15O -2.1(12) . .
C12O C13O C14O O1O -179.1(7) . .
O1O C14O C15O C16O 178.6(7) . .
C13O C14O C15O C16O 1.5(12) . .
C12O C11O C16O C15O 0.4(11) . .
C4O C11O C16O C15O -178.8(7) . .
C14O C15O C16O C11O -0.6(12) . .
C18P C2P C3P C4P -62.7(19) . .
C19P C2P C3P C4P 171.6(13) . .
Se1P C2P C3P C4P 62.3(16) . .
C2P C3P C4P C5P -58.5(19) . .
C2P C3P C4P C11P 64.2(16) . .
C2P C3P C4P C17P -176.8(13) . .
C11P C4P C5P C6P 74.1(14) . .
C3P C4P C5P C6P -161.4(11) . .
C17P C4P C5P C6P -45.5(15) . .
C11P C4P C5P C10P -101.4(13) . .
C3P C4P C5P C10P 23.2(19) . .
C17P C4P C5P C10P 139.1(12) . .
C10P C5P C6P C7P -3.6(18) . .
C4P C5P C6P C7P -179(100) . .
C5P C6P C7P C8P 2.3(17) . .
C6P C7P C8P C9P -1.6(16) . .
C7P C8P C9P C10P 2.4(17) . .
C8P C9P C10P C5P -3.9(17) . .
C8P C9P C10P Se1P 179(100) . .
C6P C5P C10P C9P 4.4(18) . .
C4P C5P C10P C9P 180(100) . .
C6P C5P C10P Se1P -179(100) . .
C4P C5P C10P Se1P -3.9(18) . .
C2P Se1P C10P C9P -175.3(9) . .
C2P Se1P C10P C5P 8.1(12) . .
C5P C4P C11P C12P -178.0(8) . .
C3P C4P C11P C12P 57.2(10) . .
C17P C4P C11P C12P -59.0(12) . .
C5P C4P C11P C16P 3.9(14) . .
C3P C4P C11P C16P -120.9(10) . .
C17P C4P C11P C16P 122.9(10) . .
C16P C11P C12P C13P 0.0 . .
C4P C11P C12P C13P -178.2(9) . .
C11P C12P C13P C14P 0.0 . .
O1PA O1PB C14P C15P 17.9(7) . .
O1PA O1PB C14P C13P -168.9(4) . .
C12P C13P C14P O1PB -174.6(7) . .
C12P C13P C14P C15P 0.0 . .
C12P C13P C14P O1PA 170.8(12) . .
O1PB O1PA C14P C15P -167.7(5) . .
O1PB O1PA C14P C13P 20.2(8) . .
O1PB C14P C15P C16P 172.4(11) . .
C13P C14P C15P C16P 0.0 . .
O1PA C14P C15P C16P -175.0(6) . .
C14P C15P C16P C11P 0.0 . .
C12P C11P C16P C15P 0.0 . .
C4P C11P C16P C15P 178.0(11) . .
C3V O1V C1V C1V 177.7 2 3
C3V O1V C1V C1V -107.0 2 2
C3V O1V C1V C2V 74.6 2 3
C3V O1V C1V C3V 131.3 2 .
C3V O1V C1V C2V -45.3 2 .
C3V O1V C1V C3V -101.5 2 3
C3V O1V C1V C2V -172.1 2 2
C1V C1V C2V C3V -146.7 3 2
C1V C1V C2V C3V 176.6 2 2
C2V C1V C2V C3V -55.0 3 2
O1V C1V C2V C3V 66.8 . 2
C3V C1V C2V C3V -110.5 . 2
C3V C1V C2V C3V -159.2 3 2
C2V C1V C2V C3V -133.4 2 2
C3V C1V C2V C1V -176.6 2 2
C1V C1V C2V C1V 36.8 3 2
C2V C1V C2V C1V 128.5 3 2
O1V C1V C2V C1V -109.8 . 2
C3V C1V C2V C1V 73.0 . 2
C3V C1V C2V C1V 24.3 3 2
C2V C1V C2V C1V 50.0 2 2
C3V C1V C2V C3V 159.2 2 3
C1V C1V C2V C3V 12.5 3 3
C1V C1V C2V C3V -24.3 2 3
C2V C1V C2V C3V 104.2 3 3
O1V C1V C2V C3V -134.0 . 3
C3V C1V C2V C3V 48.7 . 3
C2V C1V C2V C3V 25.7 2 3
C3V C1V C2V C1V 146.7 2 3
C1V C1V C2V C1V -36.8 2 3
C2V C1V C2V C1V 91.7 3 3
O1V C1V C2V C1V -146.5 . 3
C3V C1V C2V C1V 36.2 . 3
C3V C1V C2V C1V -12.5 3 3
C2V C1V C2V C1V 13.2 2 3
C3V C1V C3V C1V -137.0 2 3
C1V C1V C3V C1V -33.8 2 3
C2V C1V C3V C1V -176.6 3 3
O1V C1V C3V C1V 100.6 . 3
C2V C1V C3V C1V -82.5 . 3
C3V C1V C3V C1V -48.9 3 3
C2V C1V C3V C1V -46.6 2 3
C3V C1V C3V C2V 39.6 2 3
C1V C1V C3V C2V 176.6 3 3
C1V C1V C3V C2V 142.7 2 3
O1V C1V C3V C2V -82.8 . 3
C2V C1V C3V C2V 94.1 . 3
C3V C1V C3V C2V 127.7 3 3
C2V C1V C3V C2V 129.9 2 3
C3V C1V C3V C2V -90.3 2 2
C1V C1V C3V C2V 46.6 3 2
C1V C1V C3V C2V 12.8 2 2
C2V C1V C3V C2V -129.9 3 2
O1V C1V C3V C2V 147.3 . 2
C2V C1V C3V C2V -35.8 . 2
C3V C1V C3V C2V -2.3 3 2
C3V C1V C3V O1V -178.9 2 3
C1V C1V C3V O1V -41.9 3 3
C1V C1V C3V O1V -75.8 2 3
C2V C1V C3V O1V 141.5 3 3
O1V C1V C3V O1V 58.7 . 3
C2V C1V C3V O1V -124.4 . 3
C3V C1V C3V O1V -90.9 3 3
C2V C1V C3V O1V -88.6 2 3
C3V C1V C3V C1V -103.1 2 2
C1V C1V C3V C1V 33.8 3 2
C2V C1V C3V C1V -142.7 3 2
O1V C1V C3V C1V 134.4 . 2
C2V C1V C3V C1V -48.6 . 2
C3V C1V C3V C1V -15.1 3 2
C2V C1V C3V C1V -12.8 2 2
C1V C1V C3V C3V 137.0 3 2
C1V C1V C3V C3V 103.1 2 2
C2V C1V C3V C3V -39.6 3 2
O1V C1V C3V C3V -122.4 . 2
C2V C1V C3V C3V 54.5 . 2
C3V C1V C3V C3V 88.0 3 2
C2V C1V C3V C3V 90.3 2 2
C3V C1V C3V C3V -88.0 2 3
C1V C1V C3V C3V 48.9 3 3
C1V C1V C3V C3V 15.1 2 3
C2V C1V C3V C3V -127.7 3 3
O1V C1V C3V C3V 149.5 . 3
C2V C1V C3V C3V -33.6 . 3
C2V C1V C3V C3V 2.3 2 3
